data_4348117
loop_
_publ_author_name
'Hou, Jie'
'Hu, Junyi'
'Sun, Qing'
'Zhang, Guanyun'
'Tung, Chen-Ho'
'Wang, Yifeng'

_publ_section_title
;
 A Post-Functionalizable Iso-Polyoxotitanate Cage Cluster.
;
_journal_issue 14
_journal_name_full 'Inorganic chemistry'
_journal_page_first 7075
_journal_page_last 7078
_journal_paper_doi 10.1021/acs.inorgchem.6b00982
_journal_volume 55
_journal_year 2016
_chemical_formula_moiety '2(C88 H180 O56 Ti22), 2.67(I3)'
_chemical_formula_sum 'C176 H360 I8 O112 Ti44'
_chemical_formula_weight 7391.42
_space_group_crystal_system triclinic
_space_group_IT_number 2
_space_group_name_Hall '-P 1'
_space_group_name_H-M_alt 'P -1'
_atom_sites_solution_hydrogens geom
_atom_sites_solution_primary direct
_audit_creation_date 2015-12-21
_audit_creation_method
;
Olex2 1.2
(compiled 2015.01.26 svn.r3150 for OlexSys, GUI svn.r4998)
;
_cell_angle_alpha 95.039(4)
_cell_angle_beta 90.200(4)
_cell_angle_gamma 107.814(4)
_cell_formula_units_Z 2
_cell_length_a 19.322(7)
_cell_length_b 26.242(10)
_cell_length_c 31.425(12)
_cell_measurement_reflns_used 9794
_cell_measurement_temperature 173(2)
_cell_measurement_theta_max 21.95
_cell_measurement_theta_min 2.21
_cell_volume 15104(10)
_computing_molecular_graphics 'Olex2 (Dolomanov et al., 2009)'
_computing_publication_material 'Olex2 (Dolomanov et al., 2009)'
_computing_structure_refinement 'ShelXL (Sheldrick, 2008)'
_computing_structure_solution 'ShelXS (Sheldrick, 2008)'
_diffrn_ambient_temperature 173.15
_diffrn_measured_fraction_theta_full 0.993
_diffrn_measured_fraction_theta_max 0.969
_diffrn_measurement_device_type 'CCD area detector'
_diffrn_measurement_method 'phi and omega scans'
_diffrn_radiation_monochromator graphite
_diffrn_radiation_type MoK\a
_diffrn_radiation_wavelength 0.71073
_diffrn_reflns_av_R_equivalents 0.1132
_diffrn_reflns_av_unetI/netI 0.1688
_diffrn_reflns_Laue_measured_fraction_full 0.993
_diffrn_reflns_Laue_measured_fraction_max 0.969
_diffrn_reflns_limit_h_max 25
_diffrn_reflns_limit_h_min -25
_diffrn_reflns_limit_k_max 33
_diffrn_reflns_limit_k_min -34
_diffrn_reflns_limit_l_max 39
_diffrn_reflns_limit_l_min -40
_diffrn_reflns_number 197173
_diffrn_reflns_point_group_measured_fraction_full 0.993
_diffrn_reflns_point_group_measured_fraction_max 0.969
_diffrn_reflns_theta_full 26.000
_diffrn_reflns_theta_max 27.654
_diffrn_reflns_theta_min 2.187
_exptl_absorpt_coefficient_mu 1.981
_exptl_absorpt_correction_type none
_exptl_crystal_colour red
_exptl_crystal_colour_primary red
_exptl_crystal_density_diffrn 1.625
_exptl_crystal_description block
_exptl_crystal_F_000 7408
_refine_diff_density_max 5.017
_refine_diff_density_min -2.000
_refine_diff_density_rms 0.223
_refine_ls_extinction_method none
_refine_ls_goodness_of_fit_ref 1.072
_refine_ls_hydrogen_treatment constr
_refine_ls_matrix_type full
_refine_ls_number_parameters 2826
_refine_ls_number_reflns 68308
_refine_ls_number_restraints 90
_refine_ls_restrained_S_all 1.072
_refine_ls_R_factor_all 0.2647
_refine_ls_R_factor_gt 0.1486
_refine_ls_shift/su_max 0.017
_refine_ls_shift/su_mean 0.000
_refine_ls_structure_factor_coef Fsqd
_refine_ls_weighting_details 'w=1/[\s^2^(Fo^2^)+(0.1297P)^2^+425.9334P] where P=(Fo^2^+2Fc^2^)/3'
_refine_ls_weighting_scheme calc
_refine_ls_wR_factor_gt 0.3372
_refine_ls_wR_factor_ref 0.4092
_reflns_Friedel_coverage 0.000
_reflns_number_gt 31634
_reflns_number_total 68308
_reflns_threshold_expression 'I > 2\s(I)'
_cod_data_source_file ic6b00982_si_004.cif
_cod_data_source_block p-1
_cod_original_cell_volume 15103(10)
_cod_database_code 4348117
_shelxl_version_number 2013-4
_shelx_space_group_comment
;
The symmetry employed for this shelxl refinement is uniquely defined
by the following loop, which should always be used as a source of
symmetry information in preference to the above space-group names.
They are only intended as comments.
;
_olex2_refinement_description
;
1. Fixed Uiso
 At 1.2 times of:
  All C(H) groups, All C(H,H) groups
 At 1.5 times of:
  All C(H,H,H) groups, All C(H,H,H,H,H,H) groups
2. Restrained distances
 C58-C60
 1.5 with sigma of 0.02
 C58-C57
 1.5 with sigma of 0.02
 C60-C57
 2.4 with sigma of 0.02
 C112-C114
 1.5 with sigma of 0.02
 C114-C116
 1.5 with sigma of 0.02
 C112-C116
 2.4 with sigma of 0.02
 C117-C115
 1.5 with sigma of 0.02
 C117-C118
 1.5 with sigma of 0.02
 C121-C120
 1.5 with sigma of 0.02
 C109-C120
 1.5 with sigma of 0.02
 C159-C160
 1.5 with sigma of 0.02
 C159-C161
 1.5 with sigma of 0.02
 C97-C96
 1.5 with sigma of 0.02
 C72-C71
 1.5 with sigma of 0.02
 C72-C69
 1.5 with sigma of 0.02
 C157-C155
 1.5 with sigma of 0.02
 C97-C98
 1.5 with sigma of 0.02
 C103-C105
 1.5 with sigma of 0.02
 C126-C130
 1.5 with sigma of 0.02
 O44-C96
 2.4 with sigma of 0.02
 O44-C98
 2.4 with sigma of 0.02
 C123-C124
 1.5 with sigma of 0.02
 C120-O50
 1.5 with sigma of 0.02
 C77-C78
 1.5 with sigma of 0.02
 C123-C124
 1.5 with sigma of 0.02
 C93-C92
 1.5 with sigma of 0.02
 C93-C94
 1.5 with sigma of 0.02
 C107-C105
 1.5 with sigma of 0.02
 C103-O52
 2.35 with sigma of 0.02
 C107-C103
 2.35 with sigma of 0.02
 C103-C105
 1.5 with sigma of 0.02
 C107-C105
 1.5 with sigma of 0.02
 C107-C103
 2.35 with sigma of 0.02
 C94-C92
 2.35 with sigma of 0.02
 C95-C92
 1.5 with sigma of 0.02
 C93-C92
 1.5 with sigma of 0.02
 C93-C94
 1.5 with sigma of 0.02
 C95-C94
 1.5 with sigma of 0.02
 C95-C92
 1.5 with sigma of 0.02
 C94-C92
 2.35 with sigma of 0.02
 C95-C93
 1.1 with sigma of 0.02
 C73-O108
 1.356 with sigma of 0.02
 C73-C70
 1.562 with sigma of 0.02
 C73-C75
 1.2 with sigma of 0.01
 C73-C75
 1.3 with sigma of 0.01
 O108-C70
 2.4 with sigma of 0.01
 C75-O108
 2.2 with sigma of 0.01
3. Rigid bond restraints
 C153, C156
 with sigma for 1-2 distances of 0.001 and sigma for 1-3 distances of 0.01
 C176, C178
 with sigma for 1-2 distances of 0.001 and sigma for 1-3 distances of 0.01
 C155, C158
 with sigma for 1-2 distances of 0.001 and sigma for 1-3 distances of 0.01
 C15, C22
 with sigma for 1-2 distances of 0.001 and sigma for 1-3 distances of 0.01
 C114, C116
 with sigma for 1-2 distances of 0.001 and sigma for 1-3 distances of 0.01
4. Uiso/Uaniso restraints and constraints
C103 \\sim C105 \\sim C107: within 1.7A with sigma of 0.004 and sigma for
terminal atoms of 0.08
Uanis(O89) \\sim Ueq, Uanis(C158) \\sim Ueq, Uanis(C22) \\sim Ueq, Uanis(C116)
\\sim Ueq: with sigma of 0.001 and sigma for terminal atoms of 0.002
Uanis(C173) \\sim Ueq, Uanis(C122) \\sim Ueq: with sigma of 0.01 and sigma for
terminal atoms of 0.02
5. Others
 Fixed Sof: H58(0.33333) H58A(0.66667) C59(0.66667) H59A(0.66667)
 H59B(0.66667) H59C(0.66667) C60(0.33333) H60A(0.33333) H60B(0.33333)
 H60C(0.33333) C69(0.5) H69A(0.5) H69B(0.5) H69C(0.5) C71(0.5) H71A(0.5)
 H71B(0.5) H71C(0.5) H72(0.5) H72A(0.5) C74(0.5) H74A(0.5) H74B(0.5) H74C(0.5)
 C76(0.5) H76A(0.5) H76B(0.5) H76C(0.5) H92A(0.5) H92B(0.5) H92C(0.5) H92D(0.5)
 H92E(0.5) H92F(0.5) C93(0.5) H93(0.5) H94A(0.5) H94B(0.5) H94C(0.5) H94D(0.5)
 H94E(0.5) H94F(0.5) C95(0.5) H95(0.5) C112(0.5) H11D(0.5) H11E(0.5) H11F(0.5)
 C113(0.5) H11G(0.5) H11H(0.5) H11I(0.5) H114(0.5) H11J(0.5) I3(0.75)
 I4(0.33333) I5(0.75) I6(0.33333) I7(0.5) I8(0.33333)
6.a Ternary CH refined with riding coordinates:
 C2(H2), C15(H15), C19(H19), C24(H24), C28(H28), C30(H30), C37(H37), C40(H40),
 C46(H46), C58(H58), C58(H58A), C61(H61), C65(H65), C67(H67), C72(H72),
 C72(H72A), C73(H73), C77(H77), C81(H81), C84(H84), C86(H86), C89(H89),
 C93(H93), C95(H95), C97(H97), C100(H100), C102(H102), C105(H105), C110(H110),
 C114(H114), C114(H11J), C117(H117), C120(H120), C123(H123), C127(H127),
 C129(H129), C130(H130), C148(H148), C150(H150), C153(H153), C155(H155),
 C159(H159), C176(H176), C179(H179)
6.b Me refined with riding coordinates:
 C1(H1A,H1B,H1C), C3(H3A,H3B,H3C), C4(H4A,H4B,H4C), C5(H5A,H5B,H5C), C7(H7A,
 H7B,H7C), C10(H10A,H10B,H10C), C14(H14A,H14B,H14C), C16(H16A,H16B,H16C),
 C20(H20A,H20B,H20C), C21(H21A,H21B,H21C), C22(H22A,H22B,H22C), C23(H23A,H23B,
 H23C), C25(H25A,H25B,H25C), C26(H26A,H26B,H26C), C27(H27A,H27B,H27C), C29(H29A,
 H29B,H29C), C31(H31A,H31B,H31C), C32(H32A,H32B,H32C), C33(H33A,H33B,H33C),
 C34(H34A,H34B,H34C), C39(H39A,H39B,H39C), C41(H41A,H41B,H41C), C42(H42A,H42B,
 H42C), C47(H47A,H47B,H47C), C48(H48A,H48B,H48C), C51(H51A,H51B,H51C), C52(H52A,
 H52B,H52C), C54(H54A,H54B,H54C), C56(H56A,H56B,H56C), C57(H57A,H57B,H57C),
 C59(H59A,H59B,H59C), C60(H60A,H60B,H60C), C62(H62A,H62B,H62C), C63(H63A,H63B,
 H63C), C64(H64A,H64B,H64C), C66(H66A,H66B,H66C), C68(H68A,H68B,H68C), C69(H69A,
 H69B,H69C), C70(H70A,H70B,H70C), C71(H71A,H71B,H71C), C74(H74A,H74B,H74C),
 C75(H75A,H75B,H75C), C76(H76A,H76B,H76C), C78(H78A,H78B,H78C), C79(H79A,H79B,
 H79C), C80(H80A,H80B,H80C), C82(H82A,H82B,H82C), C83(H83A,H83B,H83C), C85(H85A,
 H85B,H85C), C87(H87A,H87B,H87C), C88(H88A,H88B,H88C), C90(H90A,H90B,H90C),
 C91(H91A,H91B,H91C), C92(H92A,H92B,H92C), C92(H92D,H92E,H92F), C94(H94A,H94B,
 H94C), C94(H94D,H94E,H94F), C96(H96A,H96B,H96C), C98(H98A,H98B,H98C), C99(H99A,
 H99B,H99C), C101(H10D,H10E,H10F), C103(H10G,H10H,H10I), C104(H10J,H10K,H10L),
 C106(H10M,H10N,H10O), C107(H10P,H10Q,H10R), C108(H10S,H10T,H10U), C109(H10V,
 H10W,H10X), C111(H11A,H11B,H11C), C113(H11G,H11H,H11I), C115(H11K,H11L,H11M),
 C116(H11N,H11O,H11P), C118(H11Q,H11R,H11S), C119(H11T,H11U,H11V), C121(H12A,
 H12B,H12C), C122(H12D,H12E,H12F), C124(H12G,H12H,H12I), C125(H12J,H12K,H12L),
 C126(H12M,H12N,H12O), C128(H12P,H12Q,H12R), C131(H13A,H13B,H13C), C132(H13D,
 H13E,H13F), C135(H13G,H13H,H13I), C138(H13J,H13K,H13L), C139(H13M,H13N,H13O),
 C144(H14D,H14E,H14F), C145(H14G,H14H,H14I), C146(H14J,H14K,H14L), C147(H14M,
 H14N,H14O), C149(H14P,H14Q,H14R), C151(H15A,H15B,H15C), C152(H15D,H15E,H15F),
 C154(H15G,H15H,H15I), C156(H15J,H15K,H15L), C157(H15M,H15N,H15O), C158(H15P,
 H15Q,H15R), C160(H16D,H16E,H16F), C161(H16G,H16H,H16I), C165(H16J,H16K,H16L),
 C167(H16M,H16N,H16O), C169(H16P,H16Q,H16R), C173(H17A,H17B,H17C), C174(H17D,
 H17E,H17F), C175(H17G,H17H,H17I), C177(H17J,H17K,H17L), C178(H17M,H17N,H17O),
 C180(H18A,H18B,H18C), C181(H18D,H18E,H18F)
6.c Aromatic/amide H refined with riding coordinates:
 C9(H9), C18(H18), C35(H35), C53(H53), C140(H140), C142(H142), C168(H168),
 C170(H170)
6.d Idealised Me refined as rotating group:
 C38(H38A,H38B,H38C), C50(H50A,H50B,H50C), C112(H11D,H11E,H11F)
;
_olex2_submission_special_instructions 'No special instructions were received'

loop_
_space_group_symop_operation_xyz
'x, y, z'
'-x, -y, -z'

loop_
_atom_site_label
_atom_site_type_symbol
_atom_site_fract_x
_atom_site_fract_y
_atom_site_fract_z
_atom_site_U_iso_or_equiv
_atom_site_adp_type
_atom_site_occupancy
_atom_site_site_symmetry_order
_atom_site_calc_flag
_atom_site_refinement_flags_posn
_atom_site_refinement_flags_adp
_atom_site_refinement_flags_occupancy
_atom_site_disorder_assembly
_atom_site_disorder_group
Ti23 Ti 0.98177(15) 0.38225(11) 0.02665(9) 0.0344(6) Uani 1 1 d . . . . .
Ti24 Ti 0.88867(14) 0.29761(12) -0.03538(9) 0.0343(6) Uani 1 1 d . . . . .
Ti25 Ti 0.78841(14) 0.32145(11) 0.02907(9) 0.0313(6) Uani 1 1 d . . . . .
Ti26 Ti 0.86505(16) 0.38786(12) 0.11836(9) 0.0361(7) Uani 1 1 d . . . . .
Ti27 Ti 1.02526(15) 0.40077(11) 0.11848(9) 0.0363(7) Uani 1 1 d . . . . .
Ti28 Ti 1.07649(14) 0.30915(11) 0.08330(9) 0.0327(6) Uani 1 1 d . . . . .
Ti29 Ti 1.00219(14) 0.24920(12) -0.00838(9) 0.0353(6) Uani 1 1 d . . . . .
Ti30 Ti 0.71722(14) 0.20230(11) -0.00094(9) 0.0347(6) Uani 1 1 d . . . . .
Ti31 Ti 0.86297(15) 0.15328(12) -0.02468(9) 0.0355(6) Uani 1 1 d . . . . .
Ti32 Ti 0.64783(15) 0.22046(13) 0.08399(10) 0.0409(7) Uani 1 1 d . . . . .
Ti33 Ti 0.95893(15) 0.11511(12) 0.03511(10) 0.0386(7) Uani 1 1 d . . . . .
Ti34 Ti 0.73565(17) 0.28612(13) 0.18000(10) 0.0424(7) Uani 1 1 d . . . . .
Ti35 Ti 0.89807(17) 0.33884(12) 0.19969(9) 0.0389(7) Uani 1 1 d . . . . .
Ti36 Ti 1.04395(15) 0.28899(12) 0.17715(8) 0.0351(6) Uani 1 1 d . . . . .
Ti37 Ti 1.04572(15) 0.18069(12) 0.13157(10) 0.0378(7) Uani 1 1 d . . . . .
Ti38 Ti 0.78872(18) 0.20315(14) 0.22549(10) 0.0469(8) Uani 1 1 d . . . . .
Ti39 Ti 0.93389(17) 0.15406(13) 0.20326(10) 0.0441(7) Uani 1 1 d . . . . .
Ti40 Ti 0.65203(15) 0.10322(13) 0.07746(11) 0.0453(8) Uani 1 1 d . . . . .
Ti41 Ti 0.79853(16) 0.05451(12) 0.05382(11) 0.0430(7) Uani 1 1 d . . . . .
Ti42 Ti 0.65493(17) 0.14122(14) 0.17153(11) 0.0508(8) Uani 1 1 d . . . . .
Ti43 Ti 0.89085(17) 0.06082(12) 0.13381(12) 0.0485(8) Uani 1 1 d . . . . .
Ti44 Ti 0.74962(18) 0.06980(13) 0.16649(12) 0.0498(8) Uani 1 1 d . . . . .
O57 O 0.8486(5) 0.3154(4) 0.0790(3) 0.032(2) Uani 1 1 d . . . . .
O58 O 0.9810(5) 0.2677(4) 0.0557(3) 0.030(2) Uani 1 1 d . . . . .
O59 O 1.0261(6) 0.4395(4) 0.0014(4) 0.043(3) Uani 1 1 d . . . . .
O60 O 0.8845(6) 0.3120(5) -0.0889(3) 0.049(3) Uani 1 1 d . . . . .
O61 O 0.7303(5) 0.3535(4) 0.0016(3) 0.034(2) Uani 1 1 d . . . . .
O62 O 0.7932(5) 0.2674(4) -0.0166(3) 0.038(3) Uani 1 1 d . . . . .
O63 O 0.8831(5) 0.3565(4) 0.0041(3) 0.028(2) Uani 1 1 d . . . . .
O64 O 0.7868(5) 0.3841(4) 0.0741(3) 0.033(2) Uani 1 1 d . . . . .
O65 O 1.0429(6) 0.2466(5) -0.0576(3) 0.045(3) Uani 1 1 d . . . . .
O66 O 0.9868(5) 0.3217(4) -0.0118(3) 0.033(2) Uani 1 1 d . . . . .
O67 O 0.8685(7) 0.4506(4) 0.1398(4) 0.049(3) Uani 1 1 d . . . . .
O68 O 0.9510(6) 0.4098(4) 0.0810(3) 0.038(3) Uani 1 1 d . . . . .
O69 O 1.0534(5) 0.3723(4) 0.0641(3) 0.036(2) Uani 1 1 d . . . . .
O70 O 1.0875(7) 0.4632(5) 0.1383(4) 0.055(3) Uani 1 1 d . . . . .
O71 O 1.1767(5) 0.3387(5) 0.0814(4) 0.044(3) Uani 1 1 d . . . . .
O72 O 1.0572(6) 0.3446(4) 0.1375(3) 0.039(3) Uani 1 1 d . . . . .
O73 O 0.9466(6) 0.3823(4) 0.1545(3) 0.040(3) Uani 1 1 d . . . . .
O74 O 1.0981(5) 0.2749(4) 0.0252(3) 0.034(2) Uani 1 1 d . . . . .
O75 O 0.8158(6) 0.3439(4) 0.1623(3) 0.038(3) Uani 1 1 d . . . . .
O76 O 0.9659(5) 0.1748(4) 0.0005(3) 0.035(2) Uani 1 1 d . . . . .
O77 O 0.9029(5) 0.2299(4) -0.0332(3) 0.034(2) Uani 1 1 d . . . . .
O78 O 0.7108(6) 0.2596(4) 0.0432(3) 0.036(2) Uani 1 1 d . . . . .
O79 O 0.8576(7) 0.1205(5) -0.0760(4) 0.055(3) Uani 1 1 d . . . . .
O80 O 0.6518(6) 0.1924(5) -0.0427(4) 0.056(3) Uani 1 1 d . . . . .
O81 O 0.7766(6) 0.1612(4) -0.0128(4) 0.043(3) Uani 1 1 d . . . . .
O82 O 0.5618(6) 0.2284(6) 0.0741(4) 0.060(4) Uani 1 1 d . . . . .
O83 O 0.6632(5) 0.1620(4) 0.0425(4) 0.039(3) Uani 1 1 d . . . . .
O84 O 0.6896(6) 0.2683(5) 0.1282(4) 0.049(3) Uani 1 1 d . . . . .
O85 O 0.8551(5) 0.0973(4) 0.0121(4) 0.040(3) Uani 1 1 d . . . . .
O86 O 1.0698(5) 0.2549(4) 0.1222(3) 0.034(2) Uani 1 1 d . . . . .
O87 O 0.9097(7) 0.3854(5) 0.2449(3) 0.052(3) Uani 1 1 d . . . . .
O88 O 0.9675(6) 0.3071(4) 0.2005(3) 0.039(3) Uani 1 1 d . . . . .
O89 O 1.1192(7) 0.3127(5) 0.2123(4) 0.054(3) Uani 1 1 d . U . . .
O90 O 1.1288(6) 0.1716(5) 0.1447(4) 0.054(3) Uani 1 1 d . . . . .
O91 O 1.0079(6) 0.2132(4) 0.1842(3) 0.037(2) Uani 1 1 d . . . . .
O92 O 0.8188(6) 0.2766(5) 0.2128(3) 0.043(3) Uani 1 1 d . . . . .
O93 O 1.0194(6) 0.1569(4) 0.0757(3) 0.039(3) Uani 1 1 d . . . . .
O94 O 1.0033(6) 0.0748(4) 0.0050(4) 0.051(3) Uani 1 1 d . . . . .
O95 O 0.6882(8) 0.3176(6) 0.2135(4) 0.067(4) Uani 1 1 d . . . . .
O96 O 0.6332(7) 0.1615(5) 0.1179(3) 0.049(3) Uani 1 1 d . . . . .
O97 O 0.7189(7) 0.0755(4) 0.0515(4) 0.049(3) Uani 1 1 d . . . . .
O98 O 0.5655(6) 0.0584(6) 0.0631(5) 0.067(4) Uani 1 1 d . . . . .
O99 O 0.7681(8) -0.0121(5) 0.0291(5) 0.071(4) Uani 1 1 d . . . . .
O100 O 0.6732(6) 0.0831(5) 0.1335(4) 0.047(3) Uani 1 1 d . . . . .
O101 O 0.5747(7) 0.1192(6) 0.1996(4) 0.066(4) Uani 1 1 d . . . . .
O102 O 0.7881(6) 0.0442(4) 0.1148(4) 0.047(3) Uani 1 1 d . . . . .
O103 O 0.7367(7) 0.1299(5) 0.2027(4) 0.052(3) Uani 1 1 d . . . . .
O104 O 0.9021(6) 0.0677(4) 0.0753(4) 0.039(3) Uani 1 1 d . . . . .
O105 O 0.7027(6) 0.2109(5) 0.1931(4) 0.051(3) Uani 1 1 d . . . . .
O106 O 0.9719(6) 0.1193(5) 0.1511(4) 0.048(3) Uani 1 1 d . . . . .
O107 O 0.8766(7) 0.1925(5) 0.2256(4) 0.050(3) Uani 1 1 d . . . . .
O108 O 0.7631(8) 0.2071(6) 0.2782(4) 0.066(4) Uani 1 1 d D . . . .
O109 O 0.8511(6) 0.0907(5) 0.1852(4) 0.047(3) Uani 1 1 d . . . . .
O110 O 0.7063(7) 0.0126(6) 0.1909(5) 0.074(4) Uani 1 1 d . . . . .
O111 O 0.9096(8) 0.0022(5) 0.1461(5) 0.069(4) Uani 1 1 d . . . . .
O112 O 0.9738(7) 0.1355(5) 0.2465(4) 0.060(4) Uani 1 1 d . . . . .
C1 C 0.850(3) 0.3667(17) -0.1301(14) 0.19(2) Uani 1 1 d . . . . .
H1A H 0.8168 0.3716 -0.1080 0.285 Uiso 1 1 calc R . . . .
H1B H 0.8315 0.3710 -0.1581 0.285 Uiso 1 1 calc R . . . .
H1C H 0.8981 0.3937 -0.1241 0.285 Uiso 1 1 calc R . . . .
C2 C 0.8575(15) 0.3149(10) -0.1302(7) 0.078(7) Uani 1 1 d . . . . .
H2 H 0.8939 0.3108 -0.1518 0.094 Uiso 1 1 calc R . . . .
C3 C 0.789(2) 0.2693(18) -0.1387(13) 0.21(3) Uani 1 1 d . . . . .
H3A H 0.7985 0.2352 -0.1364 0.308 Uiso 1 1 calc R . . . .
H3B H 0.7693 0.2698 -0.1675 0.308 Uiso 1 1 calc R . . . .
H3C H 0.7527 0.2731 -0.1176 0.308 Uiso 1 1 calc R . . . .
C4 C 0.6744(10) 0.4039(8) -0.0726(6) 0.058(5) Uani 1 1 d . . . . .
H4A H 0.6999 0.4425 -0.0720 0.088 Uiso 1 1 calc R . . . .
H4B H 0.6493 0.3908 -0.1004 0.088 Uiso 1 1 calc R . . . .
H4C H 0.7096 0.3847 -0.0679 0.088 Uiso 1 1 calc R . . . .
C5 C 0.5604(10) 0.4184(8) -0.0476(7) 0.060(5) Uani 1 1 d . . . . .
H5A H 0.5226 0.4096 -0.0264 0.090 Uiso 1 1 calc R . . . .
H5B H 0.5391 0.4039 -0.0761 0.090 Uiso 1 1 calc R . . . .
H5C H 0.5814 0.4576 -0.0468 0.090 Uiso 1 1 calc R . . . .
C6 C 0.6192(10) 0.3942(7) -0.0376(6) 0.047(4) Uani 1 1 d . . . . .
C7 C 0.5829(10) 0.3335(8) -0.0391(7) 0.063(6) Uani 1 1 d . . . . .
H7A H 0.6198 0.3159 -0.0339 0.095 Uiso 1 1 calc R . . . .
H7B H 0.5593 0.3200 -0.0672 0.095 Uiso 1 1 calc R . . . .
H7C H 0.5464 0.3257 -0.0170 0.095 Uiso 1 1 calc R . . . .
C8 C 0.6566(8) 0.4143(6) 0.0061(5) 0.035(4) Uani 1 1 d . . . . .
C9 C 0.6419(9) 0.4559(7) 0.0329(6) 0.043(4) Uani 1 1 d . . . . .
H9 H 0.6072 0.4713 0.0226 0.051 Uiso 1 1 calc R . . . .
C10 C 0.5986(12) 0.5397(9) 0.0798(8) 0.077(7) Uani 1 1 d . . . . .
H10A H 0.6145 0.5532 0.0523 0.115 Uiso 1 1 calc R . . . .
H10B H 0.5901 0.5686 0.0990 0.115 Uiso 1 1 calc R . . . .
H10C H 0.5535 0.5097 0.0755 0.115 Uiso 1 1 calc R . . . .
C11 C 0.7094(9) 0.3939(7) 0.0221(6) 0.042(4) Uani 1 1 d . . . . .
C12 C 0.6736(9) 0.4757(7) 0.0725(6) 0.042(4) Uani 1 1 d . . . . .
C13 C 0.6580(11) 0.5204(8) 0.0997(6) 0.052(5) Uani 1 1 d . . . . .
C14 C 0.763(2) 0.106(2) -0.1245(13) 0.22(3) Uani 1 1 d . . . . .
H14A H 0.7309 0.1100 -0.1010 0.327 Uiso 1 1 calc R . . . .
H14B H 0.7342 0.0804 -0.1473 0.327 Uiso 1 1 calc R . . . .
H14C H 0.7843 0.1411 -0.1356 0.327 Uiso 1 1 calc R . . . .
C15 C 0.8188(18) 0.0872(15) -0.1092(10) 0.122(9) Uani 1 1 d . U . . .
H15 H 0.8516 0.0829 -0.1329 0.147 Uiso 1 1 calc R . . . .
C16 C 0.6325(19) 0.5034(11) 0.1423(9) 0.112(11) Uani 1 1 d . . . . .
H16A H 0.5878 0.4729 0.1388 0.168 Uiso 1 1 calc R . . . .
H16B H 0.6230 0.5334 0.1595 0.168 Uiso 1 1 calc R . . . .
H16C H 0.6701 0.4926 0.1568 0.168 Uiso 1 1 calc R . . . .
C17 C 0.7416(8) 0.4126(6) 0.0641(5) 0.038(4) Uani 1 1 d . . . . .
C18 C 0.7253(8) 0.4526(6) 0.0882(6) 0.042(4) Uani 1 1 d . . . . .
H18 H 0.7483 0.4652 0.1155 0.051 Uiso 1 1 calc R . . . .
C19 C 0.5882(15) 0.1762(15) -0.0656(9) 0.115(11) Uani 1 1 d . . . . .
H19 H 0.5920 0.2100 -0.0791 0.138 Uiso 1 1 calc R . . . .
C20 C 0.591(3) 0.1404(17) -0.1045(11) 0.19(2) Uani 1 1 d . . . . .
H20A H 0.6308 0.1588 -0.1221 0.278 Uiso 1 1 calc R . . . .
H20B H 0.5447 0.1314 -0.1209 0.278 Uiso 1 1 calc R . . . .
H20C H 0.5984 0.1074 -0.0961 0.278 Uiso 1 1 calc R . . . .
C21 C 0.5289(17) 0.1786(18) -0.0312(17) 0.20(2) Uani 1 1 d . . . . .
H21A H 0.5288 0.1536 -0.0098 0.304 Uiso 1 1 calc R . . . .
H21B H 0.4808 0.1686 -0.0454 0.304 Uiso 1 1 calc R . . . .
H21C H 0.5406 0.2152 -0.0171 0.304 Uiso 1 1 calc R . . . .
C22 C 0.777(3) 0.028(2) -0.0913(16) 0.205(17) Uani 1 1 d . U . . .
H22A H 0.8139 0.0133 -0.0803 0.308 Uiso 1 1 calc R . . . .
H22B H 0.7489 0.0034 -0.1148 0.308 Uiso 1 1 calc R . . . .
H22C H 0.7450 0.0328 -0.0684 0.308 Uiso 1 1 calc R . . . .
C23 C 0.547(2) 0.3121(15) 0.0988(14) 0.149(15) Uani 1 1 d . . . . .
H23A H 0.5692 0.3122 0.1269 0.224 Uiso 1 1 calc R . . . .
H23B H 0.5093 0.3301 0.1020 0.224 Uiso 1 1 calc R . . . .
H23C H 0.5842 0.3313 0.0799 0.224 Uiso 1 1 calc R . . . .
C24 C 0.5159(14) 0.2599(14) 0.0815(14) 0.129(14) Uani 1 1 d . . . . .
H24 H 0.5063 0.2664 0.0515 0.154 Uiso 1 1 calc R . . . .
C25 C 0.456(3) 0.227(2) 0.0888(16) 0.20(2) Uiso 1 1 d . . . . .
H25A H 0.4390 0.2012 0.0636 0.299 Uiso 1 1 calc R . . . .
H25B H 0.4205 0.2462 0.0951 0.299 Uiso 1 1 calc R . . . .
H25C H 0.4616 0.2078 0.1133 0.299 Uiso 1 1 calc R . . . .
C26 C 0.7238(13) 0.5698(9) 0.1073(9) 0.086(8) Uani 1 1 d . . . . .
H26A H 0.7630 0.5604 0.1212 0.130 Uiso 1 1 calc R . . . .
H26B H 0.7109 0.5975 0.1257 0.130 Uiso 1 1 calc R . . . .
H26C H 0.7401 0.5836 0.0799 0.130 Uiso 1 1 calc R . . . .
C27 C 1.027(3) 0.200(3) -0.126(2) 0.26(3) Uiso 1 1 d . . . . .
H27A H 1.0592 0.1800 -0.1174 0.387 Uiso 1 1 calc R . . . .
H27B H 1.0304 0.2029 -0.1571 0.387 Uiso 1 1 calc R . . . .
H27C H 0.9770 0.1813 -0.1194 0.387 Uiso 1 1 calc R . . . .
C28 C 1.049(2) 0.2509(18) -0.1049(13) 0.144(13) Uiso 1 1 d . . . . .
H28 H 1.0013 0.2583 -0.1091 0.172 Uiso 1 1 calc R . . . .
C29 C 1.095(2) 0.3057(17) -0.1096(13) 0.162(15) Uiso 1 1 d . . . . .
H29A H 1.0746 0.3315 -0.0942 0.242 Uiso 1 1 calc R . . . .
H29B H 1.0983 0.3118 -0.1399 0.242 Uiso 1 1 calc R . . . .
H29C H 1.1440 0.3104 -0.0977 0.242 Uiso 1 1 calc R . . . .
C30 C 1.0948(11) 0.4803(8) -0.0047(6) 0.062(6) Uani 1 1 d . . . . .
H30 H 1.0897 0.4997 -0.0300 0.074 Uiso 1 1 calc R . . . .
C31 C 1.1540(14) 0.4512(10) -0.0136(9) 0.095(9) Uani 1 1 d . . . . .
H31A H 1.1581 0.4312 0.0107 0.142 Uiso 1 1 calc R . . . .
H31B H 1.2010 0.4779 -0.0176 0.142 Uiso 1 1 calc R . . . .
H31C H 1.1398 0.4262 -0.0395 0.142 Uiso 1 1 calc R . . . .
C32 C 1.1134(13) 0.5189(9) 0.0335(8) 0.084(8) Uani 1 1 d . . . . .
H32A H 1.0748 0.5356 0.0382 0.126 Uiso 1 1 calc R . . . .
H32B H 1.1595 0.5466 0.0295 0.126 Uiso 1 1 calc R . . . .
H32C H 1.1183 0.5000 0.0584 0.126 Uiso 1 1 calc R . . . .
C33 C 0.936(3) 0.5382(19) 0.1328(15) 0.182(18) Uiso 1 1 d . . . . .
H33A H 0.9690 0.5245 0.1148 0.273 Uiso 1 1 calc R . . . .
H33B H 0.9634 0.5730 0.1478 0.273 Uiso 1 1 calc R . . . .
H33C H 0.8971 0.5426 0.1150 0.273 Uiso 1 1 calc R . . . .
C34 C 1.2619(15) 0.2136(13) -0.0844(10) 0.117(11) Uani 1 1 d . . . . .
H34A H 1.2404 0.1847 -0.0662 0.176 Uiso 1 1 calc R . . . .
H34B H 1.2888 0.2007 -0.1071 0.176 Uiso 1 1 calc R . . . .
H34C H 1.2232 0.2247 -0.0973 0.176 Uiso 1 1 calc R . . . .
C35 C 1.1989(9) 0.2662(8) -0.0174(6) 0.051(5) Uani 1 1 d . . . . .
H35 H 1.1688 0.2396 -0.0377 0.062 Uiso 1 1 calc R . . . .
C36 C 1.1710(8) 0.2874(7) 0.0154(6) 0.042(4) Uani 1 1 d . . . . .
C37 C 0.906(3) 0.5021(18) 0.1626(15) 0.161(15) Uiso 1 1 d . . . . .
H37 H 0.9495 0.4961 0.1765 0.193 Uiso 1 1 calc R . . . .
C38 C 0.867(2) 0.5173(17) 0.1978(13) 0.162(15) Uiso 1 1 d . . . . .
H38A H 0.8261 0.5279 0.1867 0.242 Uiso 1 1 calc GR . . . .
H38B H 0.8992 0.5475 0.2159 0.242 Uiso 1 1 calc GR . . . .
H38C H 0.8475 0.4867 0.2148 0.242 Uiso 1 1 calc GR . . . .
C39 C 1.1182(17) 0.1173(15) -0.0201(15) 0.163(18) Uani 1 1 d . . . . .
H39A H 1.0949 0.1246 -0.0457 0.244 Uiso 1 1 calc R . . . .
H39B H 1.1656 0.1132 -0.0274 0.244 Uiso 1 1 calc R . . . .
H39C H 1.1250 0.1473 0.0020 0.244 Uiso 1 1 calc R . . . .
C40 C 1.0703(13) 0.0659(9) -0.0035(9) 0.082(8) Uani 1 1 d . . . . .
H40 H 1.0628 0.0354 -0.0263 0.098 Uiso 1 1 calc R . . . .
C41 C 0.684(4) 0.4071(17) 0.2083(17) 0.27(4) Uani 1 1 d . . . . .
H41A H 0.7310 0.4229 0.2238 0.399 Uiso 1 1 calc R . . . .
H41B H 0.6538 0.4308 0.2137 0.399 Uiso 1 1 calc R . . . .
H41C H 0.6922 0.4029 0.1776 0.399 Uiso 1 1 calc R . . . .
C42 C 1.349(2) 0.3033(13) -0.0863(11) 0.158(18) Uani 1 1 d . . . . .
H42A H 1.3123 0.3165 -0.0991 0.237 Uiso 1 1 calc R . . . .
H42B H 1.3733 0.2878 -0.1090 0.237 Uiso 1 1 calc R . . . .
H42C H 1.3852 0.3331 -0.0698 0.237 Uiso 1 1 calc R . . . .
C43 C 1.3135(11) 0.2613(10) -0.0576(8) 0.070(6) Uani 1 1 d . . . . .
C44 C 1.2760(9) 0.2847(8) -0.0208(6) 0.052(5) Uani 1 1 d . . . . .
C45 C 1.2136(8) 0.3249(7) 0.0475(6) 0.043(4) Uani 1 1 d . . . . .
C46 C 1.1312(12) 0.4957(10) 0.1729(7) 0.074(6) Uani 1 1 d . . . . .
H46 H 1.1238 0.5319 0.1762 0.089 Uiso 1 1 calc R . . . .
C47 C 1.1076(12) 0.4660(11) 0.2135(7) 0.084(8) Uani 1 1 d . . . . .
H47A H 1.0559 0.4612 0.2180 0.126 Uiso 1 1 calc R . . . .
H47B H 1.1364 0.4872 0.2383 0.126 Uiso 1 1 calc R . . . .
H47C H 1.1155 0.4307 0.2098 0.126 Uiso 1 1 calc R . . . .
C48 C 1.2057(14) 0.5006(14) 0.1616(9) 0.121(12) Uani 1 1 d . . . . .
H48A H 1.2120 0.4648 0.1584 0.182 Uiso 1 1 calc R . . . .
H48B H 1.2391 0.5230 0.1843 0.182 Uiso 1 1 calc R . . . .
H48C H 1.2161 0.5171 0.1347 0.182 Uiso 1 1 calc R . . . .
C49 C 1.3360(9) 0.3891(9) 0.0769(8) 0.068(6) Uani 1 1 d . . . . .
C50 C 1.3325(13) 0.3644(13) 0.1194(9) 0.112(11) Uani 1 1 d . . . . .
H50A H 1.2866 0.3353 0.1203 0.168 Uiso 1 1 calc GR . . . .
H50B H 1.3352 0.3920 0.1430 0.168 Uiso 1 1 calc GR . . . .
H50C H 1.3733 0.3500 0.1220 0.168 Uiso 1 1 calc GR . . . .
C51 C 1.4181(10) 0.4070(11) 0.0630(10) 0.104(10) Uani 1 1 d . . . . .
H51A H 1.4366 0.3760 0.0618 0.156 Uiso 1 1 calc R . . . .
H51B H 1.4474 0.4354 0.0839 0.156 Uiso 1 1 calc R . . . .
H51C H 1.4210 0.4205 0.0348 0.156 Uiso 1 1 calc R . . . .
C52 C 1.3087(12) 0.4383(8) 0.0798(9) 0.083(8) Uani 1 1 d . . . . .
H52A H 1.3124 0.4527 0.0518 0.125 Uiso 1 1 calc R . . . .
H52B H 1.3383 0.4659 0.1011 0.125 Uiso 1 1 calc R . . . .
H52C H 1.2578 0.4277 0.0881 0.125 Uiso 1 1 calc R . . . .
C53 C 1.3181(10) 0.3241(8) 0.0098(7) 0.057(5) Uani 1 1 d . . . . .
H53 H 1.3693 0.3363 0.0065 0.068 Uiso 1 1 calc R . . . .
C54 C 1.3705(13) 0.2361(11) -0.0384(12) 0.114(11) Uani 1 1 d . . . . .
H54A H 1.4071 0.2640 -0.0205 0.170 Uiso 1 1 calc R . . . .
H54B H 1.3945 0.2216 -0.0618 0.170 Uiso 1 1 calc R . . . .
H54C H 1.3452 0.2071 -0.0211 0.170 Uiso 1 1 calc R . . . .
C55 C 1.2902(9) 0.3459(7) 0.0437(7) 0.055(5) Uani 1 1 d . . . . .
C56 C 1.234(3) 0.212(2) 0.1103(17) 0.22(2) Uiso 1 1 d . . . . .
H56A H 1.2154 0.1889 0.0837 0.327 Uiso 1 1 calc R . . . .
H56B H 1.2870 0.2221 0.1116 0.327 Uiso 1 1 calc R . . . .
H56C H 1.2182 0.2439 0.1111 0.327 Uiso 1 1 calc R . . . .
C57 C 1.236(3) 0.3704(19) 0.2209(18) 0.25(3) Uiso 1 1 d D . . . .
H57A H 1.2496 0.3566 0.1931 0.376 Uiso 1 1 calc R . . . .
H57B H 1.2799 0.3855 0.2394 0.376 Uiso 1 1 calc R . . . .
H57C H 1.2138 0.3985 0.2167 0.376 Uiso 1 1 calc R . . . .
C58 C 1.1832(19) 0.3253(15) 0.2413(12) 0.128(12) Uiso 1 1 d D . . . .
H58 H 1.1700 0.3413 0.2690 0.153 Uiso 0.3333 1 calc R . P A 1
H58A H 1.2019 0.2937 0.2417 0.153 Uiso 0.6667 1 calc R . P B 2
C59 C 1.160(4) 0.338(3) 0.281(3) 0.22(4) Uiso 0.6667 1 d . . P C 2
H59A H 1.1431 0.3698 0.2802 0.329 Uiso 0.6667 1 calc R . P C 2
H59B H 1.1995 0.3457 0.3023 0.329 Uiso 0.6667 1 calc R . P C 2
H59C H 1.1191 0.3077 0.2889 0.329 Uiso 0.6667 1 calc R . P C 2
C60 C 1.227(5) 0.289(4) 0.253(5) 0.23(7) Uiso 0.3333 1 d D . P C 1
H60A H 1.2323 0.2909 0.2837 0.345 Uiso 0.3333 1 calc R . P C 1
H60B H 1.2746 0.3010 0.2401 0.345 Uiso 0.3333 1 calc R . P C 1
H60C H 1.2011 0.2521 0.2413 0.345 Uiso 0.3333 1 calc R . P C 1
C61 C 1.2050(13) 0.1818(12) 0.1468(10) 0.090(8) Uani 1 1 d . . . . .
H61 H 1.2265 0.2031 0.1742 0.108 Uiso 1 1 calc R . . . .
C62 C 1.220(3) 0.131(2) 0.1426(16) 0.20(2) Uiso 1 1 d . . . . .
H62A H 1.1951 0.1093 0.1651 0.297 Uiso 1 1 calc R . . . .
H62B H 1.2721 0.1374 0.1452 0.297 Uiso 1 1 calc R . . . .
H62C H 1.2014 0.1123 0.1145 0.297 Uiso 1 1 calc R . . . .
C63 C 0.969(3) 0.3714(16) 0.3053(13) 0.20(2) Uani 1 1 d . . . . .
H63A H 0.9314 0.3373 0.3084 0.295 Uiso 1 1 calc R . . . .
H63B H 0.9900 0.3880 0.3335 0.295 Uiso 1 1 calc R . . . .
H63C H 1.0074 0.3648 0.2873 0.295 Uiso 1 1 calc R . . . .
C64 C 0.899(4) 0.435(2) 0.3095(12) 0.26(4) Uani 1 1 d . . . . .
H64A H 0.8919 0.4635 0.2936 0.395 Uiso 1 1 calc R . . . .
H64B H 0.9263 0.4507 0.3363 0.395 Uiso 1 1 calc R . . . .
H64C H 0.8517 0.4102 0.3158 0.395 Uiso 1 1 calc R . . . .
C65 C 0.9372(19) 0.4074(14) 0.2853(11) 0.114(10) Uiso 1 1 d . . . . .
H65 H 0.9814 0.4371 0.2787 0.137 Uiso 1 1 calc R . . . .
C66 C 1.1021(13) 0.0530(13) 0.0355(11) 0.110(10) Uani 1 1 d . . . . .
H66A H 1.1104 0.0831 0.0576 0.165 Uiso 1 1 calc R . . . .
H66B H 1.1484 0.0466 0.0289 0.165 Uiso 1 1 calc R . . . .
H66C H 1.0685 0.0206 0.0459 0.165 Uiso 1 1 calc R . . . .
C67 C 0.6474(18) 0.3547(14) 0.2230(12) 0.124(12) Uani 1 1 d . . . . .
H67 H 0.5974 0.3398 0.2095 0.149 Uiso 1 1 calc R . . . .
C68 C 0.643(3) 0.3637(14) 0.2672(9) 0.159(18) Uani 1 1 d . . . . .
H68A H 0.6193 0.3296 0.2790 0.238 Uiso 1 1 calc R . . . .
H68B H 0.6153 0.3887 0.2737 0.238 Uiso 1 1 calc R . . . .
H68C H 0.6925 0.3792 0.2800 0.238 Uiso 1 1 calc R . . . .
C69 C 1.004(3) -0.021(3) 0.128(2) 0.15(3) Uiso 0.5 1 d D . P D 2
H69A H 0.9826 -0.0331 0.0989 0.226 Uiso 0.5 1 calc R . P D 2
H69B H 1.0358 -0.0420 0.1347 0.226 Uiso 0.5 1 calc R . P D 2
H69C H 1.0322 0.0172 0.1291 0.226 Uiso 0.5 1 calc R . P D 2
C70 C 0.717(4) 0.263(2) 0.3277(16) 0.32(4) Uiso 1 1 d D . . . .
H70A H 0.7381 0.2974 0.3155 0.484 Uiso 1 1 calc R . . . .
H70B H 0.7121 0.2697 0.3585 0.484 Uiso 1 1 calc R . . . .
H70C H 0.6693 0.2444 0.3142 0.484 Uiso 1 1 calc R . . . .
C71 C 0.942(3) -0.0791(17) 0.1335(17) 0.101(17) Uiso 0.5 1 d D . P D 1
H71A H 0.8916 -0.1030 0.1309 0.152 Uiso 0.5 1 calc R . P D 1
H71B H 0.9724 -0.0968 0.1475 0.152 Uiso 0.5 1 calc R . P D 1
H71C H 0.9600 -0.0710 0.1050 0.152 Uiso 0.5 1 calc R . P D 1
C72 C 0.9444(18) -0.0286(13) 0.1593(11) 0.109(10) Uiso 1 1 d D . . . .
H72 H 0.9230 -0.0396 0.1872 0.131 Uiso 0.5 1 calc R . P D 1
H72A H 0.9118 -0.0662 0.1525 0.131 Uiso 0.5 1 calc R . P D 2
C73 C 0.768(3) 0.228(2) 0.3196(9) 0.20(2) Uiso 1 1 d D . . . .
H73 H 0.7311 0.1952 0.3289 0.238 Uiso 1 1 calc R . . . .
C74 C 1.022(4) 0.011(3) 0.171(2) 0.12(2) Uiso 0.5 1 d . . P D 1
H74A H 1.0435 0.0268 0.1449 0.178 Uiso 0.5 1 calc R . P D 1
H74B H 1.0525 -0.0089 0.1820 0.178 Uiso 0.5 1 calc R . P D 1
H74C H 1.0187 0.0393 0.1922 0.178 Uiso 0.5 1 calc R . P D 1
C75 C 0.818(4) 0.222(4) 0.3416(12) 0.43(6) Uiso 1 1 d D . . . .
H75A H 0.8211 0.1854 0.3348 0.651 Uiso 1 1 calc R . . . .
H75B H 0.8084 0.2270 0.3720 0.651 Uiso 1 1 calc R . . . .
H75C H 0.8642 0.2481 0.3352 0.651 Uiso 1 1 calc R . . . .
C76 C 0.952(5) -0.022(4) 0.197(3) 0.17(3) Uiso 0.5 1 d . . P D 2
H76A H 0.9783 0.0156 0.2057 0.249 Uiso 0.5 1 calc R . P D 2
H76B H 0.9792 -0.0451 0.2066 0.249 Uiso 0.5 1 calc R . P D 2
H76C H 0.9039 -0.0317 0.2098 0.249 Uiso 0.5 1 calc R . P D 2
C77 C 1.029(2) 0.1469(16) 0.2762(12) 0.134(12) Uiso 1 1 d D . . . .
H77 H 1.0155 0.1178 0.2960 0.160 Uiso 1 1 calc R . . . .
C78 C 1.025(4) 0.197(2) 0.3010(19) 0.28(3) Uiso 1 1 d D . . . .
H78A H 1.0343 0.2263 0.2820 0.413 Uiso 1 1 calc R . . . .
H78B H 1.0624 0.2077 0.3242 0.413 Uiso 1 1 calc R . . . .
H78C H 0.9770 0.1913 0.3131 0.413 Uiso 1 1 calc R . . . .
C79 C 1.097(3) 0.146(2) 0.2571(17) 0.22(2) Uiso 1 1 d . . . . .
H79A H 1.0917 0.1107 0.2423 0.324 Uiso 1 1 calc R . . . .
H79B H 1.1355 0.1541 0.2796 0.324 Uiso 1 1 calc R . . . .
H79C H 1.1113 0.1735 0.2367 0.324 Uiso 1 1 calc R . . . .
C80 C 0.554(3) 0.184(3) 0.254(2) 0.26(3) Uiso 1 1 d . . . . .
H80A H 0.5853 0.1739 0.2743 0.383 Uiso 1 1 calc R . . . .
H80B H 0.5174 0.1958 0.2691 0.383 Uiso 1 1 calc R . . . .
H80C H 0.5845 0.2131 0.2382 0.383 Uiso 1 1 calc R . . . .
C81 C 0.5180(16) 0.136(2) 0.2226(12) 0.150(17) Uani 1 1 d . . . . .
H81 H 0.4840 0.1058 0.2369 0.180 Uiso 1 1 calc R . . . .
C82 C 0.670(2) -0.0785(13) 0.0609(14) 0.19(2) Uani 1 1 d . . . . .
H82A H 0.7048 -0.0961 0.0699 0.292 Uiso 1 1 calc R . . . .
H82B H 0.6223 -0.1054 0.0549 0.292 Uiso 1 1 calc R . . . .
H82C H 0.6659 -0.0518 0.0838 0.292 Uiso 1 1 calc R . . . .
C83 C 0.485(4) 0.147(3) 0.182(2) 0.29(4) Uiso 1 1 d . . . . .
H83A H 0.5217 0.1743 0.1682 0.441 Uiso 1 1 calc R . . . .
H83B H 0.4441 0.1608 0.1898 0.441 Uiso 1 1 calc R . . . .
H83C H 0.4675 0.1141 0.1633 0.441 Uiso 1 1 calc R . . . .
C84 C 0.6949(13) -0.0522(11) 0.0228(11) 0.096(9) Uani 1 1 d . . . . .
H84 H 0.6606 -0.0316 0.0169 0.116 Uiso 1 1 calc R . . . .
C85 C 0.695(2) -0.0863(17) -0.0157(14) 0.168(17) Uani 1 1 d . . . . .
H85A H 0.7071 -0.0644 -0.0399 0.252 Uiso 1 1 calc R . . . .
H85B H 0.6469 -0.1128 -0.0209 0.252 Uiso 1 1 calc R . . . .
H85C H 0.7314 -0.1050 -0.0125 0.252 Uiso 1 1 calc R . . . .
C86 C 0.4879(17) 0.0342(14) 0.0716(13) 0.132(13) Uani 1 1 d . . . . .
H86 H 0.4592 0.0092 0.0475 0.159 Uiso 1 1 calc R . . . .
C87 C 0.470(2) 0.0853(17) 0.0795(13) 0.151(14) Uiso 1 1 d . . . . .
H87A H 0.5000 0.1076 0.1034 0.226 Uiso 1 1 calc R . . . .
H87B H 0.4183 0.0773 0.0864 0.226 Uiso 1 1 calc R . . . .
H87C H 0.4789 0.1047 0.0538 0.226 Uiso 1 1 calc R . . . .
C88 C 0.484(3) 0.009(2) 0.1143(17) 0.21(2) Uiso 1 1 d . . . . .
H88A H 0.5111 -0.0170 0.1125 0.318 Uiso 1 1 calc R . . . .
H88B H 0.4331 -0.0090 0.1203 0.318 Uiso 1 1 calc R . . . .
H88C H 0.5054 0.0375 0.1373 0.318 Uiso 1 1 calc R . . . .
C89 C 0.6718(18) -0.0404(10) 0.2021(11) 0.105(10) Uani 1 1 d . . . . .
H89 H 0.6762 -0.0385 0.2340 0.126 Uiso 1 1 calc R . . . .
C90 C 0.5906(17) -0.0547(16) 0.1910(14) 0.163(17) Uani 1 1 d . . . . .
H90A H 0.5710 -0.0279 0.2059 0.244 Uiso 1 1 calc R . . . .
H90B H 0.5652 -0.0903 0.1999 0.244 Uiso 1 1 calc R . . . .
H90C H 0.5835 -0.0549 0.1601 0.244 Uiso 1 1 calc R . . . .
C91 C 0.710(2) -0.0751(11) 0.1864(14) 0.161(17) Uani 1 1 d . . . . .
H91A H 0.7106 -0.0761 0.1552 0.242 Uiso 1 1 calc R . . . .
H91B H 0.6857 -0.1113 0.1947 0.242 Uiso 1 1 calc R . . . .
H91C H 0.7598 -0.0622 0.1982 0.242 Uiso 1 1 calc R . . . .
Ti1 Ti 0.57585(15) -0.38473(11) 0.47270(9) 0.0322(6) Uani 1 1 d . . . . .
Ti2 Ti 0.55625(15) -0.29939(11) 0.53507(8) 0.0310(6) Uani 1 1 d . . . . .
Ti3 Ti 0.43703(14) -0.31951(11) 0.46988(8) 0.0302(6) Uani 1 1 d . . . . .
Ti4 Ti 0.45682(15) -0.38576(11) 0.38044(9) 0.0322(6) Uani 1 1 d . . . . .
Ti5 Ti 0.60374(15) -0.40299(11) 0.38113(8) 0.0318(6) Uani 1 1 d . . . . .
Ti6 Ti 0.73347(15) -0.31441(11) 0.41744(9) 0.0322(6) Uani 1 1 d . . . . .
Ti7 Ti 0.81581(16) -0.18617(13) 0.37031(10) 0.0422(7) Uani 1 1 d . . . . .
Ti8 Ti 0.53253(16) -0.33723(12) 0.29977(9) 0.0360(7) Uani 1 1 d . . . . .
Ti9 Ti 0.72020(15) -0.29249(12) 0.32348(9) 0.0355(6) Uani 1 1 d . . . . .
Ti10 Ti 0.78551(16) -0.12101(12) 0.46711(10) 0.0431(7) Uani 1 1 d . . . . .
Ti11 Ti 0.46940(15) -0.20019(11) 0.50105(9) 0.0341(6) Uani 1 1 d . . . . .
Ti12 Ti 0.65675(15) -0.15589(11) 0.52572(9) 0.0368(7) Uani 1 1 d . . . . .
Ti13 Ti 0.38757(16) -0.21477(12) 0.41512(10) 0.0388(7) Uani 1 1 d . . . . .
Ti14 Ti 0.71034(15) -0.25472(11) 0.50906(9) 0.0331(6) Uani 1 1 d . . . . .
Ti15 Ti 0.41780(16) -0.28107(13) 0.31896(9) 0.0394(7) Uani 1 1 d . . . . .
Ti16 Ti 0.72919(17) -0.15652(13) 0.29813(10) 0.0460(8) Uani 1 1 d . . . . .
Ti17 Ti 0.54311(17) -0.20026(14) 0.27461(9) 0.0434(7) Uani 1 1 d . . . . .
Ti18 Ti 0.46557(19) -0.13522(14) 0.32881(11) 0.0504(8) Uani 1 1 d . . . . .
Ti19 Ti 0.6210(2) -0.06828(13) 0.33553(11) 0.0519(9) Uani 1 1 d . . . . .
Ti20 Ti 0.76810(19) -0.06386(13) 0.36788(13) 0.0559(9) Uani 1 1 d . . . . .
Ti21 Ti 0.49527(18) -0.09901(12) 0.42400(10) 0.0440(7) Uani 1 1 d . . . . .
Ti22 Ti 0.68252(18) -0.05495(12) 0.44800(11) 0.0462(8) Uani 1 1 d . . . . .
O1 O 0.5026(5) -0.3135(4) 0.4204(3) 0.029(2) Uani 1 1 d . . . . .
O2 O 0.6734(5) -0.2716(4) 0.4438(3) 0.028(2) Uani 1 1 d . . . . .
O3 O 0.3506(6) -0.3518(4) 0.4966(3) 0.034(2) Uani 1 1 d . . . . .
O4 O 0.5726(5) -0.4427(4) 0.4978(3) 0.034(2) Uani 1 1 d . . . . .
O5 O 0.5417(7) -0.3126(5) 0.5884(4) 0.053(3) Uani 1 1 d . . . . .
O6 O 0.7531(6) -0.2548(5) 0.5584(3) 0.042(3) Uani 1 1 d . . . . .
O7 O 0.6332(5) -0.3256(4) 0.5123(3) 0.032(2) Uani 1 1 d . . . . .
O8 O 0.6559(5) -0.3769(4) 0.4354(3) 0.029(2) Uani 1 1 d . . . . .
O9 O 0.6297(5) -0.2323(4) 0.5330(3) 0.032(2) Uani 1 1 d . . . . .
O10 O 0.8085(6) -0.3445(5) 0.4200(4) 0.043(3) Uani 1 1 d . . . . .
O11 O 0.7832(5) -0.2815(4) 0.4760(3) 0.036(2) Uani 1 1 d . . . . .
O12 O 0.6798(7) -0.1266(5) 0.5782(4) 0.054(3) Uani 1 1 d . . . . .
O13 O 0.7390(5) -0.1788(4) 0.5006(3) 0.038(3) Uani 1 1 d . . . . .
O14 O 0.6841(5) -0.3494(4) 0.3628(3) 0.031(2) Uani 1 1 d . . . . .
O15 O 0.5632(5) -0.1621(4) 0.5134(3) 0.038(3) Uani 1 1 d . . . . .
O16 O 0.4884(5) -0.2672(4) 0.5165(3) 0.034(2) Uani 1 1 d . . . . .
O17 O 0.6094(7) -0.4663(4) 0.3607(4) 0.045(3) Uani 1 1 d . . . . .
O18 O 0.5227(6) -0.4106(4) 0.4186(3) 0.035(2) Uani 1 1 d . . . . .
O19 O 0.4994(5) -0.3575(3) 0.4957(3) 0.025(2) Uani 1 1 d . . . . .
O20 O 0.3819(5) -0.3813(4) 0.4242(3) 0.032(2) Uani 1 1 d . . . . .
O21 O 0.4056(6) -0.4496(4) 0.3571(4) 0.046(3) Uani 1 1 d . . . . .
O22 O 0.4152(5) -0.2561(4) 0.4566(3) 0.037(2) Uani 1 1 d . . . . .
O23 O 0.5430(6) -0.3824(4) 0.3448(3) 0.039(3) Uani 1 1 d . . . . .
O24 O 0.4157(7) -0.1880(5) 0.5421(4) 0.056(3) Uani 1 1 d . . . . .
O25 O 0.4464(6) -0.3405(4) 0.3366(3) 0.037(2) Uani 1 1 d . . . . .
O26 O 0.2973(6) -0.2181(6) 0.4244(4) 0.058(3) Uani 1 1 d . . . . .
O27 O 0.3428(7) -0.3102(6) 0.2842(4) 0.062(4) Uani 1 1 d . . . . .
O28 O 0.3871(6) -0.2633(5) 0.3706(3) 0.045(3) Uani 1 1 d . . . . .
O29 O 0.5042(7) -0.3832(5) 0.2546(4) 0.057(3) Uani 1 1 d . . . . .
O30 O 0.4533(6) -0.1586(4) 0.4574(4) 0.041(3) Uani 1 1 d . . . . .
O31 O 0.6293(6) -0.3067(4) 0.3000(3) 0.037(2) Uani 1 1 d . . . . .
O32 O 0.7731(7) -0.3188(5) 0.2890(4) 0.059(4) Uani 1 1 d . . . . .
O33 O 0.7746(5) -0.2609(4) 0.3791(3) 0.038(2) Uani 1 1 d . . . . .
O34 O 0.6984(6) -0.1006(4) 0.4896(4) 0.040(3) Uani 1 1 d . . . . .
O35 O 0.8123(6) -0.1628(5) 0.4250(4) 0.047(3) Uani 1 1 d . . . . .
O36 O 0.8624(6) -0.0840(5) 0.4985(4) 0.056(3) Uani 1 1 d . . . . .
O37 O 0.9056(7) -0.1812(6) 0.3584(5) 0.068(4) Uani 1 1 d . . . . .
O38 O 0.7738(6) -0.0718(5) 0.4278(4) 0.048(3) Uani 1 1 d . . . . .
O39 O 0.7176(8) 0.0098(5) 0.4741(5) 0.073(4) Uani 1 1 d . . . . .
O40 O 0.7979(6) -0.1236(5) 0.3496(4) 0.052(3) Uani 1 1 d . . . . .
O41 O 0.6830(7) -0.0439(4) 0.3866(4) 0.053(3) Uani 1 1 d . . . . .
O42 O 0.7054(7) -0.0912(5) 0.3169(4) 0.058(4) Uani 1 1 d . . . . .
O43 O 0.7866(8) -0.1396(6) 0.2550(4) 0.066(4) Uani 1 1 d . . . . .
O44 O 0.8344(9) -0.0053(6) 0.3571(5) 0.078(5) Uani 1 1 d D . . . .
O45 O 0.7518(6) -0.2169(5) 0.3170(3) 0.042(3) Uani 1 1 d . . . . .
O46 O 0.5834(7) -0.0736(4) 0.4499(4) 0.048(3) Uani 1 1 d . . . . .
O47 O 0.6410(7) -0.1918(5) 0.2758(4) 0.051(3) Uani 1 1 d . . . . .
O48 O 0.5351(7) -0.0789(4) 0.3669(4) 0.048(3) Uani 1 1 d . . . . .
O49 O 0.5554(7) -0.1258(5) 0.2990(4) 0.048(3) Uani 1 1 d . . . . .
O50 O 0.4497(8) -0.0535(5) 0.4383(5) 0.063(4) Uani 1 1 d D . . . .
O51 O 0.5167(8) -0.2010(6) 0.2206(3) 0.061(4) Uani 1 1 d . . . . .
O52 O 0.4106(9) -0.1069(6) 0.3023(4) 0.070(4) Uani 1 1 d D . . . .
O53 O 0.4503(6) -0.2058(5) 0.3063(3) 0.045(3) Uani 1 1 d . . . . .
O54 O 0.4244(6) -0.1544(5) 0.3816(4) 0.045(3) Uani 1 1 d . . . . .
O55 O 0.5097(6) -0.2745(5) 0.2862(3) 0.039(3) Uani 1 1 d . . . . .
O56 O 0.6279(9) -0.0102(6) 0.3108(5) 0.079(5) Uani 1 1 d . . . . .
C92 C 0.664(2) 0.0801(19) 0.2945(17) 0.24(3) Uiso 1 1 d D . . . .
H92A H 0.6777 0.0883 0.3249 0.353 Uiso 0.5 1 calc R . P E 1
H92B H 0.6560 0.1116 0.2832 0.353 Uiso 0.5 1 calc R . P E 1
H92C H 0.7032 0.0709 0.2790 0.353 Uiso 0.5 1 calc R . P E 1
H92D H 0.7156 0.0823 0.2955 0.353 Uiso 0.5 1 calc R . P F 2
H92E H 0.6586 0.1145 0.3063 0.353 Uiso 0.5 1 calc R . P F 2
H92F H 0.6456 0.0724 0.2648 0.353 Uiso 0.5 1 calc R . P F 2
C93 C 0.596(3) 0.034(2) 0.2886(13) 0.22(5) Uiso 0.5 1 d D . P G 1
H93 H 0.5725 0.0232 0.2593 0.259 Uiso 0.5 1 calc R . P G 1
C94 C 0.550(2) 0.044(2) 0.3246(17) 0.22(2) Uiso 1 1 d D . . . .
H94A H 0.5139 0.0103 0.3308 0.327 Uiso 0.5 1 calc R . P G 1
H94B H 0.5242 0.0691 0.3164 0.327 Uiso 0.5 1 calc R . P G 1
H94C H 0.5806 0.0600 0.3501 0.327 Uiso 0.5 1 calc R . P G 1
H94D H 0.5209 0.0307 0.2979 0.327 Uiso 0.5 1 calc R . P G 2
H94E H 0.5552 0.0825 0.3310 0.327 Uiso 0.5 1 calc R . P G 2
H94F H 0.5246 0.0242 0.3480 0.327 Uiso 0.5 1 calc R . P G 2
C95 C 0.622(2) 0.0366(16) 0.3199(14) 0.069(12) Uiso 0.5 1 d D . P G 2
H95 H 0.6454 0.0475 0.3492 0.083 Uiso 0.5 1 calc R . P G 2
C96 C 0.837(3) 0.024(3) 0.2875(12) 0.35(4) Uiso 1 1 d D . . . .
H96A H 0.8195 -0.0136 0.2747 0.520 Uiso 1 1 calc R . . . .
H96B H 0.8651 0.0466 0.2666 0.520 Uiso 1 1 calc R . . . .
H96C H 0.7956 0.0358 0.2960 0.520 Uiso 1 1 calc R . . . .
C97 C 0.886(2) 0.0270(17) 0.3266(13) 0.152(14) Uiso 1 1 d D . . . .
H97 H 0.9022 0.0652 0.3392 0.183 Uiso 1 1 calc R . . . .
C98 C 0.951(2) 0.006(3) 0.328(3) 0.41(6) Uiso 1 1 d D . . . .
H98A H 0.9709 0.0107 0.3568 0.621 Uiso 1 1 calc R . . . .
H98B H 0.9880 0.0251 0.3087 0.621 Uiso 1 1 calc R . . . .
H98C H 0.9351 -0.0328 0.3176 0.621 Uiso 1 1 calc R . . . .
C99 C 0.892(2) -0.1624(19) 0.2387(11) 0.17(2) Uani 1 1 d . . . . .
H99A H 0.9211 -0.1257 0.2488 0.258 Uiso 1 1 calc R . . . .
H99B H 0.9170 -0.1769 0.2161 0.258 Uiso 1 1 calc R . . . .
H99C H 0.8840 -0.1850 0.2625 0.258 Uiso 1 1 calc R . . . .
C100 C 0.8215(17) -0.1616(15) 0.2219(10) 0.106(10) Uani 1 1 d . . . . .
H100 H 0.8312 -0.1368 0.1988 0.127 Uiso 1 1 calc R . . . .
C101 C 0.773(3) -0.2151(17) 0.2031(9) 0.163(17) Uani 1 1 d . . . . .
H10D H 0.7624 -0.2404 0.2252 0.244 Uiso 1 1 calc R . . . .
H10E H 0.7978 -0.2289 0.1797 0.244 Uiso 1 1 calc R . . . .
H10F H 0.7278 -0.2112 0.1922 0.244 Uiso 1 1 calc R . . . .
C102 C 0.4882(18) -0.2196(15) 0.1813(9) 0.118(11) Uani 1 1 d . . . . .
H102 H 0.4699 -0.1897 0.1735 0.142 Uiso 1 1 calc R . . . .
C103 C 0.391(3) -0.085(2) 0.2336(11) 0.32(4) Uiso 1 1 d D U . . .
H10G H 0.4319 -0.0540 0.2436 0.474 Uiso 1 1 calc R . . . .
H10H H 0.3572 -0.0738 0.2161 0.474 Uiso 1 1 calc R . . . .
H10I H 0.4086 -0.1114 0.2164 0.474 Uiso 1 1 calc R . . . .
C104 C 0.541(2) -0.2186(17) 0.1506(10) 0.163(17) Uani 1 1 d . . . . .
H10J H 0.5730 -0.1816 0.1496 0.244 Uiso 1 1 calc R . . . .
H10K H 0.5173 -0.2321 0.1225 0.244 Uiso 1 1 calc R . . . .
H10L H 0.5702 -0.2414 0.1583 0.244 Uiso 1 1 calc R . . . .
C105 C 0.352(3) -0.111(2) 0.2715(13) 0.23(2) Uiso 1 1 d D U . . .
H105 H 0.3189 -0.0906 0.2834 0.277 Uiso 1 1 calc R . . . .
C106 C 0.422(2) -0.2640(16) 0.1797(13) 0.171(19) Uani 1 1 d . . . . .
H10M H 0.4308 -0.2945 0.1920 0.256 Uiso 1 1 calc R . . . .
H10N H 0.4042 -0.2746 0.1500 0.256 Uiso 1 1 calc R . . . .
H10O H 0.3847 -0.2531 0.1962 0.256 Uiso 1 1 calc R . . . .
C107 C 0.308(4) -0.166(2) 0.252(3) 0.41(5) Uiso 1 1 d D U . . .
H10P H 0.3405 -0.1858 0.2412 0.612 Uiso 1 1 calc R . . . .
H10Q H 0.2778 -0.1618 0.2275 0.612 Uiso 1 1 calc R . . . .
H10R H 0.2761 -0.1854 0.2729 0.612 Uiso 1 1 calc R . . . .
C108 C 0.578(2) -0.3626(13) 0.1951(9) 0.134(14) Uani 1 1 d . . . . .
H10S H 0.5626 -0.3306 0.1926 0.200 Uiso 1 1 calc R . . . .
H10T H 0.5889 -0.3764 0.1667 0.200 Uiso 1 1 calc R . . . .
H10U H 0.6215 -0.3531 0.2139 0.200 Uiso 1 1 calc R . . . .
C109 C 0.345(6) -0.052(4) 0.413(3) 0.50(8) Uiso 1 1 d D . . . .
H10V H 0.3631 -0.0585 0.3842 0.744 Uiso 1 1 calc R . . . .
H10W H 0.3056 -0.0360 0.4099 0.744 Uiso 1 1 calc R . . . .
H10X H 0.3266 -0.0860 0.4255 0.744 Uiso 1 1 calc R . . . .
C110 C 0.5183(16) -0.4047(10) 0.2135(7) 0.081(7) Uani 1 1 d . . . . .
H110 H 0.5377 -0.4351 0.2181 0.097 Uiso 1 1 calc R . . . .
C111 C 0.4481(17) -0.4282(13) 0.1888(8) 0.119(11) Uani 1 1 d . . . . .
H11A H 0.4153 -0.4562 0.2043 0.178 Uiso 1 1 calc R . . . .
H11B H 0.4570 -0.4439 0.1607 0.178 Uiso 1 1 calc R . . . .
H11C H 0.4258 -0.3999 0.1851 0.178 Uiso 1 1 calc R . . . .
C112 C 0.259(3) -0.3579(17) 0.2303(8) 0.073(12) Uiso 0.5 1 d D . P H 1
H11D H 0.2825 -0.3261 0.2153 0.110 Uiso 0.5 1 calc GR . P H 1
H11E H 0.2070 -0.3710 0.2222 0.110 Uiso 0.5 1 calc GR . P H 1
H11F H 0.2813 -0.3860 0.2223 0.110 Uiso 0.5 1 calc GR . P H 1
C113 C 0.229(2) -0.3103(18) 0.2586(14) 0.069(12) Uiso 0.5 1 d . . P H 2
H11G H 0.2332 -0.2784 0.2782 0.104 Uiso 0.5 1 calc R . P H 2
H11H H 0.1782 -0.3312 0.2535 0.104 Uiso 0.5 1 calc R . P H 2
H11I H 0.2512 -0.2992 0.2315 0.104 Uiso 0.5 1 calc R . P H 2
C114 C 0.2680(13) -0.3432(12) 0.2774(8) 0.117(9) Uani 1 1 d D U . . .
H114 H 0.2361 -0.3205 0.2857 0.140 Uiso 0.5 1 calc R . P H 1
H11J H 0.2766 -0.3609 0.2492 0.140 Uiso 0.5 1 calc R . P H 2
C115 C 0.188(5) -0.203(3) 0.407(3) 0.41(6) Uiso 1 1 d D . . . .
H11K H 0.1825 -0.1859 0.4352 0.609 Uiso 1 1 calc R . . . .
H11L H 0.1399 -0.2181 0.3925 0.609 Uiso 1 1 calc R . . . .
H11M H 0.2201 -0.1771 0.3900 0.609 Uiso 1 1 calc R . . . .
C116 C 0.240(3) -0.3947(15) 0.2976(11) 0.184(15) Uani 1 1 d D U . . .
H11N H 0.2681 -0.4188 0.2880 0.276 Uiso 1 1 calc R . . . .
H11O H 0.1887 -0.4118 0.2893 0.276 Uiso 1 1 calc R . . . .
H11P H 0.2452 -0.3874 0.3288 0.276 Uiso 1 1 calc R . . . .
C117 C 0.219(3) -0.248(2) 0.4124(18) 0.20(2) Uiso 1 1 d D . . . .
H117 H 0.2064 -0.2477 0.4432 0.236 Uiso 1 1 calc R . . . .
C118 C 0.207(3) -0.308(2) 0.4097(18) 0.23(2) Uiso 1 1 d D . . . .
H11Q H 0.2418 -0.3168 0.3901 0.347 Uiso 1 1 calc R . . . .
H11R H 0.1575 -0.3268 0.3991 0.347 Uiso 1 1 calc R . . . .
H11S H 0.2145 -0.3181 0.4381 0.347 Uiso 1 1 calc R . . . .
C119 C 0.350(2) -0.5003(15) 0.2945(12) 0.141(13) Uiso 1 1 d . . . . .
H11T H 0.3024 -0.5069 0.3080 0.212 Uiso 1 1 calc R . . . .
H11U H 0.3476 -0.5303 0.2730 0.212 Uiso 1 1 calc R . . . .
H11V H 0.3609 -0.4668 0.2806 0.212 Uiso 1 1 calc R . . . .
C120 C 0.406(4) -0.014(3) 0.440(3) 0.32(4) Uiso 1 1 d D . . . .
H120 H 0.3846 -0.0193 0.4693 0.378 Uiso 1 1 calc R . . . .
C121 C 0.471(5) 0.034(3) 0.452(3) 0.36(5) Uiso 1 1 d D . . . .
H12A H 0.4970 0.0279 0.4768 0.545 Uiso 1 1 calc R . . . .
H12B H 0.4562 0.0660 0.4579 0.545 Uiso 1 1 calc R . . . .
H12C H 0.5041 0.0390 0.4275 0.545 Uiso 1 1 calc R . . . .
C122 C 0.793(2) -0.3539(17) 0.2213(12) 0.162(15) Uani 1 1 d . U . . .
H12D H 0.7500 -0.3849 0.2244 0.242 Uiso 1 1 calc R . . . .
H12E H 0.8263 -0.3646 0.2017 0.242 Uiso 1 1 calc R . . . .
H12F H 0.7776 -0.3253 0.2099 0.242 Uiso 1 1 calc R . . . .
C123 C 0.831(2) -0.3333(14) 0.2651(10) 0.135(14) Uani 1 1 d D . . . .
H123 H 0.8760 -0.3018 0.2636 0.163 Uiso 1 1 calc R . . . .
C124 C 0.847(4) -0.379(2) 0.284(2) 0.28(3) Uiso 1 1 d D . . . .
H12G H 0.8645 -0.3682 0.3135 0.418 Uiso 1 1 calc R . . . .
H12H H 0.8842 -0.3895 0.2673 0.418 Uiso 1 1 calc R . . . .
H12I H 0.8023 -0.4097 0.2829 0.418 Uiso 1 1 calc R . . . .
C125 C 0.6379(15) -0.4648(9) 0.2874(6) 0.077(7) Uani 1 1 d . . . . .
H12J H 0.5895 -0.4626 0.2803 0.116 Uiso 1 1 calc R . . . .
H12K H 0.6544 -0.4841 0.2634 0.116 Uiso 1 1 calc R . . . .
H12L H 0.6721 -0.4285 0.2929 0.116 Uiso 1 1 calc R . . . .
C126 C 0.388(4) -0.105(2) 0.547(2) 0.32(4) Uiso 1 1 d D . . . .
H12M H 0.4400 -0.0858 0.5513 0.474 Uiso 1 1 calc R . . . .
H12N H 0.3598 -0.0842 0.5620 0.474 Uiso 1 1 calc R . . . .
H12O H 0.3746 -0.1117 0.5169 0.474 Uiso 1 1 calc R . . . .
C127 C 0.6344(10) -0.4934(7) 0.3252(6) 0.051(5) Uani 1 1 d . . . . .
H127 H 0.5996 -0.5304 0.3193 0.061 Uiso 1 1 calc R . . . .
C128 C 0.297(2) -0.1802(18) 0.5492(14) 0.171(17) Uiso 1 1 d . . . . .
H12P H 0.2943 -0.1690 0.5204 0.257 Uiso 1 1 calc R . . . .
H12Q H 0.2648 -0.1661 0.5678 0.257 Uiso 1 1 calc R . . . .
H12R H 0.2805 -0.2196 0.5478 0.257 Uiso 1 1 calc R . . . .
C129 C 0.4067(16) -0.4958(12) 0.3273(9) 0.096(8) Uiso 1 1 d . . . . .
H129 H 0.4551 -0.4879 0.3137 0.115 Uiso 1 1 calc R . . . .
C130 C 0.372(3) -0.1591(19) 0.5665(16) 0.171(17) Uiso 1 1 d D . . . .
H130 H 0.3778 -0.1570 0.5983 0.205 Uiso 1 1 calc R . . . .
C131 C 0.7067(14) -0.4976(11) 0.3394(8) 0.090(8) Uani 1 1 d . . . . .
H13A H 0.7407 -0.4615 0.3463 0.135 Uiso 1 1 calc R . . . .
H13B H 0.7260 -0.5164 0.3163 0.135 Uiso 1 1 calc R . . . .
H13C H 0.7005 -0.5176 0.3647 0.135 Uiso 1 1 calc R . . . .
C132 C 0.397(2) -0.5392(15) 0.3506(12) 0.142(13) Uiso 1 1 d . . . . .
H13D H 0.4361 -0.5315 0.3722 0.214 Uiso 1 1 calc R . . . .
H13E H 0.3964 -0.5708 0.3315 0.214 Uiso 1 1 calc R . . . .
H13F H 0.3499 -0.5462 0.3648 0.214 Uiso 1 1 calc R . . . .
C133 C 0.3147(8) -0.4101(6) 0.4361(5) 0.032(3) Uani 1 1 d . . . . .
C134 C 0.2966(8) -0.3922(6) 0.4763(5) 0.033(3) Uani 1 1 d . . . . .
C135 C 0.2211(12) -0.3307(7) 0.5364(7) 0.066(6) Uani 1 1 d . . . . .
H13G H 0.2720 -0.3123 0.5306 0.099 Uiso 1 1 calc R . . . .
H13H H 0.2090 -0.3161 0.5642 0.099 Uiso 1 1 calc R . . . .
H13I H 0.1895 -0.3252 0.5140 0.099 Uiso 1 1 calc R . . . .
C136 C 0.2289(9) -0.4141(7) 0.4926(5) 0.041(4) Uani 1 1 d . . . . .
C137 C 0.2095(9) -0.3928(7) 0.5372(6) 0.049(4) Uani 1 1 d . . . . .
C138 C 0.2583(10) -0.4023(10) 0.5717(7) 0.065(6) Uani 1 1 d . . . . .
H13J H 0.2514 -0.4409 0.5714 0.097 Uiso 1 1 calc R . . . .
H13K H 0.2457 -0.3887 0.5997 0.097 Uiso 1 1 calc R . . . .
H13L H 0.3092 -0.3834 0.5662 0.097 Uiso 1 1 calc R . . . .
C139 C 0.1293(9) -0.4184(9) 0.5474(7) 0.061(5) Uani 1 1 d . . . . .
H13M H 0.0982 -0.4107 0.5258 0.092 Uiso 1 1 calc R . . . .
H13N H 0.1198 -0.4034 0.5757 0.092 Uiso 1 1 calc R . . . .
H13O H 0.1189 -0.4574 0.5473 0.092 Uiso 1 1 calc R . . . .
C140 C 0.2651(8) -0.4514(7) 0.4110(5) 0.039(4) Uani 1 1 d . . . . .
H140 H 0.2775 -0.4636 0.3836 0.047 Uiso 1 1 calc R . . . .
C141 C 0.1965(9) -0.4742(6) 0.4272(5) 0.038(4) Uani 1 1 d . . . . .
C142 C 0.1796(8) -0.4561(6) 0.4666(6) 0.039(4) Uani 1 1 d . . . . .
H142 H 0.1326 -0.4724 0.4770 0.047 Uiso 1 1 calc R . . . .
C143 C 0.1415(11) -0.5207(8) 0.4000(6) 0.058(5) Uani 1 1 d . . . . .
C144 C 0.1286(16) -0.5010(11) 0.3559(9) 0.112(11) Uani 1 1 d . . . . .
H14D H 0.1087 -0.4709 0.3605 0.168 Uiso 1 1 calc R . . . .
H14E H 0.0942 -0.5306 0.3382 0.168 Uiso 1 1 calc R . . . .
H14F H 0.1749 -0.4893 0.3414 0.168 Uiso 1 1 calc R . . . .
C145 C 0.0669(10) -0.5383(9) 0.4190(8) 0.075(7) Uani 1 1 d . . . . .
H14G H 0.0707 -0.5509 0.4471 0.113 Uiso 1 1 calc R . . . .
H14H H 0.0344 -0.5676 0.4000 0.113 Uiso 1 1 calc R . . . .
H14I H 0.0474 -0.5079 0.4220 0.113 Uiso 1 1 calc R . . . .
C146 C 0.1715(16) -0.5669(10) 0.3939(12) 0.125(13) Uani 1 1 d . . . . .
H14J H 0.2176 -0.5558 0.3792 0.188 Uiso 1 1 calc R . . . .
H14K H 0.1367 -0.5968 0.3766 0.188 Uiso 1 1 calc R . . . .
H14L H 0.1797 -0.5784 0.4217 0.188 Uiso 1 1 calc R . . . .
C147 C 0.5990(15) -0.5191(9) 0.4661(8) 0.089(8) Uani 1 1 d . . . . .
H14M H 0.5472 -0.5364 0.4590 0.133 Uiso 1 1 calc R . . . .
H14N H 0.6222 -0.5466 0.4708 0.133 Uiso 1 1 calc R . . . .
H14O H 0.6222 -0.4988 0.4425 0.133 Uiso 1 1 calc R . . . .
C148 C 0.6072(10) -0.4820(7) 0.5055(5) 0.042(4) Uani 1 1 d . . . . .
H148 H 0.5822 -0.5029 0.5292 0.050 Uiso 1 1 calc R . . . .
C149 C 0.483(3) -0.277(2) 0.6431(17) 0.22(2) Uiso 1 1 d . . . . .
H14P H 0.5185 -0.2412 0.6415 0.330 Uiso 1 1 calc R . . . .
H14Q H 0.4659 -0.2801 0.6724 0.330 Uiso 1 1 calc R . . . .
H14R H 0.4413 -0.2807 0.6236 0.330 Uiso 1 1 calc R . . . .
C150 C 0.5170(16) -0.3193(11) 0.6306(7) 0.086(8) Uani 1 1 d . . . . .
H150 H 0.5594 -0.3149 0.6504 0.104 Uiso 1 1 calc R . . . .
C151 C 0.469(3) -0.3732(13) 0.6300(13) 0.20(2) Uani 1 1 d . . . . .
H15A H 0.4284 -0.3784 0.6094 0.299 Uiso 1 1 calc R . . . .
H15B H 0.4493 -0.3794 0.6586 0.299 Uiso 1 1 calc R . . . .
H15C H 0.4952 -0.3987 0.6218 0.299 Uiso 1 1 calc R . . . .
C152 C 0.6842(15) -0.4544(11) 0.5188(12) 0.120(12) Uani 1 1 d . . . . .
H15D H 0.7092 -0.4335 0.4959 0.180 Uiso 1 1 calc R . . . .
H15E H 0.7081 -0.4812 0.5246 0.180 Uiso 1 1 calc R . . . .
H15F H 0.6864 -0.4302 0.5448 0.180 Uiso 1 1 calc R . . . .
C153 C 0.7786(18) 0.0568(12) 0.4851(13) 0.124(11) Uani 1 1 d . U . . .
H153 H 0.7576 0.0845 0.4986 0.149 Uiso 1 1 calc R . . . .
C154 C 0.8170(19) 0.0798(12) 0.4482(14) 0.163(18) Uani 1 1 d . . . . .
H15G H 0.8364 0.0535 0.4325 0.245 Uiso 1 1 calc R . . . .
H15H H 0.8571 0.1121 0.4577 0.245 Uiso 1 1 calc R . . . .
H15I H 0.7833 0.0895 0.4293 0.245 Uiso 1 1 calc R . . . .
C155 C 0.9778(14) -0.1799(10) 0.3677(11) 0.095(7) Uani 1 1 d D U . . .
H155 H 0.9967 -0.2014 0.3455 0.114 Uiso 1 1 calc R . . . .
C156 C 0.820(3) 0.0411(19) 0.5218(17) 0.209(18) Uani 1 1 d . U . . .
H15J H 0.7875 0.0310 0.5456 0.313 Uiso 1 1 calc R . . . .
H15K H 0.8622 0.0718 0.5316 0.313 Uiso 1 1 calc R . . . .
H15L H 0.8366 0.0107 0.5113 0.313 Uiso 1 1 calc R . . . .
C157 C 1.019(4) -0.1211(14) 0.371(2) 0.32(4) Uiso 1 1 d D . . . .
H15M H 1.0112 -0.1061 0.3444 0.480 Uiso 1 1 calc R . . . .
H15N H 1.0713 -0.1162 0.3749 0.480 Uiso 1 1 calc R . . . .
H15O H 1.0025 -0.1025 0.3951 0.480 Uiso 1 1 calc R . . . .
C158 C 0.981(2) -0.1970(17) 0.4110(13) 0.154(12) Uani 1 1 d . U . . .
H15P H 0.9643 -0.1738 0.4317 0.231 Uiso 1 1 calc R . . . .
H15Q H 1.0319 -0.1943 0.4184 0.231 Uiso 1 1 calc R . . . .
H15R H 0.9507 -0.2344 0.4116 0.231 Uiso 1 1 calc R . . . .
C159 C 0.918(2) -0.0815(18) 0.5303(13) 0.148(14) Uiso 1 1 d D . . . .
H159 H 0.9335 -0.0419 0.5387 0.178 Uiso 1 1 calc R . . . .
C160 C 0.888(4) -0.101(3) 0.5720(17) 0.29(3) Uiso 1 1 d D . . . .
H16D H 0.8545 -0.0811 0.5823 0.437 Uiso 1 1 calc R . . . .
H16E H 0.9282 -0.0940 0.5929 0.437 Uiso 1 1 calc R . . . .
H16F H 0.8619 -0.1392 0.5680 0.437 Uiso 1 1 calc R . . . .
C161 C 0.986(3) -0.086(3) 0.511(2) 0.31(4) Uiso 1 1 d D . . . .
H16G H 0.9755 -0.1205 0.4936 0.472 Uiso 1 1 calc R . . . .
H16H H 1.0215 -0.0841 0.5338 0.472 Uiso 1 1 calc R . . . .
H16I H 1.0052 -0.0566 0.4930 0.472 Uiso 1 1 calc R . . . .
C162 C 0.8592(9) -0.3288(7) 0.4528(5) 0.043(4) Uani 1 1 d . . . . .
C163 C 0.8455(8) -0.2938(7) 0.4838(5) 0.039(4) Uani 1 1 d . . . . .
C164 C 0.9294(12) -0.3904(11) 0.4222(8) 0.079(7) Uani 1 1 d . . . . .
C165 C 0.9438(19) -0.3668(14) 0.3815(10) 0.126(13) Uani 1 1 d . . . . .
H16J H 0.9020 -0.3561 0.3726 0.189 Uiso 1 1 calc R . . . .
H16K H 0.9519 -0.3933 0.3597 0.189 Uiso 1 1 calc R . . . .
H16L H 0.9872 -0.3352 0.3847 0.189 Uiso 1 1 calc R . . . .
C166 C 0.9173(10) -0.3500(8) 0.4552(7) 0.057(5) Uani 1 1 d . . . . .
C167 C 0.731(4) -0.083(2) 0.6437(13) 0.30(4) Uani 1 1 d . . . . .
H16M H 0.7759 -0.0921 0.6365 0.449 Uiso 1 1 calc R . . . .
H16N H 0.7260 -0.0815 0.6747 0.449 Uiso 1 1 calc R . . . .
H16O H 0.7342 -0.0484 0.6336 0.449 Uiso 1 1 calc R . . . .
C168 C 0.8932(9) -0.2685(9) 0.5170(6) 0.060(6) Uani 1 1 d . . . . .
H168 H 0.8854 -0.2407 0.5359 0.072 Uiso 1 1 calc R . . . .
C169 C 0.9995(15) -0.4050(13) 0.4346(12) 0.129(13) Uani 1 1 d . . . . .
H16P H 1.0415 -0.3725 0.4370 0.193 Uiso 1 1 calc R . . . .
H16Q H 1.0077 -0.4311 0.4125 0.193 Uiso 1 1 calc R . . . .
H16R H 0.9928 -0.4207 0.4621 0.193 Uiso 1 1 calc R . . . .
C170 C 0.9670(10) -0.3259(8) 0.4915(7) 0.056(5) Uani 1 1 d . . . . .
H170 H 1.0086 -0.3373 0.4951 0.067 Uiso 1 1 calc R . . . .
C171 C 0.9558(9) -0.2865(9) 0.5214(7) 0.061(6) Uani 1 1 d . . . . .
C172 C 1.0126(11) -0.2604(9) 0.5573(8) 0.070(6) Uani 1 1 d . . . . .
C173 C 1.018(2) -0.3018(16) 0.5851(12) 0.157(14) Uani 1 1 d . U . . .
H17A H 0.9701 -0.3176 0.5975 0.236 Uiso 1 1 calc R . . . .
H17B H 1.0539 -0.2853 0.6081 0.236 Uiso 1 1 calc R . . . .
H17C H 1.0318 -0.3300 0.5682 0.236 Uiso 1 1 calc R . . . .
C174 C 1.0045(16) -0.2128(14) 0.5795(11) 0.147(17) Uani 1 1 d . . . . .
H17D H 1.0099 -0.1853 0.5595 0.221 Uiso 1 1 calc R . . . .
H17E H 1.0417 -0.1994 0.6024 0.221 Uiso 1 1 calc R . . . .
H17F H 0.9561 -0.2210 0.5917 0.221 Uiso 1 1 calc R . . . .
C175 C 1.0889(13) -0.2413(15) 0.5374(12) 0.138(14) Uani 1 1 d . . . . .
H17G H 1.0993 -0.2721 0.5219 0.207 Uiso 1 1 calc R . . . .
H17H H 1.1260 -0.2254 0.5601 0.207 Uiso 1 1 calc R . . . .
H17I H 1.0895 -0.2144 0.5175 0.207 Uiso 1 1 calc R . . . .
C176 C 0.667(2) -0.1257(15) 0.6224(9) 0.135(11) Uani 1 1 d . U . . .
H176 H 0.6717 -0.1605 0.6308 0.162 Uiso 1 1 calc R . . . .
C177 C 0.8602(15) -0.4416(9) 0.4227(10) 0.102(10) Uani 1 1 d . . . . .
H17J H 0.8562 -0.4547 0.4511 0.154 Uiso 1 1 calc R . . . .
H17K H 0.8651 -0.4699 0.4014 0.154 Uiso 1 1 calc R . . . .
H17L H 0.8165 -0.4321 0.4158 0.154 Uiso 1 1 calc R . . . .
C178 C 0.583(2) -0.1307(17) 0.6275(13) 0.183(17) Uani 1 1 d . U . . .
H17M H 0.5732 -0.0994 0.6169 0.275 Uiso 1 1 calc R . . . .
H17N H 0.5707 -0.1323 0.6577 0.275 Uiso 1 1 calc R . . . .
H17O H 0.5528 -0.1635 0.6110 0.275 Uiso 1 1 calc R . . . .
C179 C 0.7397(17) -0.2618(13) 0.6037(8) 0.099(9) Uani 1 1 d . . . . .
H179 H 0.6927 -0.2546 0.6103 0.118 Uiso 1 1 calc R . . . .
C180 C 0.730(2) -0.3176(15) 0.6088(12) 0.157(16) Uani 1 1 d . . . . .
H18A H 0.6887 -0.3402 0.5903 0.236 Uiso 1 1 calc R . . . .
H18B H 0.7192 -0.3243 0.6387 0.236 Uiso 1 1 calc R . . . .
H18C H 0.7739 -0.3264 0.6009 0.236 Uiso 1 1 calc R . . . .
C181 C 0.799(2) -0.2200(16) 0.6300(9) 0.142(14) Uani 1 1 d . . . . .
H18D H 0.8463 -0.2237 0.6220 0.214 Uiso 1 1 calc R . . . .
H18E H 0.7917 -0.2251 0.6604 0.214 Uiso 1 1 calc R . . . .
H18F H 0.7975 -0.1841 0.6248 0.214 Uiso 1 1 calc R . . . .
I3 I 0.95594(19) 0.4169(2) 0.72638(13) 0.1492(15) Uani 0.75 1 d . . P . .
I4 I 0.9433(9) 0.3695(8) 0.7390(5) 0.236(7) Uiso 0.3333 1 d . . P . .
I5 I 0.9290(2) 0.3081(2) 0.74548(11) 0.1569(17) Uani 0.75 1 d . . P . .
I6 I 0.9159(11) 0.2398(10) 0.7543(7) 0.290(9) Uiso 0.3333 1 d . . P . .
I7 I 0.9114(4) 0.2007(4) 0.7682(3) 0.219(4) Uani 0.5 1 d . . P . .
I8 I 0.8881(13) 0.1295(10) 0.7601(8) 0.354(11) Uiso 0.3333 1 d . . P . .
I9 I 0.66876(15) -0.20581(13) 0.73329(10) 0.1496(11) Uani 1 1 d . . . . .
I10 I 0.59356(10) -0.31385(9) 0.75608(6) 0.0985(6) Uani 1 1 d . . . . .
I11 I 0.52226(12) -0.42245(10) 0.77652(8) 0.1157(7) Uani 1 1 d . . . . .
I2 I 0.83914(6) 0.19061(4) 0.11274(4) 0.0414(3) Uani 1 1 d . . . . .
I1 I 0.60343(6) -0.19007(4) 0.38809(4) 0.0425(3) Uani 1 1 d . . . . .

loop_
_atom_site_aniso_label
_atom_site_aniso_U_11
_atom_site_aniso_U_22
_atom_site_aniso_U_33
_atom_site_aniso_U_23
_atom_site_aniso_U_13
_atom_site_aniso_U_12
Ti23 0.0292(14) 0.0328(15) 0.0372(16) 0.0086(12) -0.0095(11) 0.0022(12)
Ti24 0.0269(14) 0.0441(17) 0.0310(15) 0.0078(12) -0.0080(11) 0.0083(12)
Ti25 0.0314(14) 0.0310(15) 0.0330(15) 0.0018(11) -0.0086(11) 0.0125(12)
Ti26 0.0375(16) 0.0364(16) 0.0337(15) -0.0034(12) -0.0132(12) 0.0126(13)
Ti27 0.0350(15) 0.0291(15) 0.0398(16) 0.0033(12) -0.0148(12) 0.0025(12)
Ti28 0.0229(13) 0.0368(16) 0.0354(15) 0.0069(12) -0.0078(11) 0.0040(12)
Ti29 0.0237(14) 0.0440(17) 0.0358(15) 0.0050(13) -0.0056(11) 0.0065(12)
Ti30 0.0230(13) 0.0356(16) 0.0416(16) -0.0049(12) -0.0088(11) 0.0057(12)
Ti31 0.0275(14) 0.0369(16) 0.0384(16) -0.0066(12) -0.0071(11) 0.0074(12)
Ti32 0.0279(15) 0.0488(19) 0.0476(18) 0.0029(14) -0.0007(12) 0.0143(14)
Ti33 0.0304(15) 0.0345(16) 0.0519(18) -0.0028(13) 0.0010(13) 0.0135(13)
Ti34 0.0449(18) 0.0502(19) 0.0360(16) -0.0022(14) 0.0026(13) 0.0222(15)
Ti35 0.0508(18) 0.0438(18) 0.0238(14) -0.0052(12) -0.0105(12) 0.0194(15)
Ti36 0.0386(16) 0.0401(16) 0.0257(14) 0.0006(12) -0.0172(11) 0.0118(13)
Ti37 0.0294(15) 0.0408(17) 0.0463(17) 0.0089(13) -0.0039(12) 0.0140(13)
Ti38 0.0501(19) 0.057(2) 0.0379(17) 0.0119(15) 0.0062(14) 0.0208(16)
Ti39 0.0473(18) 0.0473(19) 0.0433(18) 0.0170(14) 0.0007(14) 0.0191(15)
Ti40 0.0251(15) 0.0381(17) 0.067(2) 0.0090(15) 0.0023(14) -0.0005(13)
Ti41 0.0342(16) 0.0281(16) 0.062(2) 0.0026(14) -0.0017(14) 0.0034(13)
Ti42 0.0368(17) 0.056(2) 0.059(2) 0.0153(17) 0.0129(15) 0.0116(16)
Ti43 0.0424(18) 0.0308(16) 0.074(2) 0.0158(15) 0.0015(16) 0.0109(14)
Ti44 0.0412(18) 0.0399(18) 0.067(2) 0.0211(16) 0.0088(15) 0.0055(15)
O57 0.036(6) 0.022(5) 0.037(6) -0.001(4) -0.023(4) 0.006(4)
O58 0.018(5) 0.029(5) 0.030(5) 0.001(4) -0.006(4) -0.012(4)
O59 0.039(6) 0.030(6) 0.054(7) 0.018(5) -0.002(5) 0.001(5)
O60 0.051(7) 0.067(8) 0.028(6) 0.011(5) -0.011(5) 0.014(6)
O61 0.034(6) 0.031(6) 0.039(6) 0.005(5) -0.020(5) 0.011(5)
O62 0.031(6) 0.048(7) 0.035(6) 0.008(5) -0.009(4) 0.014(5)
O63 0.021(5) 0.031(5) 0.031(5) 0.006(4) -0.012(4) 0.007(4)
O64 0.034(6) 0.032(6) 0.032(6) 0.004(4) -0.015(4) 0.010(5)
O65 0.027(6) 0.068(8) 0.038(6) 0.006(6) -0.002(5) 0.011(6)
O66 0.024(5) 0.036(6) 0.037(6) 0.006(5) -0.009(4) 0.005(4)
O67 0.066(8) 0.033(6) 0.054(7) -0.016(5) -0.024(6) 0.031(6)
O68 0.042(6) 0.033(6) 0.036(6) 0.006(5) -0.017(5) 0.005(5)
O69 0.030(6) 0.037(6) 0.038(6) 0.006(5) -0.013(4) 0.004(5)
O70 0.062(8) 0.038(7) 0.054(8) 0.006(6) -0.029(6) -0.003(6)
O71 0.020(5) 0.053(7) 0.057(7) 0.009(6) -0.011(5) 0.006(5)
O72 0.041(6) 0.035(6) 0.038(6) 0.003(5) -0.014(5) 0.007(5)
O73 0.038(6) 0.036(6) 0.043(6) -0.002(5) -0.015(5) 0.010(5)
O74 0.025(5) 0.036(6) 0.037(6) 0.008(5) -0.004(4) 0.001(4)
O75 0.048(7) 0.042(6) 0.024(5) -0.009(5) -0.013(5) 0.019(5)
O76 0.023(5) 0.044(6) 0.037(6) -0.001(5) -0.006(4) 0.010(5)
O77 0.032(6) 0.039(6) 0.030(6) -0.002(5) -0.005(4) 0.010(5)
O78 0.037(6) 0.033(6) 0.043(6) 0.002(5) -0.013(5) 0.018(5)
O79 0.056(8) 0.062(8) 0.047(7) -0.019(6) -0.007(6) 0.024(7)
O80 0.039(7) 0.062(8) 0.059(8) -0.001(6) -0.032(6) 0.005(6)
O81 0.032(6) 0.040(7) 0.060(8) 0.008(6) 0.003(5) 0.014(5)
O82 0.030(6) 0.082(10) 0.076(9) 0.012(8) -0.004(6) 0.026(7)
O83 0.025(5) 0.031(6) 0.056(7) -0.004(5) -0.003(5) 0.005(5)
O84 0.049(7) 0.049(7) 0.048(7) -0.010(6) -0.013(6) 0.017(6)
O85 0.021(5) 0.046(7) 0.051(7) -0.004(5) -0.010(5) 0.010(5)
O86 0.032(6) 0.052(7) 0.021(5) 0.009(5) -0.008(4) 0.013(5)
O87 0.075(9) 0.058(8) 0.024(6) -0.011(5) -0.011(6) 0.027(7)
O88 0.047(7) 0.043(7) 0.030(6) 0.007(5) -0.019(5) 0.015(5)
O89 0.054(3) 0.055(3) 0.054(3) 0.0053(10) 0.0007(10) 0.0161(14)
O90 0.034(6) 0.062(8) 0.074(9) 0.010(7) -0.008(6) 0.025(6)
O91 0.047(6) 0.032(6) 0.034(6) 0.008(5) -0.008(5) 0.016(5)
O92 0.047(7) 0.060(8) 0.030(6) 0.013(5) -0.006(5) 0.026(6)
O93 0.050(7) 0.033(6) 0.031(6) -0.007(5) -0.011(5) 0.012(5)
O94 0.039(7) 0.032(6) 0.079(9) -0.012(6) 0.001(6) 0.011(5)
O95 0.084(10) 0.072(10) 0.056(8) -0.018(7) -0.007(7) 0.050(8)
O96 0.058(8) 0.070(9) 0.033(6) -0.002(6) -0.004(5) 0.040(7)
O97 0.052(7) 0.034(6) 0.057(8) 0.000(6) 0.009(6) 0.007(6)
O98 0.031(7) 0.061(9) 0.096(11) 0.010(8) 0.004(7) -0.005(6)
O99 0.062(9) 0.035(7) 0.109(12) -0.005(7) 0.001(8) 0.009(7)
O100 0.028(6) 0.048(7) 0.062(8) 0.016(6) 0.002(5) 0.004(5)
O101 0.045(8) 0.091(11) 0.065(9) 0.025(8) 0.012(6) 0.022(7)
O102 0.038(6) 0.024(6) 0.070(8) 0.004(5) 0.003(6) -0.005(5)
O103 0.070(9) 0.058(8) 0.034(6) 0.011(6) 0.015(6) 0.029(7)
O104 0.038(6) 0.028(6) 0.052(7) 0.004(5) 0.000(5) 0.011(5)
O105 0.041(7) 0.067(9) 0.048(7) 0.008(6) 0.009(5) 0.021(6)
O106 0.039(6) 0.053(8) 0.059(8) 0.018(6) 0.005(6) 0.023(6)
O107 0.058(8) 0.056(8) 0.042(7) 0.011(6) -0.003(6) 0.024(6)
O108 0.087(10) 0.071(9) 0.039(7) 0.006(7) 0.020(7) 0.023(8)
O109 0.036(6) 0.047(7) 0.052(7) 0.019(6) -0.003(5) 0.000(5)
O110 0.054(8) 0.065(9) 0.099(12) 0.040(8) 0.015(8) 0.003(7)
O111 0.066(9) 0.045(8) 0.101(11) 0.039(8) 0.002(8) 0.016(7)
O112 0.058(8) 0.061(9) 0.060(8) 0.026(7) -0.013(7) 0.013(7)
C1 0.23(5) 0.17(4) 0.21(4) 0.07(3) -0.08(4) 0.11(4)
C2 0.11(2) 0.086(18) 0.053(13) 0.019(12) -0.007(13) 0.044(16)
C3 0.16(4) 0.21(5) 0.16(4) 0.06(3) -0.08(3) -0.08(3)
C4 0.051(12) 0.066(13) 0.054(12) 0.010(10) -0.012(9) 0.013(10)
C5 0.036(10) 0.069(14) 0.077(14) 0.023(11) -0.008(9) 0.016(9)
C6 0.044(10) 0.048(11) 0.052(11) 0.006(8) -0.017(8) 0.017(8)
C7 0.037(10) 0.069(14) 0.067(13) -0.008(11) -0.027(9) -0.005(10)
C8 0.019(7) 0.041(9) 0.045(9) 0.011(7) -0.005(6) 0.007(7)
C9 0.036(9) 0.043(10) 0.062(11) 0.020(8) 0.006(8) 0.028(8)
C10 0.059(13) 0.055(13) 0.12(2) 0.004(13) 0.021(13) 0.025(11)
C11 0.032(9) 0.045(10) 0.053(11) 0.013(8) -0.004(7) 0.017(8)
C12 0.043(10) 0.035(9) 0.053(11) 0.013(8) -0.002(8) 0.015(8)
C13 0.059(12) 0.058(12) 0.047(11) 0.004(9) -0.013(9) 0.032(10)
C14 0.17(4) 0.35(7) 0.19(4) -0.12(4) -0.12(3) 0.19(5)
C15 0.11(2) 0.18(2) 0.08(2) -0.037(16) -0.024(16) 0.06(2)
C16 0.18(3) 0.09(2) 0.11(2) 0.043(17) 0.06(2) 0.10(2)
C17 0.035(8) 0.028(8) 0.058(11) 0.016(7) -0.004(7) 0.017(7)
C18 0.031(8) 0.035(9) 0.065(12) 0.005(8) 0.001(8) 0.016(7)
C19 0.078(19) 0.17(3) 0.077(18) -0.035(19) -0.037(15) 0.017(19)
C20 0.26(5) 0.18(4) 0.11(3) -0.04(3) -0.11(3) 0.07(4)
C21 0.06(2) 0.19(4) 0.39(7) 0.09(5) 0.06(3) 0.07(3)
C22 0.205(17) 0.205(17) 0.205(17) 0.019(3) 0.006(2) 0.063(6)
C23 0.16(4) 0.11(3) 0.22(4) 0.05(3) 0.04(3) 0.09(3)
C24 0.040(14) 0.09(2) 0.26(5) 0.03(3) 0.00(2) 0.026(15)
C26 0.083(17) 0.065(15) 0.12(2) -0.029(14) -0.019(15) 0.041(14)
C30 0.057(12) 0.067(14) 0.054(12) 0.043(11) 0.003(9) -0.002(10)
C31 0.080(17) 0.083(18) 0.12(2) 0.038(16) 0.055(16) 0.018(14)
C32 0.075(16) 0.055(13) 0.106(19) 0.041(13) -0.043(14) -0.012(11)
C34 0.072(18) 0.14(3) 0.13(3) -0.02(2) 0.029(18) 0.039(19)
C35 0.032(9) 0.059(12) 0.063(12) 0.005(10) -0.013(8) 0.014(9)
C36 0.024(8) 0.042(10) 0.055(11) 0.004(8) -0.002(7) 0.000(7)
C39 0.08(2) 0.16(3) 0.27(5) 0.11(3) 0.08(3) 0.05(2)
C40 0.064(14) 0.054(14) 0.13(2) -0.009(14) 0.034(15) 0.021(12)
C41 0.47(10) 0.14(4) 0.28(6) 0.15(4) 0.24(7) 0.20(5)
C42 0.25(5) 0.11(3) 0.16(3) 0.08(2) 0.14(3) 0.11(3)
C43 0.050(12) 0.087(17) 0.085(16) 0.017(13) 0.025(11) 0.036(12)
C44 0.034(9) 0.065(13) 0.063(12) 0.019(10) -0.007(8) 0.020(9)
C45 0.016(7) 0.046(10) 0.063(11) 0.004(8) -0.006(7) 0.004(7)
C46 0.062(14) 0.083(17) 0.068(15) -0.010(13) -0.015(11) 0.015(12)
C47 0.063(14) 0.11(2) 0.069(15) -0.020(14) -0.033(12) 0.014(14)
C48 0.065(17) 0.15(3) 0.10(2) -0.03(2) 0.005(15) -0.021(18)
C49 0.020(9) 0.072(15) 0.102(18) -0.001(13) -0.007(10) 0.003(9)
C50 0.050(14) 0.14(3) 0.10(2) -0.02(2) -0.035(14) -0.021(16)
C51 0.023(11) 0.10(2) 0.17(3) -0.012(19) -0.014(13) -0.010(12)
C52 0.052(13) 0.038(12) 0.14(2) -0.013(13) -0.001(13) -0.013(10)
C53 0.038(10) 0.068(13) 0.072(14) 0.029(11) 0.010(9) 0.020(10)
C54 0.050(14) 0.086(19) 0.21(4) 0.02(2) 0.017(18) 0.035(14)
C55 0.029(9) 0.039(10) 0.094(16) 0.016(10) -0.012(9) 0.001(8)
C61 0.059(14) 0.10(2) 0.13(2) 0.021(17) -0.019(14) 0.047(14)
C63 0.33(7) 0.12(3) 0.15(4) 0.01(3) -0.06(4) 0.08(4)
C64 0.58(12) 0.22(5) 0.08(3) 0.01(3) 0.08(4) 0.26(7)
C66 0.047(14) 0.13(3) 0.16(3) 0.02(2) -0.021(16) 0.037(16)
C67 0.12(2) 0.14(3) 0.15(3) -0.02(2) 0.02(2) 0.10(2)
C68 0.30(6) 0.14(3) 0.08(2) 0.01(2) 0.07(3) 0.12(3)
C81 0.055(17) 0.27(5) 0.14(3) 0.06(3) 0.052(19) 0.07(3)
C82 0.20(4) 0.08(2) 0.21(4) -0.03(3) 0.08(4) -0.09(3)
C84 0.055(15) 0.063(16) 0.14(3) -0.006(17) 0.014(15) -0.020(12)
C85 0.11(3) 0.15(4) 0.19(4) -0.01(3) 0.00(3) -0.02(3)
C86 0.09(2) 0.11(2) 0.16(3) -0.02(2) -0.06(2) -0.009(19)
C89 0.14(3) 0.045(14) 0.14(3) 0.044(15) 0.03(2) 0.022(16)
C90 0.08(2) 0.16(4) 0.20(4) 0.04(3) 0.01(2) -0.04(2)
C91 0.20(4) 0.042(16) 0.25(5) 0.04(2) -0.05(3) 0.05(2)
Ti1 0.0425(16) 0.0255(14) 0.0323(15) 0.0057(11) 0.0025(12) 0.0149(12)
Ti2 0.0355(15) 0.0346(15) 0.0250(14) 0.0058(11) 0.0023(11) 0.0129(12)
Ti3 0.0304(14) 0.0305(15) 0.0281(14) 0.0006(11) 0.0027(11) 0.0075(12)
Ti4 0.0315(14) 0.0313(15) 0.0324(15) -0.0018(12) -0.0004(11) 0.0090(12)
Ti5 0.0425(16) 0.0290(14) 0.0296(14) 0.0016(11) 0.0061(12) 0.0195(13)
Ti6 0.0322(14) 0.0364(16) 0.0319(15) 0.0017(12) 0.0000(11) 0.0166(12)
Ti7 0.0357(16) 0.0408(18) 0.0481(18) 0.0060(14) 0.0053(13) 0.0081(14)
Ti8 0.0414(16) 0.0406(17) 0.0251(14) -0.0028(12) 0.0022(12) 0.0130(13)
Ti9 0.0376(16) 0.0378(16) 0.0326(15) 0.0005(12) 0.0085(12) 0.0145(13)
Ti10 0.0335(16) 0.0373(17) 0.0531(19) -0.0002(14) -0.0008(13) 0.0040(13)
Ti11 0.0361(15) 0.0324(15) 0.0356(15) -0.0026(12) 0.0036(12) 0.0147(12)
Ti12 0.0351(15) 0.0296(15) 0.0429(17) -0.0060(12) -0.0009(12) 0.0084(12)
Ti13 0.0339(15) 0.0453(18) 0.0414(17) 0.0019(13) 0.0000(12) 0.0192(14)
Ti14 0.0297(14) 0.0375(16) 0.0345(15) 0.0019(12) -0.0011(11) 0.0145(12)
Ti15 0.0359(16) 0.0509(19) 0.0324(15) -0.0005(13) -0.0074(12) 0.0159(14)
Ti16 0.0449(18) 0.0484(19) 0.0460(18) 0.0180(15) 0.0126(14) 0.0122(15)
Ti17 0.0507(19) 0.056(2) 0.0295(15) 0.0139(14) 0.0015(13) 0.0229(16)
Ti18 0.057(2) 0.055(2) 0.052(2) 0.0180(16) -0.0006(16) 0.0319(17)
Ti19 0.065(2) 0.0396(18) 0.059(2) 0.0245(16) 0.0108(17) 0.0226(17)
Ti20 0.051(2) 0.0332(18) 0.080(3) 0.0165(17) 0.0131(18) 0.0053(15)
Ti21 0.0547(19) 0.0311(16) 0.0534(19) 0.0043(14) 0.0045(15) 0.0238(15)
Ti22 0.0524(19) 0.0237(15) 0.060(2) 0.0025(14) 0.0065(16) 0.0090(14)
O1 0.031(5) 0.029(5) 0.029(5) -0.002(4) 0.000(4) 0.015(4)
O2 0.036(5) 0.034(6) 0.025(5) 0.004(4) -0.002(4) 0.026(5)
O3 0.039(6) 0.034(6) 0.032(6) 0.006(5) 0.012(5) 0.016(5)
O4 0.038(6) 0.028(6) 0.043(6) 0.014(5) 0.005(5) 0.017(5)
O5 0.060(8) 0.064(8) 0.039(7) 0.014(6) 0.009(6) 0.022(7)
O6 0.043(6) 0.068(8) 0.022(5) 0.007(5) -0.007(5) 0.027(6)
O7 0.028(5) 0.031(6) 0.038(6) 0.011(4) -0.001(4) 0.009(4)
O8 0.035(6) 0.027(5) 0.029(5) 0.007(4) -0.002(4) 0.016(4)
O9 0.026(5) 0.036(6) 0.028(5) -0.002(4) -0.001(4) 0.002(4)
O10 0.042(6) 0.054(7) 0.041(7) 0.009(5) 0.012(5) 0.024(6)
O11 0.033(6) 0.036(6) 0.043(6) 0.000(5) 0.002(5) 0.014(5)
O12 0.065(8) 0.054(8) 0.036(7) -0.013(6) -0.004(6) 0.011(7)
O13 0.023(5) 0.040(6) 0.044(6) 0.000(5) -0.005(4) 0.001(5)
O14 0.032(5) 0.033(6) 0.028(5) 0.000(4) 0.007(4) 0.010(5)
O15 0.031(6) 0.042(6) 0.041(6) -0.005(5) 0.001(5) 0.013(5)
O16 0.030(5) 0.032(6) 0.040(6) -0.001(5) 0.003(4) 0.009(5)
O17 0.060(8) 0.024(6) 0.052(7) -0.004(5) 0.008(6) 0.014(5)
O18 0.039(6) 0.032(6) 0.038(6) 0.008(5) 0.005(5) 0.017(5)
O19 0.030(5) 0.018(5) 0.025(5) 0.008(4) 0.001(4) 0.004(4)
O20 0.023(5) 0.031(6) 0.043(6) 0.005(5) -0.001(4) 0.009(4)
O21 0.043(7) 0.025(6) 0.057(7) -0.022(5) 0.010(5) -0.004(5)
O22 0.028(5) 0.032(6) 0.051(7) 0.005(5) -0.004(5) 0.008(5)
O23 0.042(6) 0.036(6) 0.038(6) 0.000(5) 0.000(5) 0.014(5)
O24 0.066(8) 0.062(8) 0.052(8) 0.000(6) 0.021(6) 0.040(7)
O25 0.036(6) 0.039(6) 0.035(6) 0.005(5) -0.003(5) 0.010(5)
O26 0.037(7) 0.079(10) 0.065(9) -0.002(7) -0.004(6) 0.033(7)
O27 0.056(8) 0.100(11) 0.029(6) -0.005(7) -0.013(6) 0.026(8)
O28 0.054(7) 0.056(8) 0.035(6) -0.014(5) -0.003(5) 0.034(6)
O29 0.079(9) 0.052(8) 0.031(6) -0.024(6) -0.003(6) 0.015(7)
O30 0.040(6) 0.042(7) 0.047(7) 0.004(5) 0.004(5) 0.020(5)
O31 0.044(6) 0.047(7) 0.021(5) 0.007(5) 0.001(4) 0.015(5)
O32 0.066(9) 0.066(9) 0.050(8) 0.005(6) 0.030(6) 0.029(7)
O33 0.031(6) 0.037(6) 0.045(6) 0.007(5) 0.006(5) 0.010(5)
O34 0.030(6) 0.031(6) 0.053(7) -0.004(5) 0.005(5) 0.001(5)
O35 0.035(6) 0.048(7) 0.050(7) -0.006(6) 0.008(5) 0.004(5)
O36 0.041(7) 0.055(8) 0.066(8) -0.004(6) -0.017(6) 0.006(6)
O37 0.033(7) 0.077(10) 0.092(11) -0.001(8) 0.021(7) 0.016(7)
O38 0.047(7) 0.038(7) 0.056(8) 0.008(6) 0.013(6) 0.008(6)
O39 0.084(11) 0.031(7) 0.097(11) 0.001(7) 0.006(9) 0.008(7)
O40 0.035(6) 0.054(8) 0.070(9) 0.031(7) 0.010(6) 0.011(6)
O41 0.063(8) 0.017(6) 0.076(9) 0.006(6) -0.001(7) 0.006(5)
O42 0.069(9) 0.049(8) 0.071(9) 0.047(7) 0.031(7) 0.032(7)
O43 0.068(9) 0.065(9) 0.067(9) 0.033(7) 0.029(7) 0.014(7)
O44 0.103(12) 0.049(8) 0.078(10) 0.024(8) 0.025(9) 0.010(8)
O45 0.037(6) 0.052(7) 0.036(6) 0.009(5) 0.006(5) 0.011(5)
O46 0.072(8) 0.033(6) 0.046(7) 0.000(5) 0.003(6) 0.026(6)
O47 0.057(8) 0.044(7) 0.049(7) 0.013(6) 0.016(6) 0.007(6)
O48 0.061(8) 0.030(6) 0.057(8) 0.008(5) 0.006(6) 0.018(6)
O49 0.056(7) 0.048(7) 0.049(7) 0.022(6) 0.007(6) 0.024(6)
O50 0.077(9) 0.044(8) 0.086(10) 0.021(7) 0.012(8) 0.040(7)
O51 0.086(10) 0.089(10) 0.013(6) 0.020(6) -0.008(6) 0.030(8)
O52 0.089(11) 0.078(10) 0.057(9) 0.017(7) 0.008(8) 0.046(9)
O53 0.049(7) 0.062(8) 0.035(6) 0.007(5) -0.006(5) 0.034(6)
O54 0.049(7) 0.045(7) 0.048(7) -0.003(5) 0.002(5) 0.026(6)
O55 0.034(6) 0.051(7) 0.033(6) 0.007(5) -0.001(5) 0.014(5)
O56 0.114(13) 0.049(8) 0.093(11) 0.037(8) 0.023(10) 0.046(9)
C99 0.14(3) 0.30(6) 0.15(3) 0.14(4) 0.10(3) 0.15(4)
C100 0.11(2) 0.15(3) 0.09(2) 0.04(2) 0.037(18) 0.08(2)
C101 0.25(5) 0.18(4) 0.053(18) -0.02(2) 0.02(2) 0.07(4)
C102 0.12(3) 0.14(3) 0.063(18) -0.009(18) 0.003(17) 0.00(2)
C104 0.24(5) 0.21(4) 0.06(2) 0.00(2) 0.05(3) 0.10(4)
C106 0.15(3) 0.15(3) 0.16(4) 0.05(3) -0.06(3) -0.05(3)
C108 0.19(4) 0.13(3) 0.08(2) -0.016(19) 0.07(2) 0.05(3)
C110 0.13(2) 0.076(16) 0.045(13) 0.012(11) 0.001(14) 0.048(16)
C111 0.13(3) 0.14(3) 0.060(16) -0.037(17) -0.042(17) 0.01(2)
C114 0.053(15) 0.20(2) 0.086(19) -0.002(16) -0.031(13) 0.021(17)
C116 0.184(15) 0.184(15) 0.184(15) 0.018(3) 0.006(2) 0.056(5)
C122 0.19(2) 0.16(2) 0.14(2) -0.016(16) 0.040(17) 0.067(17)
C123 0.21(4) 0.14(3) 0.10(2) -0.03(2) 0.02(2) 0.14(3)
C125 0.12(2) 0.078(16) 0.046(12) 0.012(11) 0.028(13) 0.049(15)
C127 0.053(11) 0.037(10) 0.061(12) -0.005(9) 0.013(9) 0.012(8)
C131 0.096(19) 0.11(2) 0.081(17) -0.012(15) -0.009(14) 0.067(17)
C133 0.022(7) 0.029(8) 0.045(9) 0.002(7) -0.002(6) 0.010(6)
C134 0.030(8) 0.025(8) 0.047(9) 0.006(7) 0.003(7) 0.009(7)
C135 0.084(15) 0.039(11) 0.078(14) -0.014(10) 0.038(12) 0.028(10)
C136 0.038(9) 0.043(10) 0.045(10) 0.013(8) 0.007(7) 0.016(8)
C137 0.038(10) 0.045(10) 0.061(12) 0.005(9) 0.008(8) 0.008(8)
C138 0.038(10) 0.094(17) 0.064(13) 0.008(12) 0.009(9) 0.021(11)
C139 0.034(10) 0.084(15) 0.070(13) 0.019(11) 0.010(9) 0.021(10)
C140 0.025(8) 0.045(10) 0.048(10) 0.005(8) 0.001(7) 0.010(7)
C141 0.037(9) 0.033(9) 0.048(10) 0.008(7) -0.006(7) 0.016(7)
C142 0.021(7) 0.033(9) 0.063(11) 0.010(8) -0.003(7) 0.007(7)
C143 0.054(12) 0.064(13) 0.055(12) 0.006(10) 0.014(9) 0.016(10)
C144 0.10(2) 0.10(2) 0.10(2) 0.014(16) -0.047(17) -0.029(17)
C145 0.033(10) 0.078(16) 0.093(17) -0.016(13) 0.004(10) -0.007(10)
C146 0.09(2) 0.053(16) 0.21(4) -0.05(2) -0.01(2) 0.013(15)
C147 0.11(2) 0.060(15) 0.11(2) 0.043(15) 0.048(16) 0.033(14)
C148 0.055(11) 0.039(10) 0.042(10) 0.023(8) 0.004(8) 0.024(8)
C150 0.12(2) 0.11(2) 0.040(12) 0.024(13) 0.044(13) 0.049(18)
C151 0.31(6) 0.08(2) 0.17(4) 0.05(2) 0.11(4) -0.01(3)
C152 0.10(2) 0.073(18) 0.20(4) 0.06(2) -0.03(2) 0.037(16)
C153 0.10(2) 0.057(17) 0.20(3) -0.014(18) -0.009(19) 0.013(16)
C154 0.12(3) 0.07(2) 0.27(5) 0.07(3) 0.01(3) -0.036(19)
C155 0.068(16) 0.053(14) 0.166(16) 0.016(15) 0.026(16) 0.019(12)
C156 0.19(4) 0.18(4) 0.27(4) -0.05(3) -0.10(3) 0.08(3)
C158 0.154(12) 0.155(12) 0.154(12) 0.015(2) 0.005(2) 0.048(4)
C162 0.043(10) 0.059(11) 0.041(10) 0.012(8) 0.009(8) 0.036(9)
C163 0.027(8) 0.037(9) 0.055(10) 0.015(8) 0.000(7) 0.010(7)
C164 0.060(14) 0.10(2) 0.095(18) -0.019(15) -0.011(13) 0.061(14)
C165 0.17(3) 0.14(3) 0.10(2) 0.02(2) 0.08(2) 0.09(3)
C166 0.041(10) 0.064(13) 0.079(14) 0.002(11) -0.001(9) 0.038(10)
C167 0.51(11) 0.19(5) 0.10(3) -0.10(3) -0.04(5) -0.01(6)
C168 0.021(8) 0.082(15) 0.054(11) -0.026(10) 0.002(7) -0.011(9)
C169 0.081(19) 0.14(3) 0.19(3) -0.03(2) -0.03(2) 0.09(2)
C170 0.043(11) 0.054(12) 0.080(14) 0.011(10) 0.005(10) 0.026(9)
C171 0.023(9) 0.082(15) 0.081(14) 0.012(12) -0.026(9) 0.020(9)
C172 0.041(11) 0.065(14) 0.103(18) 0.002(13) -0.035(11) 0.015(10)
C173 0.16(2) 0.14(2) 0.15(2) 0.038(16) -0.044(16) 0.021(16)
C174 0.09(2) 0.17(3) 0.18(3) -0.11(3) -0.09(2) 0.08(2)
C175 0.044(15) 0.16(3) 0.18(3) 0.03(3) -0.038(18) -0.013(18)
C176 0.22(2) 0.15(3) 0.064(18) -0.024(19) 0.01(2) 0.11(3)
C177 0.12(2) 0.048(14) 0.15(3) -0.030(15) -0.027(19) 0.056(16)
C178 0.23(2) 0.17(4) 0.18(4) 0.06(3) 0.14(3) 0.10(3)
C179 0.11(2) 0.13(3) 0.073(18) 0.010(17) -0.001(15) 0.06(2)
C180 0.20(4) 0.14(3) 0.16(3) 0.09(3) 0.01(3) 0.07(3)
C181 0.16(3) 0.19(4) 0.056(17) -0.01(2) -0.019(19) 0.02(3)
I3 0.106(2) 0.207(4) 0.143(3) -0.020(3) 0.006(2) 0.070(3)
I5 0.141(3) 0.261(5) 0.117(3) 0.030(3) 0.026(2) 0.130(3)
I7 0.180(7) 0.216(8) 0.327(11) 0.116(8) 0.050(7) 0.134(6)
I9 0.1136(19) 0.181(3) 0.171(3) 0.070(2) 0.0362(17) 0.0542(18)
I10 0.0756(11) 0.1432(18) 0.0811(12) 0.0090(11) -0.0004(9) 0.0405(12)
I11 0.0959(15) 0.1248(18) 0.1174(17) -0.0052(14) -0.0144(12) 0.0254(13)
I2 0.0378(6) 0.0366(6) 0.0492(7) 0.0092(5) 0.0012(5) 0.0091(5)
I1 0.0478(6) 0.0362(6) 0.0467(6) 0.0105(5) 0.0039(5) 0.0161(5)

loop_
_atom_type_symbol
_atom_type_description
_atom_type_scat_dispersion_real
_atom_type_scat_dispersion_imag
_atom_type_scat_source
C C 0.0033 0.0016 'International Tables Vol C Tables 4.2.6.8 and 6.1.1.4'
H H 0.0000 0.0000 'International Tables Vol C Tables 4.2.6.8 and 6.1.1.4'
I I -0.4742 1.8119 'International Tables Vol C Tables 4.2.6.8 and 6.1.1.4'
O O 0.0106 0.0060 'International Tables Vol C Tables 4.2.6.8 and 6.1.1.4'
Ti Ti 0.2776 0.4457 'International Tables Vol C Tables 4.2.6.8 and 6.1.1.4'

loop_
_geom_angle_atom_site_label_1
_geom_angle_atom_site_label_2
_geom_angle_atom_site_label_3
_geom_angle
Ti24 Ti23 Ti27 140.06(13)
O59 Ti23 Ti24 110.7(4)
O59 Ti23 Ti27 109.3(4)
O59 Ti23 O63 107.1(5)
O59 Ti23 O66 105.8(5)
O59 Ti23 O68 104.8(5)
O59 Ti23 O69 105.3(5)
O63 Ti23 Ti24 39.8(3)
O63 Ti23 Ti27 125.3(3)
O63 Ti23 O66 79.8(4)
O63 Ti23 O68 91.7(4)
O66 Ti23 Ti24 40.0(3)
O66 Ti23 Ti27 125.5(3)
O66 Ti23 O68 149.4(4)
O68 Ti23 Ti24 126.0(3)
O68 Ti23 Ti27 40.3(3)
O69 Ti23 Ti24 124.7(3)
O69 Ti23 Ti27 40.5(3)
O69 Ti23 O63 147.5(4)
O69 Ti23 O66 90.8(4)
O69 Ti23 O68 80.7(5)
Ti23 Ti24 Ti25 74.64(10)
Ti23 Ti24 Ti29 76.87(10)
Ti25 Ti24 Ti29 119.08(12)
O60 Ti24 Ti23 118.2(4)
O60 Ti24 Ti25 121.9(4)
O60 Ti24 Ti29 119.0(4)
O60 Ti24 O62 109.2(5)
O60 Ti24 O63 111.7(5)
O60 Ti24 O66 112.1(5)
O60 Ti24 O77 110.2(5)
O62 Ti24 Ti23 113.3(3)
O62 Ti24 Ti25 40.2(3)
O62 Ti24 Ti29 117.2(3)
O62 Ti24 O63 81.1(4)
O62 Ti24 O66 138.4(4)
O63 Ti24 Ti23 39.9(3)
O63 Ti24 Ti25 41.3(3)
O63 Ti24 Ti29 112.5(3)
O63 Ti24 O66 80.1(4)
O66 Ti24 Ti23 40.3(3)
O66 Ti24 Ti25 109.7(3)
O66 Ti24 Ti29 41.8(3)
O77 Ti24 Ti23 113.7(3)
O77 Ti24 Ti25 114.3(3)
O77 Ti24 Ti29 39.8(3)
O77 Ti24 O62 88.3(5)
O77 Ti24 O63 138.0(4)
O77 Ti24 O66 81.5(4)
Ti24 Ti25 Ti26 115.73(11)
Ti24 Ti25 Ti30 76.13(10)
Ti30 Ti25 Ti26 134.83(12)
O57 Ti25 Ti24 94.4(3)
O57 Ti25 Ti26 38.7(3)
O57 Ti25 Ti30 100.4(3)
O57 Ti25 O64 74.3(4)
O61 Ti25 Ti24 106.7(4)
O61 Ti25 Ti26 114.1(3)
O61 Ti25 Ti30 101.9(3)
O61 Ti25 O57 152.4(5)
O61 Ti25 O62 99.2(4)
O61 Ti25 O63 99.9(4)
O61 Ti25 O64 78.1(4)
O61 Ti25 O78 96.3(4)
O62 Ti25 Ti24 38.8(3)
O62 Ti25 Ti26 144.7(3)
O62 Ti25 Ti30 39.2(3)
O62 Ti25 O57 108.4(4)
O62 Ti25 O63 78.2(4)
O62 Ti25 O64 175.1(4)
O63 Ti25 Ti24 39.9(3)
O63 Ti25 Ti26 84.7(3)
O63 Ti25 Ti30 115.9(3)
O63 Ti25 O57 84.7(4)
O63 Ti25 O64 98.1(4)
O64 Ti25 Ti24 137.8(3)
O64 Ti25 Ti26 36.8(3)
O64 Ti25 Ti30 145.2(3)
O78 Ti25 Ti24 114.7(3)
O78 Ti25 Ti26 107.8(3)
O78 Ti25 Ti30 39.2(3)
O78 Ti25 O57 90.7(4)
O78 Ti25 O62 78.3(5)
O78 Ti25 O63 153.2(4)
O78 Ti25 O64 106.0(4)
Ti27 Ti26 Ti25 109.44(11)
Ti27 Ti26 Ti35 73.88(10)
Ti35 Ti26 Ti25 126.45(12)
O57 Ti26 Ti25 36.2(3)
O57 Ti26 Ti27 87.7(3)
O57 Ti26 Ti35 93.3(3)
O64 Ti26 Ti25 38.0(3)
O64 Ti26 Ti27 136.4(3)
O64 Ti26 Ti35 143.9(3)
O64 Ti26 O57 73.1(4)
O67 Ti26 Ti25 129.8(4)
O67 Ti26 Ti27 99.3(4)
O67 Ti26 Ti35 100.3(4)
O67 Ti26 O57 165.9(5)
O67 Ti26 O64 93.7(5)
O67 Ti26 O68 97.5(6)
O67 Ti26 O73 95.4(5)
O67 Ti26 O75 101.6(6)
O68 Ti26 Ti25 81.6(3)
O68 Ti26 Ti27 39.4(3)
O68 Ti26 Ti35 112.8(3)
O68 Ti26 O57 80.1(4)
O68 Ti26 O64 97.9(4)
O73 Ti26 Ti25 132.0(3)
O73 Ti26 Ti27 37.3(3)
O73 Ti26 Ti35 37.7(3)
O73 Ti26 O57 97.5(4)
O73 Ti26 O64 169.9(5)
O73 Ti26 O68 76.6(4)
O75 Ti26 Ti25 104.3(3)
O75 Ti26 Ti27 112.1(3)
O75 Ti26 Ti35 39.1(3)
O75 Ti26 O57 86.8(4)
O75 Ti26 O64 105.6(4)
O75 Ti26 O68 148.4(5)
O75 Ti26 O73 76.8(5)
Ti23 Ti27 Ti26 76.28(10)
Ti23 Ti27 Ti28 74.25(10)
Ti28 Ti27 Ti26 119.68(11)
O68 Ti27 Ti23 40.9(3)
O68 Ti27 Ti26 41.0(3)
O68 Ti27 Ti28 110.6(3)
O68 Ti27 O69 80.2(5)
O69 Ti27 Ti23 39.3(3)
O69 Ti27 Ti26 111.4(3)
O69 Ti27 Ti28 40.8(3)
O70 Ti27 Ti23 119.1(4)
O70 Ti27 Ti26 119.0(5)
O70 Ti27 Ti28 121.3(5)
O70 Ti27 O68 111.9(5)
O70 Ti27 O69 112.8(6)
O70 Ti27 O72 108.7(5)
O70 Ti27 O73 109.7(6)
O72 Ti27 Ti23 112.5(3)
O72 Ti27 Ti26 118.4(4)
O72 Ti27 Ti28 39.8(3)
O72 Ti27 O68 139.2(5)
O72 Ti27 O69 80.3(5)
O73 Ti27 Ti23 113.4(3)
O73 Ti27 Ti26 40.1(3)
O73 Ti27 Ti28 115.2(4)
O73 Ti27 O68 81.1(5)
O73 Ti27 O69 137.3(5)
O73 Ti27 O72 89.5(5)
Ti27 Ti28 Ti29 115.53(11)
Ti27 Ti28 Ti36 75.20(10)
Ti36 Ti28 Ti29 134.40(12)
O58 Ti28 Ti27 94.1(3)
O58 Ti28 Ti29 38.3(3)
O58 Ti28 Ti36 100.2(3)
O58 Ti28 O69 84.2(4)
O58 Ti28 O74 73.4(4)
O69 Ti28 Ti27 40.0(3)
O69 Ti28 Ti29 84.5(3)
O69 Ti28 Ti36 115.1(3)
O69 Ti28 O74 99.7(4)
O71 Ti28 Ti27 104.4(4)
O71 Ti28 Ti29 112.8(4)
O71 Ti28 Ti36 105.9(4)
O71 Ti28 O58 151.0(5)
O71 Ti28 O69 95.7(5)
O71 Ti28 O72 100.9(5)
O71 Ti28 O74 78.1(5)
O71 Ti28 O86 100.5(5)
O72 Ti28 Ti27 38.4(3)
O72 Ti28 Ti29 143.4(3)
O72 Ti28 Ti36 38.4(3)
O72 Ti28 O58 107.3(4)
O72 Ti28 O69 78.1(4)
O72 Ti28 O74 177.5(4)
O74 Ti28 Ti27 139.5(3)
O74 Ti28 Ti29 36.7(3)
O74 Ti28 Ti36 144.0(3)
O86 Ti28 Ti27 114.4(3)
O86 Ti28 Ti29 108.2(3)
O86 Ti28 Ti36 39.6(3)
O86 Ti28 O58 91.6(4)
O86 Ti28 O69 153.2(5)
O86 Ti28 O72 77.9(4)
O86 Ti28 O74 104.5(4)
Ti24 Ti29 Ti28 109.53(12)
Ti24 Ti29 Ti31 75.25(10)
Ti31 Ti29 Ti28 127.91(12)
O58 Ti29 Ti24 88.9(3)
O58 Ti29 Ti28 35.8(2)
O58 Ti29 Ti31 95.2(3)
O65 Ti29 Ti24 97.6(4)
O65 Ti29 Ti28 128.6(4)
O65 Ti29 Ti31 100.4(4)
O65 Ti29 O58 164.2(5)
O65 Ti29 O66 96.6(5)
O65 Ti29 O74 93.8(5)
O65 Ti29 O76 101.5(5)
O65 Ti29 O77 94.5(5)
O66 Ti29 Ti24 39.3(3)
O66 Ti29 Ti28 80.4(3)
O66 Ti29 Ti31 114.0(3)
O66 Ti29 O58 79.4(4)
O74 Ti29 Ti24 136.7(3)
O74 Ti29 Ti28 37.6(3)
O74 Ti29 Ti31 142.9(3)
O74 Ti29 O58 71.8(4)
O74 Ti29 O66 98.0(4)
O76 Ti29 Ti24 114.7(3)
O76 Ti29 Ti28 105.1(3)
O76 Ti29 Ti31 40.1(3)
O76 Ti29 O58 88.6(4)
O76 Ti29 O66 150.7(4)
O76 Ti29 O74 103.6(4)
O76 Ti29 O77 78.6(4)
O77 Ti29 Ti24 37.8(3)
O77 Ti29 Ti28 133.2(3)
O77 Ti29 Ti31 38.5(3)
O77 Ti29 O58 99.4(4)
O77 Ti29 O66 77.1(4)
O77 Ti29 O74 170.8(4)
Ti32 Ti30 Ti25 74.76(10)
O62 Ti30 Ti25 38.4(3)
O62 Ti30 Ti32 113.1(3)
O62 Ti30 O78 76.2(5)
O78 Ti30 Ti25 37.9(3)
O78 Ti30 Ti32 37.5(3)
O80 Ti30 Ti25 112.6(4)
O80 Ti30 Ti32 108.8(5)
O80 Ti30 O62 101.3(5)
O80 Ti30 O78 111.3(5)
O80 Ti30 O81 110.6(6)
O80 Ti30 O83 103.4(5)
O81 Ti30 Ti25 117.8(4)
O81 Ti30 Ti32 127.7(4)
O81 Ti30 O62 91.2(5)
O81 Ti30 O78 137.8(5)
O81 Ti30 O83 97.4(5)
O83 Ti30 Ti25 113.1(3)
O83 Ti30 Ti32 40.2(3)
O83 Ti30 O62 148.9(5)
O83 Ti30 O78 77.4(5)
Ti33 Ti31 Ti29 75.05(10)
O76 Ti31 Ti29 37.3(3)
O76 Ti31 Ti33 38.8(3)
O77 Ti31 Ti29 38.6(3)
O77 Ti31 Ti33 113.0(3)
O77 Ti31 O76 75.9(4)
O79 Ti31 Ti29 112.7(5)
O79 Ti31 Ti33 110.7(4)
O79 Ti31 O76 111.1(5)
O79 Ti31 O77 104.2(6)
O79 Ti31 O81 108.6(6)
O79 Ti31 O85 103.7(6)
O81 Ti31 Ti29 120.2(4)
O81 Ti31 Ti33 126.2(4)
O81 Ti31 O76 140.2(5)
O81 Ti31 O77 90.9(5)
O81 Ti31 O85 95.5(5)
O85 Ti31 Ti29 113.9(3)
O85 Ti31 Ti33 40.3(3)
O85 Ti31 O76 79.0(4)
O85 Ti31 O77 147.6(4)
Ti30 Ti32 Ti40 73.60(11)
O78 Ti32 Ti30 39.3(3)
O78 Ti32 Ti40 109.8(3)
O78 Ti32 O83 76.7(4)
O82 Ti32 Ti30 109.6(5)
O82 Ti32 Ti40 115.7(5)
O82 Ti32 O78 105.8(6)
O82 Ti32 O83 110.3(6)
O82 Ti32 O84 106.6(6)
O82 Ti32 O96 107.4(6)
O83 Ti32 Ti30 37.8(3)
O83 Ti32 Ti40 37.5(3)
O84 Ti32 Ti30 126.5(4)
O84 Ti32 Ti40 122.2(4)
O84 Ti32 O78 93.6(5)
O84 Ti32 O83 143.1(5)
O84 Ti32 O96 92.2(5)
O96 Ti32 Ti30 112.4(4)
O96 Ti32 Ti40 39.4(3)
O96 Ti32 O78 143.0(5)
O96 Ti32 O83 76.9(5)
Ti31 Ti33 Ti41 73.12(10)
O76 Ti33 Ti31 40.6(3)
O76 Ti33 Ti41 111.6(3)
O76 Ti33 O85 78.2(4)
O85 Ti33 Ti31 37.7(3)
O85 Ti33 Ti41 37.0(3)
O93 Ti33 Ti31 124.9(4)
O93 Ti33 Ti41 121.4(4)
O93 Ti33 O76 93.1(5)
O93 Ti33 O85 141.1(5)
O93 Ti33 O104 93.4(5)
O94 Ti33 Ti31 109.6(5)
O94 Ti33 Ti41 113.7(4)
O94 Ti33 O76 104.1(5)
O94 Ti33 O85 109.2(5)
O94 Ti33 O93 109.7(5)
O94 Ti33 O104 104.2(5)
O104 Ti33 Ti31 112.3(3)
O104 Ti33 Ti41 39.5(3)
O104 Ti33 O76 146.8(4)
O104 Ti33 O85 76.4(5)
Ti35 Ti34 Ti38 73.71(11)
O75 Ti34 Ti35 40.4(3)
O75 Ti34 Ti38 112.0(3)
O75 Ti34 O92 78.7(5)
O75 Ti34 O105 145.8(5)
O84 Ti34 Ti35 127.8(4)
O84 Ti34 Ti38 121.1(4)
O84 Ti34 O75 95.7(5)
O84 Ti34 O92 141.2(5)
O84 Ti34 O105 91.3(5)
O92 Ti34 Ti35 38.6(3)
O92 Ti34 Ti38 36.2(4)
O95 Ti34 Ti35 108.6(5)
O95 Ti34 Ti38 112.0(5)
O95 Ti34 O75 104.5(6)
O95 Ti34 O84 109.4(6)
O95 Ti34 O92 109.2(6)
O95 Ti34 O105 104.7(6)
O105 Ti34 Ti35 112.1(4)
O105 Ti34 Ti38 39.0(4)
O105 Ti34 O92 75.1(5)
Ti34 Ti35 Ti26 74.74(10)
O73 Ti35 Ti26 38.3(3)
O73 Ti35 Ti34 112.3(3)
O73 Ti35 O75 75.6(4)
O75 Ti35 Ti26 37.3(3)
O75 Ti35 Ti34 38.3(3)
O87 Ti35 Ti26 110.7(4)
O87 Ti35 Ti34 109.0(5)
O87 Ti35 O73 104.0(5)
O87 Ti35 O75 109.1(5)
O87 Ti35 O88 109.2(5)
O87 Ti35 O92 105.3(6)
O88 Ti35 Ti26 121.0(4)
O88 Ti35 Ti34 127.9(4)
O88 Ti35 O73 91.0(5)
O88 Ti35 O75 141.4(5)
O88 Ti35 O92 96.2(5)
O92 Ti35 Ti26 112.6(3)
O92 Ti35 Ti34 39.8(3)
O92 Ti35 O73 145.5(4)
O92 Ti35 O75 77.8(5)
Ti28 Ti36 Ti37 73.95(10)
O72 Ti36 Ti28 38.4(3)
O72 Ti36 Ti37 112.1(3)
O72 Ti36 O86 76.0(4)
O86 Ti36 Ti28 37.8(3)
O86 Ti36 Ti37 37.1(3)
O88 Ti36 Ti28 117.9(3)
O88 Ti36 Ti37 128.7(4)
O88 Ti36 O72 90.4(5)
O88 Ti36 O86 139.5(4)
O88 Ti36 O91 97.1(5)
O89 Ti36 Ti28 114.8(4)
O89 Ti36 Ti37 108.2(4)
O89 Ti36 O72 104.7(5)
O89 Ti36 O86 110.9(5)
O89 Ti36 O88 109.5(5)
O89 Ti36 O91 103.8(5)
O91 Ti36 Ti28 111.6(3)
O91 Ti36 Ti37 40.3(3)
O91 Ti36 O72 146.2(4)
O91 Ti36 O86 77.0(4)
Ti36 Ti37 Ti39 73.43(11)
O86 Ti37 Ti36 39.4(3)
O86 Ti37 Ti39 110.3(3)
O86 Ti37 O91 76.9(4)
O86 Ti37 O106 145.3(5)
O90 Ti37 Ti36 107.5(4)
O90 Ti37 Ti39 113.1(5)
O90 Ti37 O86 104.6(5)
O90 Ti37 O91 109.2(5)
O90 Ti37 O93 110.6(6)
O90 Ti37 O106 105.3(6)
O91 Ti37 Ti36 37.9(3)
O91 Ti37 Ti39 36.6(3)
O93 Ti37 Ti36 126.2(4)
O93 Ti37 Ti39 121.2(4)
O93 Ti37 O86 94.2(5)
O93 Ti37 O91 140.1(5)
O93 Ti37 O106 91.5(5)
O106 Ti37 Ti36 113.4(4)
O106 Ti37 Ti39 40.4(4)
O106 Ti37 O91 77.0(5)
Ti42 Ti38 Ti34 72.39(12)
O92 Ti38 Ti34 38.0(3)
O92 Ti38 Ti42 109.3(3)
O92 Ti38 O103 144.0(5)
O92 Ti38 O105 75.6(5)
O103 Ti38 Ti34 111.0(4)
O103 Ti38 Ti42 39.8(4)
O103 Ti38 O105 76.3(5)
O105 Ti38 Ti34 37.7(4)
O105 Ti38 Ti42 36.6(4)
O107 Ti38 Ti34 129.7(4)
O107 Ti38 Ti42 127.9(4)
O107 Ti38 O92 98.5(5)
O107 Ti38 O103 94.5(6)
O107 Ti38 O105 149.9(5)
O108 Ti38 Ti34 106.9(5)
O108 Ti38 Ti42 107.8(5)
O108 Ti38 O92 103.2(6)
O108 Ti38 O103 104.7(6)
O108 Ti38 O105 102.7(6)
O108 Ti38 O107 107.3(6)
Ti43 Ti39 Ti37 72.31(11)
O91 Ti39 Ti37 39.5(3)
O91 Ti39 Ti43 110.6(3)
O91 Ti39 O106 77.4(5)
O91 Ti39 O109 144.8(5)
O106 Ti39 Ti37 37.9(3)
O106 Ti39 Ti43 36.9(3)
O107 Ti39 Ti37 129.1(4)
O107 Ti39 Ti43 126.9(4)
O107 Ti39 O91 96.7(5)
O107 Ti39 O106 149.9(5)
O107 Ti39 O109 93.5(6)
O109 Ti39 Ti37 111.2(4)
O109 Ti39 Ti43 40.1(4)
O109 Ti39 O106 77.0(5)
O112 Ti39 Ti37 109.1(5)
O112 Ti39 Ti43 109.4(5)
O112 Ti39 O91 104.6(5)
O112 Ti39 O106 103.8(6)
O112 Ti39 O107 106.2(6)
O112 Ti39 O109 104.6(6)
Ti42 Ti40 Ti32 72.45(12)
O83 Ti40 Ti32 39.5(3)
O83 Ti40 Ti42 111.0(3)
O83 Ti40 O96 76.3(5)
O83 Ti40 O100 145.2(5)
O96 Ti40 Ti32 36.8(4)
O96 Ti40 Ti42 37.8(3)
O97 Ti40 Ti32 128.4(4)
O97 Ti40 Ti42 125.3(4)
O97 Ti40 O83 97.5(5)
O97 Ti40 O96 147.6(5)
O97 Ti40 O100 92.6(5)
O98 Ti40 Ti32 110.3(5)
O98 Ti40 Ti42 108.7(5)
O98 Ti40 O83 104.9(6)
O98 Ti40 O96 104.9(6)
O98 Ti40 O97 107.4(6)
O98 Ti40 O100 103.6(6)
O100 Ti40 Ti32 110.9(4)
O100 Ti40 Ti42 39.7(4)
O100 Ti40 O96 77.5(5)
Ti43 Ti41 Ti33 71.96(11)
O85 Ti41 Ti33 39.5(3)
O85 Ti41 Ti43 110.6(3)
O85 Ti41 O102 145.5(5)
O85 Ti41 O104 77.1(4)
O97 Ti41 Ti33 130.2(4)
O97 Ti41 Ti43 125.6(4)
O97 Ti41 O85 99.3(5)
O97 Ti41 O102 92.6(5)
O97 Ti41 O104 149.9(5)
O99 Ti41 Ti33 113.3(5)
O99 Ti41 Ti43 110.7(5)
O99 Ti41 O85 105.8(6)
O99 Ti41 O97 102.8(6)
O99 Ti41 O102 102.9(6)
O99 Ti41 O104 106.9(6)
O102 Ti41 Ti33 110.5(3)
O102 Ti41 Ti43 39.6(3)
O102 Ti41 O104 76.5(5)
O104 Ti41 Ti33 37.7(3)
O104 Ti41 Ti43 36.9(3)
Ti38 Ti42 Ti40 125.90(13)
Ti44 Ti42 Ti38 75.36(12)
Ti44 Ti42 Ti40 75.43(12)
O96 Ti42 Ti38 122.9(4)
O96 Ti42 Ti40 40.9(4)
O96 Ti42 Ti44 113.9(4)
O96 Ti42 O100 80.2(5)
O96 Ti42 O103 139.8(5)
O100 Ti42 Ti38 111.2(3)
O100 Ti42 Ti40 39.4(3)
O100 Ti42 Ti44 39.7(3)
O101 Ti42 Ti38 115.3(5)
O101 Ti42 Ti40 118.3(5)
O101 Ti42 Ti44 116.4(5)
O101 Ti42 O96 109.4(6)
O101 Ti42 O100 112.7(6)
O101 Ti42 O103 110.4(6)
O101 Ti42 O105 107.4(6)
O103 Ti42 Ti38 39.3(4)
O103 Ti42 Ti40 111.5(4)
O103 Ti42 Ti44 39.8(4)
O103 Ti42 O100 79.4(5)
O105 Ti42 Ti38 40.7(4)
O105 Ti42 Ti40 122.8(4)
O105 Ti42 Ti44 113.6(4)
O105 Ti42 O96 93.7(6)
O105 Ti42 O100 139.2(5)
O105 Ti42 O103 79.9(5)
Ti41 Ti43 Ti39 125.78(13)
Ti44 Ti43 Ti39 75.44(12)
Ti44 Ti43 Ti41 75.42(12)
O102 Ti43 Ti39 111.5(4)
O102 Ti43 Ti41 39.2(4)
O102 Ti43 Ti44 39.9(4)
O102 Ti43 O109 79.7(5)
O104 Ti43 Ti39 124.7(3)
O104 Ti43 Ti41 40.6(3)
O104 Ti43 Ti44 114.3(4)
O104 Ti43 O102 79.8(5)
O104 Ti43 O109 141.3(5)
O106 Ti43 Ti39 41.4(4)
O106 Ti43 Ti41 123.5(4)
O106 Ti43 Ti44 114.8(4)
O106 Ti43 O102 140.8(5)
O106 Ti43 O104 95.3(5)
O106 Ti43 O109 80.7(5)
O109 Ti43 Ti39 39.3(3)
O109 Ti43 Ti41 111.6(3)
O109 Ti43 Ti44 39.9(3)
O111 Ti43 Ti39 115.4(5)
O111 Ti43 Ti41 118.0(5)
O111 Ti43 Ti44 114.0(5)
O111 Ti43 O102 110.7(6)
O111 Ti43 O104 109.1(6)
O111 Ti43 O106 107.7(6)
O111 Ti43 O109 108.7(6)
Ti43 Ti44 Ti42 142.97(14)
O100 Ti44 Ti42 40.6(4)
O100 Ti44 Ti43 126.4(4)
O100 Ti44 O102 90.7(5)
O100 Ti44 O103 80.9(5)
O100 Ti44 O109 149.3(5)
O102 Ti44 Ti42 126.0(4)
O102 Ti44 Ti43 40.7(4)
O102 Ti44 O103 148.6(5)
O103 Ti44 Ti42 40.4(4)
O103 Ti44 Ti43 125.9(4)
O109 Ti44 Ti42 125.7(4)
O109 Ti44 Ti43 41.2(4)
O109 Ti44 O102 81.8(5)
O109 Ti44 O103 90.0(6)
O110 Ti44 Ti42 108.3(5)
O110 Ti44 Ti43 108.7(5)
O110 Ti44 O100 104.4(6)
O110 Ti44 O102 105.0(7)
O110 Ti44 O103 106.5(7)
O110 Ti44 O109 106.3(6)
Ti25 O57 Ti26 105.1(4)
Ti28 O58 Ti29 105.9(4)
C30 O59 Ti23 146.4(11)
C2 O60 Ti24 161.7(14)
C11 O61 Ti25 121.0(9)
Ti24 O62 Ti25 101.0(5)
Ti24 O62 Ti30 147.5(6)
Ti25 O62 Ti30 102.4(5)
Ti23 O63 Ti25 133.5(5)
Ti24 O63 Ti23 100.3(4)
Ti24 O63 Ti25 98.9(4)
Ti26 O64 Ti25 105.2(4)
C17 O64 Ti25 115.3(9)
C17 O64 Ti26 139.2(10)
C28 O65 Ti29 154.4(18)
Ti23 O66 Ti29 138.4(5)
Ti24 O66 Ti23 99.8(5)
Ti24 O66 Ti29 98.9(4)
C37 O67 Ti26 152(2)
Ti23 O68 Ti26 136.8(5)
Ti27 O68 Ti23 98.8(5)
Ti27 O68 Ti26 99.6(5)
Ti23 O69 Ti27 100.2(5)
Ti23 O69 Ti28 135.1(6)
Ti27 O69 Ti28 99.2(5)
C46 O70 Ti27 148.7(14)
C45 O71 Ti28 120.6(10)
Ti27 O72 Ti28 101.8(5)
Ti27 O72 Ti36 147.2(7)
Ti28 O72 Ti36 103.3(5)
Ti27 O73 Ti26 102.6(5)
Ti27 O73 Ti35 147.9(6)
Ti35 O73 Ti26 104.0(5)
Ti29 O74 Ti28 105.7(5)
C36 O74 Ti28 115.6(9)
C36 O74 Ti29 135.9(10)
Ti26 O75 Ti35 103.6(5)
Ti34 O75 Ti26 150.4(6)
Ti34 O75 Ti35 101.3(5)
Ti29 O76 Ti31 102.6(5)
Ti29 O76 Ti33 151.1(6)
Ti33 O76 Ti31 100.7(5)
Ti24 O77 Ti29 102.4(5)
Ti24 O77 Ti31 149.2(6)
Ti31 O77 Ti29 102.9(5)
Ti25 O78 Ti30 103.0(5)
Ti32 O78 Ti25 150.7(6)
Ti32 O78 Ti30 103.2(5)
C15 O79 Ti31 151.1(17)
C19 O80 Ti30 162.1(18)
Ti31 O81 Ti30 152.1(7)
C24 O82 Ti32 147.3(18)
Ti30 O83 Ti32 102.0(5)
Ti30 O83 Ti40 146.7(6)
Ti40 O83 Ti32 103.1(5)
Ti32 O84 Ti34 152.0(8)
Ti31 O85 Ti33 101.9(5)
Ti31 O85 Ti41 146.5(6)
Ti41 O85 Ti33 103.6(5)
Ti28 O86 Ti36 102.6(5)
Ti37 O86 Ti28 149.0(6)
Ti37 O86 Ti36 103.5(5)
C65 O87 Ti35 153.9(17)
Ti35 O88 Ti36 152.4(6)
C58 O89 Ti36 172.4(18)
C61 O90 Ti37 158.1(15)
Ti36 O91 Ti37 101.8(5)
Ti39 O91 Ti36 149.1(6)
Ti39 O91 Ti37 103.9(5)
Ti35 O92 Ti34 101.7(5)
Ti38 O92 Ti34 105.9(6)
Ti38 O92 Ti35 147.5(6)
Ti33 O93 Ti37 152.4(7)
C40 O94 Ti33 145.6(13)
C67 O95 Ti34 153.0(19)
Ti32 O96 Ti40 103.8(5)
Ti42 O96 Ti32 144.3(7)
Ti42 O96 Ti40 101.3(5)
Ti41 O97 Ti40 150.8(8)
C86 O98 Ti40 151.4(18)
C84 O99 Ti41 132.5(15)
Ti40 O100 Ti42 100.9(5)
Ti44 O100 Ti40 142.1(6)
Ti44 O100 Ti42 99.8(6)
C81 O101 Ti42 145(2)
Ti41 O102 Ti43 101.1(5)
Ti44 O102 Ti41 141.9(7)
Ti44 O102 Ti43 99.4(6)
Ti38 O103 Ti42 101.0(6)
Ti44 O103 Ti38 141.6(7)
Ti44 O103 Ti42 99.7(6)
Ti33 O104 Ti41 102.7(5)
Ti43 O104 Ti33 142.0(6)
Ti43 O104 Ti41 102.5(5)
Ti34 O105 Ti38 103.3(6)
Ti42 O105 Ti34 144.7(7)
Ti42 O105 Ti38 102.7(6)
Ti37 O106 Ti39 101.7(6)
Ti43 O106 Ti37 144.1(7)
Ti43 O106 Ti39 101.6(5)
Ti38 O107 Ti39 147.6(8)
C73 O108 Ti38 156(3)
Ti39 O109 Ti43 100.6(5)
Ti44 O109 Ti39 142.0(7)
Ti44 O109 Ti43 98.9(5)
C89 O110 Ti44 167.5(18)
C72 O111 Ti43 160.1(19)
C77 O112 Ti39 149(2)
H1A C1 H1B 109.5
H1A C1 H1C 109.5
H1B C1 H1C 109.5
C2 C1 H1A 109.5
C2 C1 H1B 109.5
C2 C1 H1C 109.5
O60 C2 H2 109.2
O60 C2 C3 108(2)
C1 C2 O60 106(2)
C1 C2 H2 109.2
C1 C2 C3 116(3)
C3 C2 H2 109.2
C2 C3 H3A 109.5
C2 C3 H3B 109.5
C2 C3 H3C 109.5
H3A C3 H3B 109.5
H3A C3 H3C 109.5
H3B C3 H3C 109.5
H4A C4 H4B 109.5
H4A C4 H4C 109.5
H4B C4 H4C 109.5
C6 C4 H4A 109.5
C6 C4 H4B 109.5
C6 C4 H4C 109.5
H5A C5 H5B 109.5
H5A C5 H5C 109.5
H5B C5 H5C 109.5
C6 C5 H5A 109.5
C6 C5 H5B 109.5
C6 C5 H5C 109.5
C4 C6 C7 107.2(16)
C4 C6 C8 110.6(14)
C5 C6 C4 109.2(15)
C5 C6 C7 106.8(15)
C5 C6 C8 114.0(16)
C8 C6 C7 108.8(14)
C6 C7 H7A 109.5
C6 C7 H7B 109.5
C6 C7 H7C 109.5
H7A C7 H7B 109.5
H7A C7 H7C 109.5
H7B C7 H7C 109.5
C9 C8 C6 122.5(14)
C11 C8 C6 122.2(15)
C11 C8 C9 115.3(15)
C8 C9 H9 117.3
C12 C9 C8 125.3(14)
C12 C9 H9 117.3
H10A C10 H10B 109.5
H10A C10 H10C 109.5
H10B C10 H10C 109.5
C13 C10 H10A 109.5
C13 C10 H10B 109.5
C13 C10 H10C 109.5
O61 C11 C8 124.3(15)
O61 C11 C17 115.1(13)
C8 C11 C17 120.5(15)
C9 C12 C13 124.1(15)
C9 C12 C18 117.5(16)
C18 C12 C13 118.3(16)
C12 C13 C10 112.8(16)
C12 C13 C26 112.8(17)
C16 C13 C10 106.8(19)
C16 C13 C12 111.2(17)
C16 C13 C26 107(2)
C26 C13 C10 105.6(17)
H14A C14 H14B 109.5
H14A C14 H14C 109.5
H14B C14 H14C 109.5
C15 C14 H14A 109.5
C15 C14 H14B 109.5
C15 C14 H14C 109.5
O79 C15 C14 111(3)
O79 C15 H15 110.4
O79 C15 C22 108(3)
C14 C15 H15 110.4
C14 C15 C22 106(4)
C22 C15 H15 110.4
C13 C16 H16A 109.5
C13 C16 H16B 109.5
C13 C16 H16C 109.5
H16A C16 H16B 109.5
H16A C16 H16C 109.5
H16B C16 H16C 109.5
O64 C17 C11 110.1(13)
C18 C17 O64 128.6(15)
C18 C17 C11 121.3(14)
C12 C18 H18 120.0
C17 C18 C12 120.0(17)
C17 C18 H18 120.0
O80 C19 H19 99.4
O80 C19 C20 112(3)
O80 C19 C21 104(2)
C20 C19 H19 99.4
C20 C19 C21 135(3)
C21 C19 H19 99.4
C19 C20 H20A 109.5
C19 C20 H20B 109.5
C19 C20 H20C 109.5
H20A C20 H20B 109.5
H20A C20 H20C 109.5
H20B C20 H20C 109.5
C19 C21 H21A 109.5
C19 C21 H21B 109.5
C19 C21 H21C 109.5
H21A C21 H21B 109.5
H21A C21 H21C 109.5
H21B C21 H21C 109.5
C15 C22 H22A 109.5
C15 C22 H22B 109.5
C15 C22 H22C 109.5
H22A C22 H22B 109.5
H22A C22 H22C 109.5
H22B C22 H22C 109.5
H23A C23 H23B 109.5
H23A C23 H23C 109.5
H23B C23 H23C 109.5
C24 C23 H23A 109.5
C24 C23 H23B 109.5
C24 C23 H23C 109.5
O82 C24 H24 99.9
C23 C24 O82 117(2)
C23 C24 H24 99.9
C25 C24 O82 104(4)
C25 C24 C23 129(4)
C25 C24 H24 99.9
C24 C25 H25A 109.5
C24 C25 H25B 109.5
C24 C25 H25C 109.5
H25A C25 H25B 109.5
H25A C25 H25C 109.5
H25B C25 H25C 109.5
C13 C26 H26A 109.5
C13 C26 H26B 109.5
C13 C26 H26C 109.5
H26A C26 H26B 109.5
H26A C26 H26C 109.5
H26B C26 H26C 109.5
H27A C27 H27B 109.5
H27A C27 H27C 109.5
H27B C27 H27C 109.5
C28 C27 H27A 109.5
C28 C27 H27B 109.5
C28 C27 H27C 109.5
O65 C28 H28 96.2
C27 C28 O65 110(4)
C27 C28 H28 96.2
C27 C28 C29 141(5)
C29 C28 O65 106(3)
C29 C28 H28 96.2
C28 C29 H29A 109.5
C28 C29 H29B 109.5
C28 C29 H29C 109.5
H29A C29 H29B 109.5
H29A C29 H29C 109.5
H29B C29 H29C 109.5
O59 C30 H30 109.2
O59 C30 C31 107.9(17)
O59 C30 C32 109.1(17)
C31 C30 H30 109.2
C32 C30 H30 109.2
C32 C30 C31 112(2)
C30 C31 H31A 109.5
C30 C31 H31B 109.5
C30 C31 H31C 109.5
H31A C31 H31B 109.5
H31A C31 H31C 109.5
H31B C31 H31C 109.5
C30 C32 H32A 109.5
C30 C32 H32B 109.5
C30 C32 H32C 109.5
H32A C32 H32B 109.5
H32A C32 H32C 109.5
H32B C32 H32C 109.5
H33A C33 H33B 109.5
H33A C33 H33C 109.5
H33B C33 H33C 109.5
C37 C33 H33A 109.5
C37 C33 H33B 109.5
C37 C33 H33C 109.5
H34A C34 H34B 109.5
H34A C34 H34C 109.5
H34B C34 H34C 109.5
C43 C34 H34A 109.5
C43 C34 H34B 109.5
C43 C34 H34C 109.5
C36 C35 H35 121.4
C36 C35 C44 117.1(17)
C44 C35 H35 121.4
O74 C36 C45 109.8(14)
C35 C36 O74 126.7(15)
C35 C36 C45 123.4(15)
O67 C37 H37 104.3
C33 C37 O67 108(4)
C33 C37 H37 104.3
C33 C37 C38 120(4)
C38 C37 O67 114(4)
C38 C37 H37 104.3
C37 C38 H38A 109.5
C37 C38 H38B 109.5
C37 C38 H38C 109.5
H38A C38 H38B 109.5
H38A C38 H38C 109.5
H38B C38 H38C 109.5
H39A C39 H39B 109.5
H39A C39 H39C 109.5
H39B C39 H39C 109.5
C40 C39 H39A 109.5
C40 C39 H39B 109.5
C40 C39 H39C 109.5
O94 C40 C39 106(2)
O94 C40 H40 109.4
O94 C40 C66 111(2)
C39 C40 H40 109.4
C66 C40 C39 112(3)
C66 C40 H40 109.4
H41A C41 H41B 109.5
H41A C41 H41C 109.5
H41B C41 H41C 109.5
C67 C41 H41A 109.5
C67 C41 H41B 109.5
C67 C41 H41C 109.5
H42A C42 H42B 109.5
H42A C42 H42C 109.5
H42B C42 H42C 109.5
C43 C42 H42A 109.5
C43 C42 H42B 109.5
C43 C42 H42C 109.5
C34 C43 C44 113.5(18)
C34 C43 C54 103(2)
C42 C43 C34 109(3)
C42 C43 C44 111(2)
C42 C43 C54 111(2)
C44 C43 C54 110(2)
C35 C44 C43 120.7(18)
C53 C44 C35 119.5(18)
C53 C44 C43 119.8(17)
O71 C45 C36 115.8(13)
O71 C45 C55 123.8(16)
C36 C45 C55 120.4(17)
O70 C46 H46 110.5
O70 C46 C47 106.7(18)
O70 C46 C48 105.2(19)
C47 C46 H46 110.5
C48 C46 H46 110.5
C48 C46 C47 113(2)
C46 C47 H47A 109.5
C46 C47 H47B 109.5
C46 C47 H47C 109.5
H47A C47 H47B 109.5
H47A C47 H47C 109.5
H47B C47 H47C 109.5
C46 C48 H48A 109.5
C46 C48 H48B 109.5
C46 C48 H48C 109.5
H48A C48 H48B 109.5
H48A C48 H48C 109.5
H48B C48 H48C 109.5
C50 C49 C51 108(2)
C50 C49 C52 113(2)
C50 C49 C55 107.9(18)
C52 C49 C51 108.7(19)
C55 C49 C51 109.2(19)
C55 C49 C52 110.0(17)
C49 C50 H50A 109.5
C49 C50 H50B 109.5
C49 C50 H50C 109.5
H50A C50 H50B 109.5
H50A C50 H50C 109.5
H50B C50 H50C 109.5
C49 C51 H51A 109.5
C49 C51 H51B 109.5
C49 C51 H51C 109.5
H51A C51 H51B 109.5
H51A C51 H51C 109.5
H51B C51 H51C 109.5
C49 C52 H52A 109.5
C49 C52 H52B 109.5
C49 C52 H52C 109.5
H52A C52 H52B 109.5
H52A C52 H52C 109.5
H52B C52 H52C 109.5
C44 C53 H53 118.1
C55 C53 C44 123.9(17)
C55 C53 H53 118.1
C43 C54 H54A 109.5
C43 C54 H54B 109.5
C43 C54 H54C 109.5
H54A C54 H54B 109.5
H54A C54 H54C 109.5
H54B C54 H54C 109.5
C45 C55 C49 120.5(19)
C53 C55 C45 115.5(18)
C53 C55 C49 124.0(17)
H56A C56 H56B 109.5
H56A C56 H56C 109.5
H56B C56 H56C 109.5
C61 C56 H56A 109.5
C61 C56 H56B 109.5
C61 C56 H56C 109.5
H57A C57 H57B 109.5
H57A C57 H57C 109.5
H57B C57 H57C 109.5
C58 C57 H57A 109.5
C58 C57 H57B 109.5
C58 C57 H57C 109.5
O89 C58 C57 102(3)
O89 C58 H58 106.6
O89 C58 H58A 110.9
O89 C58 C60 129(7)
C57 C58 H58 106.6
C57 C58 H58A 110.9
C57 C58 C60 105.0(18)
C59 C58 O89 105(4)
C59 C58 C57 117(5)
C59 C58 H58A 110.9
C60 C58 H58 106.6
C58 C59 H59A 109.5
C58 C59 H59B 109.5
C58 C59 H59C 109.5
H59A C59 H59B 109.5
H59A C59 H59C 109.5
H59B C59 H59C 109.5
C58 C60 H60A 109.5
C58 C60 H60B 109.5
C58 C60 H60C 109.5
H60A C60 H60B 109.5
H60A C60 H60C 109.5
H60B C60 H60C 109.5
O90 C61 C56 106(3)
O90 C61 H61 110.9
O90 C61 C62 108(3)
C56 C61 H61 110.9
C62 C61 C56 109(4)
C62 C61 H61 110.9
C61 C62 H62A 109.5
C61 C62 H62B 109.5
C61 C62 H62C 109.5
H62A C62 H62B 109.5
H62A C62 H62C 109.5
H62B C62 H62C 109.5
H63A C63 H63B 109.5
H63A C63 H63C 109.5
H63B C63 H63C 109.5
C65 C63 H63A 109.5
C65 C63 H63B 109.5
C65 C63 H63C 109.5
H64A C64 H64B 109.5
H64A C64 H64C 109.5
H64B C64 H64C 109.5
C65 C64 H64A 109.5
C65 C64 H64B 109.5
C65 C64 H64C 109.5
O87 C65 C63 110(3)
O87 C65 H65 101.8
C63 C65 H65 101.8
C64 C65 O87 118(4)
C64 C65 C63 120(4)
C64 C65 H65 101.8
C40 C66 H66A 109.5
C40 C66 H66B 109.5
C40 C66 H66C 109.5
H66A C66 H66B 109.5
H66A C66 H66C 109.5
H66B C66 H66C 109.5
O95 C67 C41 111(3)
O95 C67 H67 110.1
C41 C67 H67 110.1
C68 C67 O95 109(3)
C68 C67 C41 106(3)
C68 C67 H67 110.1
C67 C68 H68A 109.5
C67 C68 H68B 109.5
C67 C68 H68C 109.5
H68A C68 H68B 109.5
H68A C68 H68C 109.5
H68B C68 H68C 109.5
H69A C69 H69B 109.5
H69A C69 H69C 109.5
H69B C69 H69C 109.5
C72 C69 H69A 109.5
C72 C69 H69B 109.5
C72 C69 H69C 109.5
H70A C70 H70B 109.5
H70A C70 H70C 109.5
H70B C70 H70C 109.5
C73 C70 H70A 109.5
C73 C70 H70B 109.5
C73 C70 H70C 109.5
H71A C71 H71B 109.5
H71A C71 H71C 109.5
H71B C71 H71C 109.5
C72 C71 H71A 109.5
C72 C71 H71B 109.5
C72 C71 H71C 109.5
O111 C72 C69 101(4)
O111 C72 C71 120(4)
O111 C72 H72 105.6
O111 C72 H72A 105.9
O111 C72 C74 103(3)
C69 C72 H72A 105.9
C71 C72 H72 105.6
C71 C72 C74 115(4)
C74 C72 H72 105.6
C76 C72 O111 110(5)
C76 C72 C69 127(6)
C76 C72 H72A 105.9
O108 C73 C70 111.6(17)
O108 C73 H73 93.2
C70 C73 H73 93.2
C75 C73 O108 115.1(16)
C75 C73 C70 132(3)
C75 C73 H73 93.2
C72 C74 H74A 109.5
C72 C74 H74B 109.5
C72 C74 H74C 109.5
H74A C74 H74B 109.5
H74A C74 H74C 109.5
H74B C74 H74C 109.5
C73 C75 H75A 109.4
C73 C75 H75B 109.5
C73 C75 H75C 109.5
H75A C75 H75B 109.5
H75A C75 H75C 109.5
H75B C75 H75C 109.5
C72 C76 H76A 109.5
C72 C76 H76B 109.5
C72 C76 H76C 109.5
H76A C76 H76B 109.5
H76A C76 H76C 109.5
H76B C76 H76C 109.5
O112 C77 H77 107.2
O112 C77 C78 104(4)
O112 C77 C79 112(4)
C78 C77 H77 107.2
C79 C77 H77 107.2
C79 C77 C78 119(4)
C77 C78 H78A 109.5
C77 C78 H78B 109.5
C77 C78 H78C 109.5
H78A C78 H78B 109.5
H78A C78 H78C 109.5
H78B C78 H78C 109.5
C77 C79 H79A 109.5
C77 C79 H79B 109.5
C77 C79 H79C 109.5
H79A C79 H79B 109.5
H79A C79 H79C 109.5
H79B C79 H79C 109.5
H80A C80 H80B 109.5
H80A C80 H80C 109.5
H80B C80 H80C 109.5
C81 C80 H80A 109.5
C81 C80 H80B 109.5
C81 C80 H80C 109.5
O101 C81 C80 108(3)
O101 C81 H81 112.5
O101 C81 C83 93(3)
C80 C81 H81 112.5
C83 C81 C80 116(5)
C83 C81 H81 112.5
H82A C82 H82B 109.5
H82A C82 H82C 109.5
H82B C82 H82C 109.5
C84 C82 H82A 109.5
C84 C82 H82B 109.5
C84 C82 H82C 109.5
C81 C83 H83A 109.5
C81 C83 H83B 109.5
C81 C83 H83C 109.5
H83A C83 H83B 109.5
H83A C83 H83C 109.5
H83B C83 H83C 109.5
O99 C84 H84 106.2
C82 C84 O99 113(3)
C82 C84 H84 106.2
C85 C84 O99 108(2)
C85 C84 C82 117(3)
C85 C84 H84 106.2
C84 C85 H85A 109.5
C84 C85 H85B 109.5
C84 C85 H85C 109.5
H85A C85 H85B 109.5
H85A C85 H85C 109.5
H85B C85 H85C 109.5
O98 C86 H86 114.4
O98 C86 C87 97(3)
O98 C86 C88 107(3)
C87 C86 H86 114.4
C87 C86 C88 108(4)
C88 C86 H86 114.4
C86 C87 H87A 109.5
C86 C87 H87B 109.5
C86 C87 H87C 109.5
H87A C87 H87B 109.5
H87A C87 H87C 109.5
H87B C87 H87C 109.5
C86 C88 H88A 109.5
C86 C88 H88B 109.5
C86 C88 H88C 109.5
H88A C88 H88B 109.5
H88A C88 H88C 109.5
H88B C88 H88C 109.5
O110 C89 H89 106.2
O110 C89 C90 108(2)
C90 C89 H89 106.2
C91 C89 O110 111(3)
C91 C89 H89 106.2
C91 C89 C90 119(3)
C89 C90 H90A 109.5
C89 C90 H90B 109.5
C89 C90 H90C 109.5
H90A C90 H90B 109.5
H90A C90 H90C 109.5
H90B C90 H90C 109.5
C89 C91 H91A 109.5
C89 C91 H91B 109.5
C89 C91 H91C 109.5
H91A C91 H91B 109.5
H91A C91 H91C 109.5
H91B C91 H91C 109.5
Ti5 Ti1 Ti2 140.06(12)
O4 Ti1 Ti2 111.0(4)
O4 Ti1 Ti5 109.0(4)
O4 Ti1 O7 104.4(5)
O4 Ti1 O8 103.5(4)
O4 Ti1 O18 105.5(5)
O4 Ti1 O19 107.8(4)
O7 Ti1 Ti2 40.2(3)
O7 Ti1 Ti5 125.9(3)
O8 Ti1 Ti2 125.3(3)
O8 Ti1 Ti5 40.2(3)
O8 Ti1 O7 91.4(4)
O8 Ti1 O18 80.5(4)
O8 Ti1 O19 148.7(4)
O18 Ti1 Ti2 126.1(3)
O18 Ti1 Ti5 40.2(3)
O18 Ti1 O7 150.2(4)
O18 Ti1 O19 92.1(4)
O19 Ti1 Ti2 39.8(3)
O19 Ti1 Ti5 125.8(3)
O19 Ti1 O7 80.0(4)
Ti1 Ti2 Ti3 74.81(10)
Ti1 Ti2 Ti14 76.47(10)
Ti3 Ti2 Ti14 119.00(11)
O5 Ti2 Ti1 119.0(4)
O5 Ti2 Ti3 123.5(4)
O5 Ti2 Ti14 117.5(4)
O5 Ti2 O7 111.0(5)
O5 Ti2 O9 109.1(5)
O5 Ti2 O16 109.7(5)
O5 Ti2 O19 112.6(5)
O7 Ti2 Ti1 40.4(3)
O7 Ti2 Ti3 110.3(3)
O7 Ti2 Ti14 41.5(3)
O9 Ti2 Ti1 113.2(3)
O9 Ti2 Ti3 113.7(3)
O9 Ti2 Ti14 39.9(3)
O9 Ti2 O7 81.4(4)
O9 Ti2 O19 138.2(4)
O16 Ti2 Ti1 113.5(3)
O16 Ti2 Ti3 40.2(3)
O16 Ti2 Ti14 117.6(3)
O16 Ti2 O7 139.2(4)
O16 Ti2 O9 88.3(4)
O16 Ti2 O19 81.2(4)
O19 Ti2 Ti1 40.3(3)
O19 Ti2 Ti3 41.6(3)
O19 Ti2 Ti14 112.9(3)
O19 Ti2 O7 80.8(4)
Ti2 Ti3 Ti4 115.52(11)
Ti2 Ti3 Ti11 76.21(10)
Ti11 Ti3 Ti4 134.94(11)
O1 Ti3 Ti2 94.4(3)
O1 Ti3 Ti4 39.0(3)
O1 Ti3 Ti11 100.1(3)
O1 Ti3 O20 74.5(4)
O3 Ti3 Ti2 106.7(3)
O3 Ti3 Ti4 113.4(3)
O3 Ti3 Ti11 102.8(3)
O3 Ti3 O1 151.9(4)
O3 Ti3 O16 99.8(4)
O3 Ti3 O19 98.5(4)
O3 Ti3 O20 77.4(4)
O3 Ti3 O22 97.6(5)
O16 Ti3 Ti2 38.3(3)
O16 Ti3 Ti4 144.5(3)
O16 Ti3 Ti11 39.7(3)
O16 Ti3 O1 108.2(4)
O16 Ti3 O19 77.6(4)
O16 Ti3 O20 174.3(4)
O19 Ti3 Ti2 39.8(3)
O19 Ti3 Ti4 85.1(3)
O19 Ti3 Ti11 116.0(3)
O19 Ti3 O1 85.9(4)
O19 Ti3 O20 97.8(4)
O20 Ti3 Ti2 137.4(3)
O20 Ti3 Ti4 36.8(3)
O20 Ti3 Ti11 145.5(3)
O22 Ti3 Ti2 114.1(3)
O22 Ti3 Ti4 108.2(3)
O22 Ti3 Ti11 38.5(3)
O22 Ti3 O1 90.2(4)
O22 Ti3 O16 78.2(4)
O22 Ti3 O19 152.9(4)
O22 Ti3 O20 107.0(4)
Ti5 Ti4 Ti3 109.63(11)
Ti5 Ti4 Ti8 74.22(10)
Ti8 Ti4 Ti3 126.68(11)
O1 Ti4 Ti3 36.3(3)
O1 Ti4 Ti5 88.3(3)
O1 Ti4 Ti8 93.3(3)
O18 Ti4 Ti3 81.6(3)
O18 Ti4 Ti5 39.5(3)
O18 Ti4 Ti8 113.2(3)
O18 Ti4 O1 80.8(4)
O20 Ti4 Ti3 38.2(3)
O20 Ti4 Ti5 136.3(3)
O20 Ti4 Ti8 144.1(3)
O20 Ti4 O1 73.2(4)
O20 Ti4 O18 97.6(4)
O21 Ti4 Ti3 130.7(4)
O21 Ti4 Ti5 98.4(4)
O21 Ti4 Ti8 99.3(4)
O21 Ti4 O1 166.9(5)
O21 Ti4 O18 97.2(5)
O21 Ti4 O20 94.4(5)
O21 Ti4 O23 94.1(5)
O21 Ti4 O25 101.0(5)
O23 Ti4 Ti3 132.3(3)
O23 Ti4 Ti5 37.2(3)
O23 Ti4 Ti8 38.2(3)
O23 Ti4 O1 97.9(4)
O23 Ti4 O18 76.6(4)
O23 Ti4 O20 170.3(4)
O25 Ti4 Ti3 104.3(3)
O25 Ti4 Ti5 112.5(3)
O25 Ti4 Ti8 39.2(3)
O25 Ti4 O1 86.6(4)
O25 Ti4 O18 149.0(4)
O25 Ti4 O20 105.7(4)
O25 Ti4 O23 77.3(4)
Ti1 Ti5 Ti4 76.40(10)
Ti1 Ti5 Ti6 74.21(10)
Ti6 Ti5 Ti4 119.63(11)
O8 Ti5 Ti1 39.7(3)
O8 Ti5 Ti4 112.0(3)
O8 Ti5 Ti6 40.8(3)
O14 Ti5 Ti1 112.9(3)
O14 Ti5 Ti4 118.9(3)
O14 Ti5 Ti6 40.1(3)
O14 Ti5 O8 80.5(4)
O14 Ti5 O18 140.1(4)
O17 Ti5 Ti1 119.3(4)
O17 Ti5 Ti4 118.0(4)
O17 Ti5 Ti6 122.4(4)
O17 Ti5 O8 113.1(5)
O17 Ti5 O14 108.6(5)
O17 Ti5 O18 111.1(5)
O17 Ti5 O23 108.6(5)
O18 Ti5 Ti1 40.4(3)
O18 Ti5 Ti4 41.8(3)
O18 Ti5 Ti6 110.3(3)
O18 Ti5 O8 80.1(4)
O23 Ti5 Ti1 113.7(3)
O23 Ti5 Ti4 40.3(3)
O23 Ti5 Ti6 115.3(4)
O23 Ti5 O8 138.1(4)
O23 Ti5 O14 89.7(5)
O23 Ti5 O18 82.1(5)
Ti5 Ti6 Ti9 75.15(10)
Ti5 Ti6 Ti14 115.28(11)
Ti9 Ti6 Ti14 134.48(12)
O2 Ti6 Ti5 93.1(3)
O2 Ti6 Ti9 99.2(3)
O2 Ti6 Ti14 39.4(3)
O2 Ti6 O11 74.2(4)
O8 Ti6 Ti5 39.8(3)
O8 Ti6 Ti9 114.8(3)
O8 Ti6 Ti14 84.9(3)
O8 Ti6 O2 84.6(4)
O8 Ti6 O11 100.0(4)
O10 Ti6 Ti5 105.9(4)
O10 Ti6 Ti9 106.0(4)
O10 Ti6 Ti14 112.2(4)
O10 Ti6 O2 151.5(5)
O10 Ti6 O8 96.5(5)
O10 Ti6 O11 77.6(5)
O10 Ti6 O14 101.4(5)
O10 Ti6 O33 99.3(5)
O11 Ti6 Ti5 139.5(3)
O11 Ti6 Ti9 144.0(3)
O11 Ti6 Ti14 36.5(3)
O14 Ti6 Ti5 38.0(3)
O14 Ti6 Ti9 38.9(3)
O14 Ti6 Ti14 143.5(3)
O14 Ti6 O2 106.5(4)
O14 Ti6 O8 77.3(4)
O14 Ti6 O11 177.1(4)
O33 Ti6 Ti5 114.2(3)
O33 Ti6 Ti9 39.4(3)
O33 Ti6 Ti14 108.8(3)
O33 Ti6 O2 91.7(4)
O33 Ti6 O8 153.0(4)
O33 Ti6 O11 104.7(5)
O33 Ti6 O14 78.2(4)
Ti9 Ti7 Ti16 73.00(11)
O33 Ti7 Ti9 39.6(3)
O33 Ti7 Ti16 110.1(3)
O33 Ti7 O40 145.7(5)
O33 Ti7 O45 76.8(5)
O35 Ti7 Ti9 127.2(4)
O35 Ti7 Ti16 122.4(4)
O35 Ti7 O33 94.6(5)
O35 Ti7 O40 93.3(6)
O35 Ti7 O45 142.1(5)
O37 Ti7 Ti9 106.6(5)
O37 Ti7 Ti16 114.4(5)
O37 Ti7 O33 102.7(6)
O37 Ti7 O35 109.0(6)
O37 Ti7 O40 106.0(6)
O37 Ti7 O45 108.9(6)
O40 Ti7 Ti9 112.7(4)
O40 Ti7 Ti16 40.0(4)
O40 Ti7 O45 76.5(5)
O45 Ti7 Ti9 37.5(3)
O45 Ti7 Ti16 36.6(3)
Ti15 Ti8 Ti4 74.99(10)
O23 Ti8 Ti4 38.7(3)
O23 Ti8 Ti15 113.0(3)
O23 Ti8 O25 76.2(4)
O25 Ti8 Ti4 37.5(3)
O25 Ti8 Ti15 38.3(3)
O29 Ti8 Ti4 110.6(5)
O29 Ti8 Ti15 109.2(5)
O29 Ti8 O23 103.6(6)
O29 Ti8 O25 109.1(5)
O29 Ti8 O31 109.8(6)
O29 Ti8 O55 105.1(6)
O31 Ti8 Ti4 120.7(3)
O31 Ti8 Ti15 127.2(4)
O31 Ti8 O23 90.7(5)
O31 Ti8 O25 140.8(5)
O31 Ti8 O55 95.2(5)
O55 Ti8 Ti4 113.6(3)
O55 Ti8 Ti15 40.5(3)
O55 Ti8 O23 146.7(5)
O55 Ti8 O25 78.7(4)
Ti7 Ti9 Ti6 73.76(10)
O14 Ti9 Ti6 38.6(3)
O14 Ti9 Ti7 112.2(3)
O14 Ti9 O33 75.7(4)
O31 Ti9 Ti6 117.8(3)
O31 Ti9 Ti7 127.6(4)
O31 Ti9 O14 91.0(4)
O31 Ti9 O33 138.8(4)
O31 Ti9 O45 96.6(5)
O32 Ti9 Ti6 114.3(5)
O32 Ti9 Ti7 109.2(5)
O32 Ti9 O14 103.1(5)
O32 Ti9 O31 109.9(6)
O32 Ti9 O33 111.0(6)
O32 Ti9 O45 104.6(6)
O33 Ti9 Ti6 37.2(3)
O33 Ti9 Ti7 37.6(3)
O45 Ti9 Ti6 111.5(3)
O45 Ti9 Ti7 40.1(3)
O45 Ti9 O14 146.7(4)
O45 Ti9 O33 77.4(5)
Ti12 Ti10 Ti22 73.46(11)
O13 Ti10 Ti12 39.8(3)
O13 Ti10 Ti22 111.3(3)
O13 Ti10 O34 77.1(5)
O13 Ti10 O38 147.0(5)
O34 Ti10 Ti12 37.5(3)
O34 Ti10 Ti22 37.4(3)
O35 Ti10 Ti12 127.0(4)
O35 Ti10 Ti22 121.4(4)
O35 Ti10 O13 95.5(5)
O35 Ti10 O34 142.3(5)
O35 Ti10 O38 92.4(5)
O36 Ti10 Ti12 108.4(5)
O36 Ti10 Ti22 113.3(5)
O36 Ti10 O13 103.3(6)
O36 Ti10 O34 108.5(5)
O36 Ti10 O35 109.2(6)
O36 Ti10 O38 104.1(6)
O38 Ti10 Ti12 112.9(4)
O38 Ti10 Ti22 39.8(3)
O38 Ti10 O34 77.1(5)
Ti13 Ti11 Ti3 74.82(10)
O15 Ti11 Ti3 117.1(4)
O15 Ti11 Ti13 127.1(4)
O15 Ti11 O16 90.4(5)
O15 Ti11 O22 136.7(5)
O15 Ti11 O30 97.0(5)
O16 Ti11 Ti3 38.6(3)
O16 Ti11 Ti13 113.3(3)
O22 Ti11 Ti3 37.3(3)
O22 Ti11 Ti13 38.1(3)
O22 Ti11 O16 75.8(4)
O24 Ti11 Ti3 114.1(5)
O24 Ti11 Ti13 110.1(5)
O24 Ti11 O15 109.7(6)
O24 Ti11 O16 102.1(5)
O24 Ti11 O22 113.2(6)
O24 Ti11 O30 104.3(5)
O30 Ti11 Ti3 112.7(4)
O30 Ti11 Ti13 40.0(3)
O30 Ti11 O16 148.2(5)
O30 Ti11 O22 77.7(5)
Ti10 Ti12 Ti14 74.71(10)
O9 Ti12 Ti10 112.1(3)
O9 Ti12 Ti14 38.1(3)
O9 Ti12 O13 76.0(4)
O12 Ti12 Ti10 111.4(4)
O12 Ti12 Ti14 110.4(5)
O12 Ti12 O9 102.2(5)
O12 Ti12 O13 110.2(5)
O12 Ti12 O15 109.7(6)
O12 Ti12 O34 106.0(6)
O13 Ti12 Ti10 37.7(3)
O13 Ti12 Ti14 38.0(3)
O15 Ti12 Ti10 126.8(4)
O15 Ti12 Ti14 119.4(4)
O15 Ti12 O9 90.3(5)
O15 Ti12 O13 139.7(5)
O15 Ti12 O34 96.4(5)
O34 Ti12 Ti10 40.4(3)
O34 Ti12 Ti14 113.6(3)
O34 Ti12 O9 146.8(5)
O34 Ti12 O13 78.0(5)
Ti11 Ti13 Ti21 73.20(11)
O22 Ti13 Ti11 38.9(3)
O22 Ti13 Ti21 109.0(3)
O22 Ti13 O30 76.0(4)
O26 Ti13 Ti11 108.9(4)
O26 Ti13 Ti21 114.1(5)
O26 Ti13 O22 106.8(6)
O26 Ti13 O28 107.5(6)
O26 Ti13 O30 109.2(5)
O26 Ti13 O54 105.1(6)
O28 Ti13 Ti11 126.7(4)
O28 Ti13 Ti21 122.9(4)
O28 Ti13 O22 93.7(5)
O28 Ti13 O30 143.3(5)
O28 Ti13 O54 93.1(5)
O30 Ti13 Ti11 37.5(3)
O30 Ti13 Ti21 37.2(3)
O54 Ti13 Ti11 112.9(4)
O54 Ti13 Ti21 40.2(3)
O54 Ti13 O22 143.6(5)
O54 Ti13 O30 77.3(5)
Ti2 Ti14 Ti6 110.00(11)
Ti2 Ti14 Ti12 75.30(10)
Ti12 Ti14 Ti6 127.99(12)
O2 Ti14 Ti2 89.0(3)
O2 Ti14 Ti6 36.2(2)
O2 Ti14 Ti12 95.0(3)
O6 Ti14 Ti2 97.9(4)
O6 Ti14 Ti6 127.5(4)
O6 Ti14 Ti12 101.3(4)
O6 Ti14 O2 163.4(5)
O6 Ti14 O7 95.5(5)
O6 Ti14 O9 95.8(5)
O6 Ti14 O11 92.9(5)
O6 Ti14 O13 102.5(5)
O7 Ti14 Ti2 39.7(3)
O7 Ti14 Ti6 81.0(3)
O7 Ti14 Ti12 114.6(3)
O7 Ti14 O2 80.2(4)
O7 Ti14 O11 98.3(4)
O9 Ti14 Ti2 38.5(3)
O9 Ti14 Ti6 133.4(3)
O9 Ti14 Ti12 37.8(3)
O9 Ti14 O2 98.9(4)
O9 Ti14 O7 78.2(4)
O9 Ti14 O11 170.9(4)
O11 Ti14 Ti2 137.3(3)
O11 Ti14 Ti6 37.5(3)
O11 Ti14 Ti12 142.4(3)
O11 Ti14 O2 72.1(4)
O13 Ti14 Ti2 114.0(3)
O13 Ti14 Ti6 105.1(3)
O13 Ti14 Ti12 39.4(3)
O13 Ti14 O2 88.2(4)
O13 Ti14 O7 150.7(4)
O13 Ti14 O9 77.2(4)
O13 Ti14 O11 103.6(4)
Ti8 Ti15 Ti17 73.59(11)
O25 Ti15 Ti8 40.4(3)
O25 Ti15 Ti17 111.9(3)
O25 Ti15 O53 146.2(5)
O25 Ti15 O55 78.1(4)
O27 Ti15 Ti8 109.1(5)
O27 Ti15 Ti17 111.5(5)
O27 Ti15 O25 105.2(6)
O27 Ti15 O28 109.4(6)
O27 Ti15 O53 103.5(6)
O27 Ti15 O55 108.9(5)
O28 Ti15 Ti8 127.4(4)
O28 Ti15 Ti17 121.5(4)
O28 Ti15 O25 95.2(5)
O28 Ti15 O53 91.6(5)
O28 Ti15 O55 141.6(5)
O53 Ti15 Ti8 112.4(3)
O53 Ti15 Ti17 39.3(3)
O53 Ti15 O55 76.1(5)
O55 Ti15 Ti8 37.9(3)
O55 Ti15 Ti17 36.8(3)
Ti20 Ti16 Ti7 71.96(12)
O40 Ti16 Ti7 37.7(3)
O40 Ti16 Ti20 37.2(4)
O42 Ti16 Ti7 109.9(4)
O42 Ti16 Ti20 38.9(4)
O42 Ti16 O40 76.0(6)
O43 Ti16 Ti7 108.3(5)
O43 Ti16 Ti20 109.6(5)
O43 Ti16 O40 102.4(6)
O43 Ti16 O42 105.0(6)
O43 Ti16 O45 103.1(6)
O43 Ti16 O47 106.6(6)
O45 Ti16 Ti7 39.4(3)
O45 Ti16 Ti20 110.3(4)
O45 Ti16 O40 77.0(5)
O45 Ti16 O42 144.4(5)
O47 Ti16 Ti7 129.4(4)
O47 Ti16 Ti20 127.0(4)
O47 Ti16 O40 151.0(5)
O47 Ti16 O42 94.9(6)
O47 Ti16 O45 97.5(5)
Ti18 Ti17 Ti15 72.66(11)
O47 Ti17 Ti15 129.5(4)
O47 Ti17 Ti18 126.9(4)
O47 Ti17 O49 94.1(5)
O47 Ti17 O53 149.6(5)
O47 Ti17 O55 97.7(5)
O49 Ti17 Ti15 110.3(4)
O49 Ti17 Ti18 38.9(4)
O49 Ti17 O53 75.9(5)
O51 Ti17 Ti15 108.6(5)
O51 Ti17 Ti18 108.0(5)
O51 Ti17 O47 106.9(6)
O51 Ti17 O49 104.2(6)
O51 Ti17 O53 103.4(6)
O51 Ti17 O55 104.5(6)
O53 Ti17 Ti15 37.8(3)
O53 Ti17 Ti18 37.0(4)
O55 Ti17 Ti15 39.0(3)
O55 Ti17 Ti18 110.6(3)
O55 Ti17 O49 144.1(5)
O55 Ti17 O53 76.8(5)
Ti17 Ti18 Ti21 125.91(13)
Ti19 Ti18 Ti17 75.74(12)
Ti19 Ti18 Ti21 75.13(12)
O48 Ti18 Ti17 110.9(4)
O48 Ti18 Ti19 38.7(4)
O48 Ti18 Ti21 40.2(4)
O49 Ti18 Ti17 39.9(4)
O49 Ti18 Ti19 39.6(4)
O49 Ti18 Ti21 111.1(4)
O49 Ti18 O48 78.2(5)
O52 Ti18 Ti17 116.9(5)
O52 Ti18 Ti19 113.6(6)
O52 Ti18 Ti21 116.3(5)
O52 Ti18 O48 109.2(6)
O52 Ti18 O49 109.5(6)
O52 Ti18 O53 110.1(6)
O52 Ti18 O54 108.6(6)
O53 Ti18 Ti17 41.0(4)
O53 Ti18 Ti19 114.3(4)
O53 Ti18 Ti21 122.9(4)
O53 Ti18 O48 139.8(5)
O53 Ti18 O49 80.9(5)
O53 Ti18 O54 94.4(5)
O54 Ti18 Ti17 124.0(4)
O54 Ti18 Ti19 114.2(4)
O54 Ti18 Ti21 41.0(4)
O54 Ti18 O48 81.1(5)
O54 Ti18 O49 140.8(5)
Ti18 Ti19 Ti20 143.72(14)
O41 Ti19 Ti18 128.1(4)
O41 Ti19 Ti20 40.1(4)
O41 Ti19 O42 80.4(6)
O42 Ti19 Ti18 126.5(4)
O42 Ti19 Ti20 40.3(4)
O48 Ti19 Ti18 40.6(4)
O48 Ti19 Ti20 127.5(4)
O48 Ti19 O41 92.7(6)
O48 Ti19 O42 150.5(5)
O48 Ti19 O49 80.3(5)
O49 Ti19 Ti18 39.7(4)
O49 Ti19 Ti20 126.5(4)
O49 Ti19 O41 150.0(5)
O49 Ti19 O42 91.5(6)
O56 Ti19 Ti18 107.4(6)
O56 Ti19 Ti20 108.9(6)
O56 Ti19 O41 104.8(7)
O56 Ti19 O42 105.7(6)
O56 Ti19 O48 103.8(6)
O56 Ti19 O49 105.2(7)
Ti16 Ti20 Ti22 126.03(14)
Ti19 Ti20 Ti16 75.65(13)
Ti19 Ti20 Ti22 75.18(13)
O38 Ti20 Ti16 124.5(4)
O38 Ti20 Ti19 114.4(4)
O38 Ti20 Ti22 41.0(4)
O38 Ti20 O41 80.3(5)
O38 Ti20 O42 142.2(5)
O40 Ti20 Ti16 41.2(4)
O40 Ti20 Ti19 115.1(4)
O40 Ti20 Ti22 124.6(4)
O40 Ti20 O38 95.6(5)
O40 Ti20 O41 142.1(5)
O40 Ti20 O42 80.0(5)
O41 Ti20 Ti16 112.0(4)
O41 Ti20 Ti19 39.8(4)
O41 Ti20 Ti22 39.4(4)
O42 Ti20 Ti16 38.9(4)
O42 Ti20 Ti19 41.0(4)
O42 Ti20 Ti22 112.6(4)
O42 Ti20 O41 80.8(5)
O44 Ti20 Ti16 117.4(5)
O44 Ti20 Ti19 112.3(6)
O44 Ti20 Ti22 115.4(5)
O44 Ti20 O38 108.4(7)
O44 Ti20 O40 109.8(7)
O44 Ti20 O41 107.2(6)
O44 Ti20 O42 108.3(6)
Ti18 Ti21 Ti13 71.96(11)
O30 Ti21 Ti13 39.1(3)
O30 Ti21 Ti18 110.1(4)
O30 Ti21 O48 144.2(5)
O30 Ti21 O54 76.5(5)
O46 Ti21 Ti13 129.7(4)
O46 Ti21 Ti18 125.5(4)
O46 Ti21 O30 99.0(5)
O46 Ti21 O48 92.5(5)
O46 Ti21 O54 149.4(5)
O48 Ti21 Ti13 110.0(4)
O48 Ti21 Ti18 39.4(4)
O48 Ti21 O54 76.5(5)
O50 Ti21 Ti13 110.0(5)
O50 Ti21 Ti18 108.7(5)
O50 Ti21 O30 104.8(6)
O50 Ti21 O46 106.8(6)
O50 Ti21 O48 104.0(6)
O50 Ti21 O54 103.6(6)
O54 Ti21 Ti13 37.5(3)
O54 Ti21 Ti18 37.1(3)
Ti20 Ti22 Ti10 72.47(12)
O34 Ti22 Ti10 39.6(3)
O34 Ti22 Ti20 111.1(3)
O34 Ti22 O38 76.8(5)
O34 Ti22 O41 145.0(5)
O38 Ti22 Ti10 37.2(3)
O38 Ti22 Ti20 38.2(4)
O39 Ti22 Ti10 108.8(5)
O39 Ti22 Ti20 109.2(5)
O39 Ti22 O34 103.3(6)
O39 Ti22 O38 102.6(6)
O39 Ti22 O41 104.7(6)
O39 Ti22 O46 107.3(6)
O41 Ti22 Ti10 110.2(4)
O41 Ti22 Ti20 38.8(4)
O41 Ti22 O38 76.9(5)
O46 Ti22 Ti10 129.5(4)
O46 Ti22 Ti20 125.3(4)
O46 Ti22 O34 98.3(5)
O46 Ti22 O38 150.0(5)
O46 Ti22 O41 93.2(5)
Ti3 O1 Ti4 104.6(4)
Ti6 O2 Ti14 104.4(4)
C134 O3 Ti3 121.8(9)
C148 O4 Ti1 147.3(10)
C150 O5 Ti2 167.8(15)
C179 O6 Ti14 143.3(14)
Ti1 O7 Ti14 137.5(5)
Ti2 O7 Ti1 99.4(4)
Ti2 O7 Ti14 98.8(5)
Ti1 O8 Ti5 100.1(5)
Ti1 O8 Ti6 134.0(5)
Ti5 O8 Ti6 99.5(4)
Ti2 O9 Ti12 149.5(6)
Ti2 O9 Ti14 101.7(5)
Ti12 O9 Ti14 104.2(5)
C162 O10 Ti6 120.8(10)
Ti14 O11 Ti6 106.0(5)
C163 O11 Ti6 113.8(10)
C163 O11 Ti14 138.3(10)
C176 O12 Ti12 151(2)
Ti10 O13 Ti12 102.5(5)
Ti10 O13 Ti14 149.9(6)
Ti14 O13 Ti12 102.6(5)
Ti5 O14 Ti6 101.9(5)
Ti5 O14 Ti9 146.9(6)
Ti6 O14 Ti9 102.5(5)
Ti11 O15 Ti12 153.2(7)
Ti2 O16 Ti3 101.5(5)
Ti2 O16 Ti11 147.6(6)
Ti3 O16 Ti11 101.7(5)
C127 O17 Ti5 142.9(11)
Ti1 O18 Ti4 136.5(5)
Ti5 O18 Ti1 99.4(5)
Ti5 O18 Ti4 98.7(5)
Ti1 O19 Ti3 132.2(5)
Ti2 O19 Ti1 99.9(4)
Ti2 O19 Ti3 98.6(4)
Ti4 O20 Ti3 105.1(4)
C133 O20 Ti3 113.5(9)
C133 O20 Ti4 140.2(9)
C129 O21 Ti4 145.2(14)
Ti3 O22 Ti11 104.2(5)
Ti3 O22 Ti13 149.9(6)
Ti13 O22 Ti11 103.0(5)
Ti5 O23 Ti4 102.5(5)
Ti5 O23 Ti8 148.6(6)
Ti8 O23 Ti4 103.1(5)
C130 O24 Ti11 156(2)
Ti4 O25 Ti8 103.3(5)
Ti15 O25 Ti4 150.6(6)
Ti15 O25 Ti8 101.2(5)
C117 O26 Ti13 145(2)
C114 O27 Ti15 149.3(14)
Ti15 O28 Ti13 151.3(8)
C110 O29 Ti8 150.2(15)
Ti11 O30 Ti13 102.5(5)
Ti11 O30 Ti21 146.4(6)
Ti21 O30 Ti13 103.7(5)
Ti8 O31 Ti9 152.1(6)
C123 O32 Ti9 167.7(19)
Ti6 O33 Ti7 148.6(6)
Ti6 O33 Ti9 103.4(5)
Ti7 O33 Ti9 102.9(5)
Ti12 O34 Ti10 102.1(5)
Ti12 O34 Ti22 147.6(6)
Ti22 O34 Ti10 103.0(5)
Ti7 O35 Ti10 152.0(8)
C159 O36 Ti10 150(2)
C155 O37 Ti7 155.3(18)
Ti10 O38 Ti22 103.0(5)
Ti20 O38 Ti10 142.1(7)
Ti20 O38 Ti22 100.8(6)
C153 O39 Ti22 149.5(18)
Ti7 O40 Ti16 102.3(6)
Ti20 O40 Ti7 141.8(7)
Ti20 O40 Ti16 101.5(5)
Ti19 O41 Ti20 100.1(6)
Ti19 O41 Ti22 139.9(7)
Ti20 O41 Ti22 101.8(6)
Ti16 O42 Ti19 139.9(7)
Ti20 O42 Ti16 102.2(6)
Ti20 O42 Ti19 98.7(6)
C100 O43 Ti16 142.9(17)
C97 O44 Ti20 150.0(19)
Ti9 O45 Ti7 102.3(5)
Ti16 O45 Ti7 104.0(5)
Ti16 O45 Ti9 147.9(6)
Ti21 O46 Ti22 150.7(7)
Ti16 O47 Ti17 148.4(8)
Ti18 O48 Ti21 100.5(5)
Ti19 O48 Ti18 100.7(6)
Ti19 O48 Ti21 141.3(7)
Ti18 O49 Ti17 101.1(6)
Ti19 O49 Ti17 140.9(6)
Ti19 O49 Ti18 100.7(6)
C120 O50 Ti21 167(4)
C102 O51 Ti17 160.3(19)
C105 O52 Ti18 151(3)
Ti15 O53 Ti17 102.9(5)
Ti18 O53 Ti15 144.6(6)
Ti18 O53 Ti17 102.0(6)
Ti13 O54 Ti21 102.3(5)
Ti18 O54 Ti13 142.8(6)
Ti18 O54 Ti21 101.9(6)
Ti8 O55 Ti15 101.6(5)
Ti8 O55 Ti17 148.7(6)
Ti17 O55 Ti15 104.2(5)
C93 O56 Ti19 155(2)
C95 O56 Ti19 139(2)
H92A C92 H92B 109.5
H92A C92 H92C 109.5
H92B C92 H92C 109.5
H92D C92 H92E 109.5
H92D C92 H92F 109.5
H92E C92 H92F 109.5
C93 C92 H92A 109.4
C93 C92 H92B 109.5
C93 C92 H92C 109.5
C95 C92 H92D 109.5
C95 C92 H92E 109.4
C95 C92 H92F 109.5
O56 C93 H93 118.2
C92 C93 O56 96(3)
C92 C93 H93 118.1
C92 C93 C94 103.9(13)
C94 C93 O56 98(3)
C94 C93 H93 118.2
C93 C94 H94A 109.4
C93 C94 H94B 109.5
C93 C94 H94C 109.5
H94A C94 H94B 109.5
H94A C94 H94C 109.5
H94B C94 H94C 109.5
H94D C94 H94E 109.5
H94D C94 H94F 109.5
H94E C94 H94F 109.5
C95 C94 H94D 109.5
C95 C94 H94E 109.5
C95 C94 H94F 109.5
O56 C95 C92 118(4)
O56 C95 C94 120(4)
O56 C95 H95 103.7
C92 C95 C94 105.5(15)
C92 C95 H95 103.8
C94 C95 H95 103.7
H96A C96 H96B 109.5
H96A C96 H96C 109.5
H96B C96 H96C 109.5
C97 C96 H96A 109.5
C97 C96 H96B 109.5
C97 C96 H96C 109.5
O44 C97 C96 104(2)
O44 C97 H97 107.7
O44 C97 C98 104(3)
C96 C97 H97 107.7
C96 C97 C98 125(6)
C98 C97 H97 107.7
C97 C98 H98A 109.5
C97 C98 H98B 109.5
C97 C98 H98C 109.5
H98A C98 H98B 109.5
H98A C98 H98C 109.5
H98B C98 H98C 109.5
H99A C99 H99B 109.5
H99A C99 H99C 109.5
H99B C99 H99C 109.5
C100 C99 H99A 109.5
C100 C99 H99B 109.5
C100 C99 H99C 109.5
O43 C100 C99 108(3)
O43 C100 H100 107.6
O43 C100 C101 111(3)
C99 C100 H100 107.6
C99 C100 C101 114(3)
C101 C100 H100 107.6
C100 C101 H10D 109.5
C100 C101 H10E 109.5
C100 C101 H10F 109.5
H10D C101 H10E 109.5
H10D C101 H10F 109.5
H10E C101 H10F 109.5
O51 C102 H102 101.5
O51 C102 C104 113(3)
O51 C102 C106 115(3)
C104 C102 H102 101.5
C104 C102 C106 120(3)
C106 C102 H102 101.5
H10G C103 H10H 109.5
H10G C103 H10I 109.5
H10H C103 H10I 109.5
C105 C103 H10G 109.5
C105 C103 H10H 109.5
C105 C103 H10I 109.5
C102 C104 H10J 109.5
C102 C104 H10K 109.5
C102 C104 H10L 109.5
H10J C104 H10K 109.5
H10J C104 H10L 109.5
H10K C104 H10L 109.5
O52 C105 C103 104(3)
O52 C105 H105 110.5
O52 C105 C107 119(6)
C103 C105 H105 110.5
C107 C105 C103 102.0(13)
C107 C105 H105 110.5
C102 C106 H10M 109.5
C102 C106 H10N 109.5
C102 C106 H10O 109.5
H10M C106 H10N 109.5
H10M C106 H10O 109.5
H10N C106 H10O 109.5
C105 C107 H10P 109.5
C105 C107 H10Q 109.5
C105 C107 H10R 109.5
H10P C107 H10Q 109.5
H10P C107 H10R 109.5
H10Q C107 H10R 109.5
H10S C108 H10T 109.5
H10S C108 H10U 109.5
H10T C108 H10U 109.5
C110 C108 H10S 109.5
C110 C108 H10T 109.5
C110 C108 H10U 109.5
H10V C109 H10W 109.5
H10V C109 H10X 109.5
H10W C109 H10X 109.5
C120 C109 H10V 109.5
C120 C109 H10W 109.5
C120 C109 H10X 109.5
O29 C110 C108 108(2)
O29 C110 H110 106.9
O29 C110 C111 109(2)
C108 C110 H110 106.9
C108 C110 C111 119(2)
C111 C110 H110 106.9
C110 C111 H11A 109.5
C110 C111 H11B 109.5
C110 C111 H11C 109.5
H11A C111 H11B 109.5
H11A C111 H11C 109.5
H11B C111 H11C 109.5
H11D C112 H11E 109.5
H11D C112 H11F 109.5
H11E C112 H11F 109.5
C114 C112 H11D 109.5
C114 C112 H11E 109.5
C114 C112 H11F 109.5
H11G C113 H11H 109.5
H11G C113 H11I 109.5
H11H C113 H11I 109.5
C114 C113 H11G 109.5
C114 C113 H11H 109.5
C114 C113 H11I 109.5
O27 C114 C112 105(3)
O27 C114 C113 107(3)
O27 C114 H114 108.1
O27 C114 H11J 94.4
O27 C114 C116 121(3)
C112 C114 H114 108.1
C113 C114 H11J 94.4
C113 C114 C116 131(3)
C116 C114 C112 106.2(17)
C116 C114 H114 108.1
C116 C114 H11J 94.4
H11K C115 H11L 109.5
H11K C115 H11M 109.5
H11L C115 H11M 109.5
C117 C115 H11K 109.5
C117 C115 H11L 109.5
C117 C115 H11M 109.5
C114 C116 H11N 109.5
C114 C116 H11O 109.5
C114 C116 H11P 109.5
H11N C116 H11O 109.5
H11N C116 H11P 109.5
H11O C116 H11P 109.5
O26 C117 H117 90.7
O26 C117 C118 110(4)
C115 C117 O26 103(5)
C115 C117 H117 90.7
C115 C117 C118 148(6)
C118 C117 H117 90.7
C117 C118 H11Q 109.5
C117 C118 H11R 109.5
C117 C118 H11S 109.5
H11Q C118 H11R 109.5
H11Q C118 H11S 109.5
H11R C118 H11S 109.5
H11T C119 H11U 109.5
H11T C119 H11V 109.5
H11U C119 H11V 109.5
C129 C119 H11T 109.5
C129 C119 H11U 109.5
C129 C119 H11V 109.5
O50 C120 H120 100.4
C109 C120 O50 92(6)
C109 C120 H120 100.4
C121 C120 O50 94(5)
C121 C120 C109 157(10)
C121 C120 H120 100.4
C120 C121 H12A 109.5
C120 C121 H12B 109.5
C120 C121 H12C 109.5
H12A C121 H12B 109.5
H12A C121 H12C 109.5
H12B C121 H12C 109.5
H12D C122 H12E 109.5
H12D C122 H12F 109.5
H12E C122 H12F 109.5
C123 C122 H12D 109.5
C123 C122 H12E 109.5
C123 C122 H12F 109.5
O32 C123 C122 101(3)
O32 C123 H123 112.5
O32 C123 C124 110(4)
C122 C123 H123 112.5
C124 C123 C122 108(4)
C124 C123 H123 112.5
C123 C124 H12G 109.5
C123 C124 H12H 109.5
C123 C124 H12I 109.5
H12G C124 H12H 109.5
H12G C124 H12I 109.5
H12H C124 H12I 109.5
H12J C125 H12K 109.5
H12J C125 H12L 109.5
H12K C125 H12L 109.5
C127 C125 H12J 109.5
C127 C125 H12K 109.5
C127 C125 H12L 109.5
H12M C126 H12N 109.5
H12M C126 H12O 109.5
H12N C126 H12O 109.5
C130 C126 H12M 109.5
C130 C126 H12N 109.5
C130 C126 H12O 109.5
O17 C127 C125 110.6(15)
O17 C127 H127 108.8
O17 C127 C131 106.1(16)
C125 C127 H127 108.8
C125 C127 C131 113.5(19)
C131 C127 H127 108.8
H12P C128 H12Q 109.5
H12P C128 H12R 109.5
H12Q C128 H12R 109.5
C130 C128 H12P 109.5
C130 C128 H12Q 109.5
C130 C128 H12R 109.5
O21 C129 C119 105(2)
O21 C129 H129 109.4
C119 C129 H129 109.4
C132 C129 O21 108(3)
C132 C129 C119 116(3)
C132 C129 H129 109.4
O24 C130 C126 105(4)
O24 C130 C128 108(4)
O24 C130 H130 115.6
C126 C130 H130 115.6
C128 C130 C126 95(4)
C128 C130 H130 115.6
C127 C131 H13A 109.5
C127 C131 H13B 109.5
C127 C131 H13C 109.5
H13A C131 H13B 109.5
H13A C131 H13C 109.5
H13B C131 H13C 109.5
C129 C132 H13D 109.5
C129 C132 H13E 109.5
C129 C132 H13F 109.5
H13D C132 H13E 109.5
H13D C132 H13F 109.5
H13E C132 H13F 109.5
O20 C133 C134 113.4(13)
O20 C133 C140 125.4(14)
C140 C133 C134 121.0(14)
O3 C134 C133 113.7(13)
O3 C134 C136 124.6(14)
C136 C134 C133 121.7(15)
H13G C135 H13H 109.5
H13G C135 H13I 109.5
H13H C135 H13I 109.5
C137 C135 H13G 109.5
C137 C135 H13H 109.5
C137 C135 H13I 109.5
C134 C136 C137 120.8(15)
C134 C136 C142 116.3(15)
C142 C136 C137 122.9(14)
C136 C137 C135 107.6(14)
C138 C137 C135 110.3(17)
C138 C137 C136 110.0(15)
C138 C137 C139 109.9(16)
C139 C137 C135 106.3(15)
C139 C137 C136 112.6(15)
C137 C138 H13J 109.5
C137 C138 H13K 109.5
C137 C138 H13L 109.5
H13J C138 H13K 109.5
H13J C138 H13L 109.5
H13K C138 H13L 109.5
C137 C139 H13M 109.5
C137 C139 H13N 109.5
C137 C139 H13O 109.5
H13M C139 H13N 109.5
H13M C139 H13O 109.5
H13N C139 H13O 109.5
C133 C140 H140 121.0
C133 C140 C141 118.0(15)
C141 C140 H140 121.0
C140 C141 C143 118.5(15)
C142 C141 C140 120.3(15)
C142 C141 C143 121.2(15)
C136 C142 H142 118.7
C141 C142 C136 122.7(15)
C141 C142 H142 118.7
C141 C143 C144 108.8(17)
C145 C143 C141 113.5(16)
C145 C143 C144 105(2)
C146 C143 C141 108.8(18)
C146 C143 C144 111(2)
C146 C143 C145 110(2)
C143 C144 H14D 109.5
C143 C144 H14E 109.5
C143 C144 H14F 109.5
H14D C144 H14E 109.5
H14D C144 H14F 109.5
H14E C144 H14F 109.5
C143 C145 H14G 109.5
C143 C145 H14H 109.5
C143 C145 H14I 109.5
H14G C145 H14H 109.5
H14G C145 H14I 109.5
H14H C145 H14I 109.5
C143 C146 H14J 109.5
C143 C146 H14K 109.5
C143 C146 H14L 109.5
H14J C146 H14K 109.5
H14J C146 H14L 109.5
H14K C146 H14L 109.5
H14M C147 H14N 109.5
H14M C147 H14O 109.5
H14N C147 H14O 109.5
C148 C147 H14M 109.5
C148 C147 H14N 109.5
C148 C147 H14O 109.5
O4 C148 C147 108.2(15)
O4 C148 H148 108.8
O4 C148 C152 109.1(15)
C147 C148 H148 108.8
C147 C148 C152 113(2)
C152 C148 H148 108.8
H14P C149 H14Q 109.5
H14P C149 H14R 109.5
H14Q C149 H14R 109.5
C150 C149 H14P 109.5
C150 C149 H14Q 109.5
C150 C149 H14R 109.5
O5 C150 C149 108(3)
O5 C150 H150 109.2
O5 C150 C151 107(2)
C149 C150 H150 109.2
C151 C150 C149 114(3)
C151 C150 H150 109.2
C150 C151 H15A 109.5
C150 C151 H15B 109.5
C150 C151 H15C 109.5
H15A C151 H15B 109.5
H15A C151 H15C 109.5
H15B C151 H15C 109.5
C148 C152 H15D 109.5
C148 C152 H15E 109.5
C148 C152 H15F 109.5
H15D C152 H15E 109.5
H15D C152 H15F 109.5
H15E C152 H15F 109.5
O39 C153 H153 105.7
O39 C153 C154 114(3)
O39 C153 C156 105(3)
C154 C153 H153 105.7
C154 C153 C156 121(4)
C156 C153 H153 105.7
C153 C154 H15G 109.5
C153 C154 H15H 109.5
C153 C154 H15I 109.5
H15G C154 H15H 109.5
H15G C154 H15I 109.5
H15H C154 H15I 109.5
O37 C155 H155 112.7
O37 C155 C157 103(3)
O37 C155 C158 109(3)
C157 C155 H155 112.7
C158 C155 H155 112.7
C158 C155 C157 106(4)
C153 C156 H15J 109.5
C153 C156 H15K 109.5
C153 C156 H15L 109.5
H15J C156 H15K 109.5
H15J C156 H15L 109.5
H15K C156 H15L 109.5
C155 C157 H15M 109.5
C155 C157 H15N 109.5
C155 C157 H15O 109.5
H15M C157 H15N 109.5
H15M C157 H15O 109.5
H15N C157 H15O 109.5
C155 C158 H15P 109.5
C155 C158 H15Q 109.5
C155 C158 H15R 109.5
H15P C158 H15Q 109.5
H15P C158 H15R 109.5
H15Q C158 H15R 109.5
O36 C159 H159 98.8
O36 C159 C160 114(4)
O36 C159 C161 112(4)
C160 C159 H159 98.8
C161 C159 H159 98.8
C161 C159 C160 127(5)
C159 C160 H16D 109.5
C159 C160 H16E 109.5
C159 C160 H16F 109.5
H16D C160 H16E 109.5
H16D C160 H16F 109.5
H16E C160 H16F 109.5
C159 C161 H16G 109.5
C159 C161 H16H 109.5
C159 C161 H16I 109.5
H16G C161 H16H 109.5
H16G C161 H16I 109.5
H16H C161 H16I 109.5
O10 C162 C163 114.1(13)
O10 C162 C166 122.2(16)
C163 C162 C166 123.6(17)
O11 C163 C162 113.2(14)
O11 C163 C168 122.7(16)
C162 C163 C168 123.6(16)
C165 C164 C166 109(2)
C165 C164 C169 106(2)
C165 C164 C177 116(2)
C166 C164 C169 110(2)
C166 C164 C177 105.7(19)
C169 C164 C177 110(2)
C164 C165 H16J 109.5
C164 C165 H16K 109.5
C164 C165 H16L 109.5
H16J C165 H16K 109.5
H16J C165 H16L 109.5
H16K C165 H16L 109.5
C162 C166 C164 123.0(18)
C162 C166 C170 113.3(17)
C170 C166 C164 123.5(15)
H16M C167 H16N 109.5
H16M C167 H16O 109.5
H16N C167 H16O 109.5
C176 C167 H16M 109.5
C176 C167 H16N 109.5
C176 C167 H16O 109.5
C163 C168 H168 121.9
C163 C168 C171 116.1(18)
C171 C168 H168 121.9
C164 C169 H16P 109.5
C164 C169 H16Q 109.5
C164 C169 H16R 109.5
H16P C169 H16Q 109.5
H16P C169 H16R 109.5
H16Q C169 H16R 109.5
C166 C170 H170 118.7
C171 C170 C166 122.6(16)
C171 C170 H170 118.7
C168 C171 C172 120.0(19)
C170 C171 C168 120.0(16)
C170 C171 C172 119.9(16)
C171 C172 C175 109(2)
C173 C172 C171 109(2)
C173 C172 C175 105(2)
C174 C172 C171 114.7(18)
C174 C172 C173 115(3)
C174 C172 C175 104(2)
C172 C173 H17A 109.5
C172 C173 H17B 109.5
C172 C173 H17C 109.5
H17A C173 H17B 109.5
H17A C173 H17C 109.5
H17B C173 H17C 109.5
C172 C174 H17D 109.5
C172 C174 H17E 109.5
C172 C174 H17F 109.5
H17D C174 H17E 109.5
H17D C174 H17F 109.5
H17E C174 H17F 109.5
C172 C175 H17G 109.5
C172 C175 H17H 109.5
C172 C175 H17I 109.5
H17G C175 H17H 109.5
H17G C175 H17I 109.5
H17H C175 H17I 109.5
O12 C176 C167 106(3)
O12 C176 H176 105.0
O12 C176 C178 107(3)
C167 C176 H176 105.0
C167 C176 C178 127(4)
C178 C176 H176 105.0
C164 C177 H17J 109.5
C164 C177 H17K 109.5
C164 C177 H17L 109.5
H17J C177 H17K 109.5
H17J C177 H17L 109.5
H17K C177 H17L 109.5
C176 C178 H17M 109.5
C176 C178 H17N 109.5
C176 C178 H17O 109.5
H17M C178 H17N 109.5
H17M C178 H17O 109.5
H17N C178 H17O 109.5
O6 C179 H179 107.6
O6 C179 C181 109(2)
C180 C179 O6 107(2)
C180 C179 H179 107.6
C180 C179 C181 118(3)
C181 C179 H179 107.6
C179 C180 H18A 109.5
C179 C180 H18B 109.5
C179 C180 H18C 109.5
H18A C180 H18B 109.5
H18A C180 H18C 109.5
H18B C180 H18C 109.5
C179 C181 H18D 109.5
C179 C181 H18E 109.5
C179 C181 H18F 109.5
H18D C181 H18E 109.5
H18D C181 H18F 109.5
H18E C181 H18F 109.5
I4 I3 I5 5.8(8)
I3 I4 I5 169.5(14)
I3 I5 I7 175.9(3)
I4 I5 I3 4.7(6)
I4 I5 I6 177.7(10)
I4 I5 I7 172.6(7)
I6 I5 I3 176.0(7)
I6 I5 I7 5.5(8)
I5 I6 I8 174.3(12)
I7 I6 I5 166(2)
I7 I6 I8 19.7(11)
I6 I7 I5 8.6(12)
I6 I7 I8 148.0(18)
I8 I7 I5 156.5(10)
I7 I8 I6 12.4(7)
I11 I10 I9 177.91(11)

loop_
_geom_bond_atom_site_label_1
_geom_bond_atom_site_label_2
_geom_bond_distance
Ti23 Ti24 2.956(4)
Ti23 Ti27 2.959(4)
Ti23 O59 1.745(10)
Ti23 O63 1.927(9)
Ti23 O66 1.938(11)
Ti23 O68 1.961(12)
Ti23 O69 1.906(10)
Ti24 Ti25 2.965(4)
Ti24 Ti29 3.004(4)
Ti24 O60 1.763(11)
Ti24 O62 1.892(11)
Ti24 O63 1.923(10)
Ti24 O66 1.927(9)
Ti24 O77 1.886(11)
Ti25 Ti26 3.262(4)
Ti25 Ti30 3.066(4)
Ti25 O57 1.996(9)
Ti25 O61 1.846(9)
Ti25 O62 1.950(11)
Ti25 O63 1.979(10)
Ti25 O64 2.082(10)
Ti25 O78 1.930(11)
Ti26 Ti27 3.009(4)
Ti26 Ti35 3.108(4)
Ti26 O57 2.113(10)
Ti26 O64 2.025(9)
Ti26 O67 1.705(11)
Ti26 O68 2.003(12)
Ti26 O73 1.987(10)
Ti26 O75 1.938(11)
Ti27 Ti28 2.997(4)
Ti27 O68 1.936(10)
Ti27 O69 1.952(11)
Ti27 O70 1.769(11)
Ti27 O72 1.901(11)
Ti27 O73 1.867(12)
Ti28 Ti29 3.260(4)
Ti28 Ti36 3.075(4)
Ti28 O58 1.983(9)
Ti28 O69 1.984(11)
Ti28 O71 1.856(10)
Ti28 O72 1.960(11)
Ti28 O74 2.065(11)
Ti28 O86 1.930(10)
Ti29 Ti31 3.075(4)
Ti29 O58 2.100(10)
Ti29 O65 1.743(11)
Ti29 O66 2.025(11)
Ti29 O74 2.025(10)
Ti29 O76 1.909(11)
Ti29 O77 1.968(10)
Ti30 Ti32 3.056(4)
Ti30 O62 1.982(11)
Ti30 O78 1.988(11)
Ti30 O80 1.766(11)
Ti30 O81 1.818(11)
Ti30 O83 1.914(12)
Ti31 Ti33 3.068(4)
Ti31 O76 2.030(10)
Ti31 O77 1.964(11)
Ti31 O79 1.748(12)
Ti31 O81 1.781(11)
Ti31 O85 1.919(12)
Ti32 Ti40 3.091(5)
Ti32 O78 1.911(12)
Ti32 O82 1.767(11)
Ti32 O83 2.018(11)
Ti32 O84 1.796(11)
Ti32 O96 1.906(13)
Ti33 Ti41 3.105(4)
Ti33 O76 1.955(11)
Ti33 O85 2.030(10)
Ti33 O93 1.776(10)
Ti33 O94 1.770(11)
Ti33 O104 1.949(11)
Ti34 Ti35 3.054(5)
Ti34 Ti38 3.121(5)
Ti34 O75 1.930(12)
Ti34 O84 1.805(11)
Ti34 O92 1.995(11)
Ti34 O95 1.718(13)
Ti34 O105 1.961(13)
Ti35 O73 1.959(12)
Ti35 O75 2.017(10)
Ti35 O87 1.756(11)
Ti35 O88 1.783(11)
Ti35 O92 1.943(12)
Ti36 Ti37 3.078(4)
Ti36 O72 1.961(11)
Ti36 O86 2.009(10)
Ti36 O88 1.823(12)
Ti36 O89 1.743(13)
Ti36 O91 1.930(11)
Ti37 Ti39 3.102(4)
Ti37 O86 1.910(11)
Ti37 O90 1.746(11)
Ti37 O91 2.034(11)
Ti37 O93 1.827(10)
Ti37 O106 1.944(12)
Ti38 Ti42 3.019(5)
Ti38 O92 1.914(12)
Ti38 O103 1.946(13)
Ti38 O105 2.017(12)
Ti38 O107 1.804(12)
Ti38 O108 1.733(12)
Ti39 Ti43 3.041(5)
Ti39 O91 1.903(11)
Ti39 O106 2.055(12)
Ti39 O107 1.816(12)
Ti39 O109 1.961(11)
Ti39 O112 1.738(12)
Ti40 Ti42 3.030(5)
Ti40 O83 1.930(12)
Ti40 O96 2.022(12)
Ti40 O97 1.828(12)
Ti40 O98 1.754(12)
Ti40 O100 1.958(12)
Ti41 Ti43 3.040(5)
Ti41 O85 1.921(12)
Ti41 O97 1.790(13)
Ti41 O99 1.769(13)
Ti41 O102 1.960(13)
Ti41 O104 2.025(11)
Ti42 Ti44 2.989(5)
Ti42 O96 1.894(12)
Ti42 O100 1.972(13)
Ti42 O101 1.751(13)
Ti42 O103 1.967(13)
Ti42 O105 1.844(13)
Ti43 Ti44 2.988(5)
Ti43 O102 1.976(12)
Ti43 O104 1.871(12)
Ti43 O106 1.865(13)
Ti43 O109 1.992(13)
Ti43 O111 1.759(13)
Ti44 O100 1.936(12)
Ti44 O102 1.942(13)
Ti44 O103 1.943(12)
Ti44 O109 1.941(11)
Ti44 O110 1.727(13)
O59 C30 1.45(2)
O60 C2 1.42(2)
O61 C11 1.358(19)
O64 C17 1.363(17)
O65 C28 1.50(4)
O67 C37 1.45(4)
O70 C46 1.42(2)
O71 C45 1.37(2)
O74 C36 1.386(18)
O79 C15 1.36(3)
O80 C19 1.35(2)
O82 C24 1.39(3)
O87 C65 1.38(3)
O89 C58 1.47(4)
O90 C61 1.41(2)
O94 C40 1.41(2)
O95 C67 1.44(3)
O98 C86 1.47(3)
O99 C84 1.48(3)
O101 C81 1.47(3)
O108 C73 1.360(19)
O110 C89 1.42(3)
O111 C72 1.29(3)
O112 C77 1.35(4)
C1 H1A 0.9800
C1 H1B 0.9800
C1 H1C 0.9800
C1 C2 1.41(4)
C2 H2 1.0000
C2 C3 1.50(4)
C3 H3A 0.9800
C3 H3B 0.9800
C3 H3C 0.9800
C4 H4A 0.9800
C4 H4B 0.9800
C4 H4C 0.9800
C4 C6 1.52(3)
C5 H5A 0.9800
C5 H5B 0.9800
C5 H5C 0.9800
C5 C6 1.51(2)
C6 C7 1.53(3)
C6 C8 1.52(2)
C7 H7A 0.9800
C7 H7B 0.9800
C7 H7C 0.9800
C8 C9 1.42(2)
C8 C11 1.40(2)
C9 H9 0.9500
C9 C12 1.37(2)
C10 H10A 0.9800
C10 H10B 0.9800
C10 H10C 0.9800
C10 C13 1.54(3)
C11 C17 1.44(2)
C12 C13 1.50(2)
C12 C18 1.42(2)
C13 C16 1.49(3)
C13 C26 1.51(3)
C14 H14A 0.9800
C14 H14B 0.9800
C14 H14C 0.9800
C14 C15 1.42(4)
C15 H15 1.0000
C15 C22 1.66(5)
C16 H16A 0.9800
C16 H16B 0.9800
C16 H16C 0.9800
C17 C18 1.36(2)
C18 H18 0.9500
C19 H19 1.0000
C19 C20 1.48(4)
C19 C21 1.59(5)
C20 H20A 0.9800
C20 H20B 0.9800
C20 H20C 0.9800
C21 H21A 0.9800
C21 H21B 0.9800
C21 H21C 0.9800
C22 H22A 0.9800
C22 H22B 0.9800
C22 H22C 0.9800
C23 H23A 0.9800
C23 H23B 0.9800
C23 H23C 0.9800
C23 C24 1.38(4)
C24 H24 1.0000
C24 C25 1.25(5)
C25 H25A 0.9800
C25 H25B 0.9800
C25 H25C 0.9800
C26 H26A 0.9800
C26 H26B 0.9800
C26 H26C 0.9800
C27 H27A 0.9800
C27 H27B 0.9800
C27 H27C 0.9800
C27 C28 1.38(6)
C28 H28 1.0000
C28 C29 1.47(5)
C29 H29A 0.9800
C29 H29B 0.9800
C29 H29C 0.9800
C30 H30 1.0000
C30 C31 1.57(3)
C30 C32 1.47(3)
C31 H31A 0.9800
C31 H31B 0.9800
C31 H31C 0.9800
C32 H32A 0.9800
C32 H32B 0.9800
C32 H32C 0.9800
C33 H33A 0.9800
C33 H33B 0.9800
C33 H33C 0.9800
C33 C37 1.39(5)
C34 H34A 0.9800
C34 H34B 0.9800
C34 H34C 0.9800
C34 C43 1.52(4)
C35 H35 0.9500
C35 C36 1.32(2)
C35 C44 1.43(2)
C36 C45 1.41(2)
C37 H37 1.0000
C37 C38 1.45(5)
C38 H38A 0.9800
C38 H38B 0.9800
C38 H38C 0.9800
C39 H39A 0.9800
C39 H39B 0.9800
C39 H39C 0.9800
C39 C40 1.52(4)
C40 H40 1.0000
C40 C66 1.48(4)
C41 H41A 0.9800
C41 H41B 0.9800
C41 H41C 0.9800
C41 C67 1.46(5)
C42 H42A 0.9800
C42 H42B 0.9800
C42 H42C 0.9800
C42 C43 1.49(3)
C43 C44 1.55(3)
C43 C54 1.59(3)
C44 C53 1.40(3)
C45 C55 1.42(2)
C46 H46 1.0000
C46 C47 1.55(3)
C46 C48 1.45(3)
C47 H47A 0.9800
C47 H47B 0.9800
C47 H47C 0.9800
C48 H48A 0.9800
C48 H48B 0.9800
C48 H48C 0.9800
C49 C50 1.53(4)
C49 C51 1.59(3)
C49 C52 1.53(3)
C49 C55 1.53(3)
C50 H50A 0.9800
C50 H50B 0.9800
C50 H50C 0.9800
C51 H51A 0.9800
C51 H51B 0.9800
C51 H51C 0.9800
C52 H52A 0.9800
C52 H52B 0.9800
C52 H52C 0.9800
C53 H53 0.9500
C53 C55 1.36(3)
C54 H54A 0.9800
C54 H54B 0.9800
C54 H54C 0.9800
C56 H56A 0.9800
C56 H56B 0.9800
C56 H56C 0.9800
C56 C61 1.46(5)
C57 H57A 0.9800
C57 H57B 0.9800
C57 H57C 0.9800
C57 C58 1.504(19)
C58 H58 1.0000
C58 H58A 1.0000
C58 C59 1.38(8)
C58 C60 1.51(2)
C59 H59A 0.9800
C59 H59B 0.9800
C59 H59C 0.9800
C60 H60A 0.9800
C60 H60B 0.9800
C60 H60C 0.9800
C61 H61 1.0000
C61 C62 1.43(5)
C62 H62A 0.9800
C62 H62B 0.9800
C62 H62C 0.9800
C63 H63A 0.9800
C63 H63B 0.9800
C63 H63C 0.9800
C63 C65 1.46(5)
C64 H64A 0.9800
C64 H64B 0.9800
C64 H64C 0.9800
C64 C65 1.37(5)
C65 H65 1.0000
C66 H66A 0.9800
C66 H66B 0.9800
C66 H66C 0.9800
C67 H67 1.0000
C67 C68 1.40(4)
C68 H68A 0.9800
C68 H68B 0.9800
C68 H68C 0.9800
C69 H69A 0.9800
C69 H69B 0.9800
C69 H69C 0.9800
C69 C72 1.50(2)
C70 H70A 0.9800
C70 H70B 0.9800
C70 H70C 0.9800
C70 C73 1.543(19)
C71 H71A 0.9800
C71 H71B 0.9800
C71 H71C 0.9800
C71 C72 1.480(19)
C72 H72 1.0000
C72 H72A 1.0000
C72 C74 1.56(7)
C72 C76 1.18(8)
C73 H73 1.0000
C73 C75 1.249(7)
C74 H74A 0.9800
C74 H74B 0.9800
C74 H74C 0.9800
C75 H75A 0.9800
C75 H75B 0.9800
C75 H75C 0.9800
C76 H76A 0.9800
C76 H76B 0.9800
C76 H76C 0.9800
C77 H77 1.0000
C77 C78 1.496(19)
C77 C79 1.47(5)
C78 H78A 0.9800
C78 H78B 0.9800
C78 H78C 0.9800
C79 H79A 0.9800
C79 H79B 0.9800
C79 H79C 0.9800
C80 H80A 0.9800
C80 H80B 0.9800
C80 H80C 0.9800
C80 C81 1.51(6)
C81 H81 1.0000
C81 C83 1.51(7)
C82 H82A 0.9800
C82 H82B 0.9800
C82 H82C 0.9800
C82 C84 1.44(4)
C83 H83A 0.9800
C83 H83B 0.9800
C83 H83C 0.9800
C84 H84 1.0000
C84 C85 1.44(4)
C85 H85A 0.9800
C85 H85B 0.9800
C85 H85C 0.9800
C86 H86 1.0000
C86 C87 1.49(5)
C86 C88 1.54(5)
C87 H87A 0.9800
C87 H87B 0.9800
C87 H87C 0.9800
C88 H88A 0.9800
C88 H88B 0.9800
C88 H88C 0.9800
C89 H89 1.0000
C89 C90 1.53(4)
C89 C91 1.39(4)
C90 H90A 0.9800
C90 H90B 0.9800
C90 H90C 0.9800
C91 H91A 0.9800
C91 H91B 0.9800
C91 H91C 0.9800
Ti1 Ti2 2.959(4)
Ti1 Ti5 2.954(4)
Ti1 O4 1.758(10)
Ti1 O7 1.945(10)
Ti1 O8 1.915(10)
Ti1 O18 1.940(11)
Ti1 O19 1.944(10)
Ti2 Ti3 2.969(4)
Ti2 Ti14 2.993(4)
Ti2 O5 1.748(12)
Ti2 O7 1.935(10)
Ti2 O9 1.901(10)
Ti2 O16 1.879(10)
Ti2 O19 1.922(9)
Ti3 Ti4 3.259(4)
Ti3 Ti11 3.068(4)
Ti3 O1 1.996(10)
Ti3 O3 1.865(10)
Ti3 O16 1.954(10)
Ti3 O19 1.995(9)
Ti3 O20 2.085(10)
Ti3 O22 1.917(11)
Ti4 Ti5 3.008(4)
Ti4 Ti8 3.105(4)
Ti4 O1 2.121(10)
Ti4 O18 2.030(10)
Ti4 O20 2.021(10)
Ti4 O21 1.757(10)
Ti4 O23 1.994(11)
Ti4 O25 1.944(11)
Ti5 Ti6 2.990(4)
Ti5 O8 1.939(10)
Ti5 O14 1.881(10)
Ti5 O17 1.764(10)
Ti5 O18 1.934(10)
Ti5 O23 1.862(11)
Ti6 Ti9 3.082(4)
Ti6 Ti14 3.254(4)
Ti6 O2 1.984(9)
Ti6 O8 1.980(10)
Ti6 O10 1.855(11)
Ti6 O11 2.062(11)
Ti6 O14 1.969(10)
Ti6 O33 1.916(11)
Ti7 Ti9 3.077(4)
Ti7 Ti16 3.103(5)
Ti7 O33 1.924(11)
Ti7 O35 1.783(12)
Ti7 O37 1.744(12)
Ti7 O40 1.942(12)
Ti7 O45 2.031(11)
Ti8 Ti15 3.050(4)
Ti8 O23 1.970(11)
Ti8 O25 2.016(11)
Ti8 O29 1.749(11)
Ti8 O31 1.795(11)
Ti8 O55 1.912(11)
Ti9 O14 1.983(10)
Ti9 O31 1.819(11)
Ti9 O32 1.734(11)
Ti9 O33 2.011(11)
Ti9 O45 1.919(12)
Ti10 Ti12 3.059(4)
Ti10 Ti22 3.100(5)
Ti10 O13 1.916(11)
Ti10 O34 2.028(11)
Ti10 O35 1.821(11)
Ti10 O36 1.750(12)
Ti10 O38 1.925(12)
Ti11 Ti13 3.059(4)
Ti11 O15 1.803(11)
Ti11 O16 2.001(11)
Ti11 O22 1.972(11)
Ti11 O24 1.726(11)
Ti11 O30 1.908(11)
Ti12 Ti14 3.079(4)
Ti12 O9 1.945(11)
Ti12 O12 1.753(11)
Ti12 O13 2.004(11)
Ti12 O15 1.803(10)
Ti12 O34 1.903(11)
Ti13 Ti21 3.101(5)
Ti13 O22 1.938(11)
Ti13 O26 1.747(12)
Ti13 O28 1.805(10)
Ti13 O30 2.013(12)
Ti13 O54 1.932(12)
Ti14 O2 2.132(9)
Ti14 O6 1.754(10)
Ti14 O7 2.007(10)
Ti14 O9 1.959(10)
Ti14 O11 2.012(10)
Ti14 O13 1.941(11)
Ti15 Ti17 3.115(5)
Ti15 O25 1.929(11)
Ti15 O27 1.743(12)
Ti15 O28 1.802(11)
Ti15 O53 1.958(13)
Ti15 O55 2.024(11)
Ti16 Ti20 3.036(5)
Ti16 O40 2.042(13)
Ti16 O42 1.951(13)
Ti16 O43 1.756(13)
Ti16 O45 1.907(12)
Ti16 O47 1.779(13)
Ti17 Ti18 3.022(5)
Ti17 O47 1.836(13)
Ti17 O49 1.977(13)
Ti17 O51 1.767(10)
Ti17 O53 2.025(12)
Ti17 O55 1.923(12)
Ti18 Ti19 2.975(5)
Ti18 Ti21 3.055(5)
Ti18 O48 1.971(13)
Ti18 O49 1.935(12)
Ti18 O52 1.720(14)
Ti18 O53 1.859(12)
Ti18 O54 1.884(12)
Ti19 Ti20 2.981(5)
Ti19 O41 1.939(13)
Ti19 O42 1.978(12)
Ti19 O48 1.892(13)
Ti19 O49 1.929(13)
Ti19 O56 1.740(13)
Ti20 Ti22 3.048(5)
Ti20 O38 1.918(13)
Ti20 O40 1.875(13)
Ti20 O41 1.950(13)
Ti20 O42 1.950(15)
Ti20 O44 1.734(14)
Ti21 O30 1.929(12)
Ti21 O46 1.791(13)
Ti21 O48 2.004(12)
Ti21 O50 1.718(12)
Ti21 O54 2.048(12)
Ti22 O34 1.933(12)
Ti22 O38 2.036(12)
Ti22 O39 1.751(13)
Ti22 O41 1.976(14)
Ti22 O46 1.829(13)
O3 C134 1.347(18)
O4 C148 1.425(17)
O5 C150 1.42(2)
O6 C179 1.47(3)
O10 C162 1.36(2)
O11 C163 1.364(18)
O12 C176 1.41(3)
O17 C127 1.43(2)
O20 C133 1.362(17)
O21 C129 1.47(3)
O24 C130 1.47(5)
O26 C117 1.50(5)
O27 C114 1.45(3)
O29 C110 1.43(2)
O32 C123 1.48(3)
O36 C159 1.44(4)
O37 C155 1.41(3)
O39 C153 1.44(3)
O43 C100 1.42(3)
O44 C97 1.50(4)
O50 C120 1.53(2)
O51 C102 1.34(3)
O52 C105 1.47(6)
O56 C93 1.67(7)
O56 C95 1.27(4)
C92 H92A 0.9800
C92 H92B 0.9800
C92 H92C 0.9800
C92 H92D 0.9800
C92 H92E 0.9800
C92 H92F 0.9800
C92 C93 1.499(14)
C92 C95 1.481(14)
C93 H93 1.0000
C93 C94 1.500(14)
C94 H94A 0.9800
C94 H94B 0.9800
C94 H94C 0.9800
C94 H94D 0.9800
C94 H94E 0.9800
C94 H94F 0.9800
C94 C95 1.485(19)
C95 H95 1.0000
C96 H96A 0.9800
C96 H96B 0.9800
C96 H96C 0.9800
C96 C97 1.523(19)
C97 H97 1.0000
C97 C98 1.53(2)
C98 H98A 0.9800
C98 H98B 0.9800
C98 H98C 0.9800
C99 H99A 0.9800
C99 H99B 0.9800
C99 H99C 0.9800
C99 C100 1.46(4)
C100 H100 1.0000
C100 C101 1.50(5)
C101 H10D 0.9800
C101 H10E 0.9800
C101 H10F 0.9800
C102 H102 1.0000
C102 C104 1.41(4)
C102 C106 1.45(4)
C103 H10G 0.9800
C103 H10H 0.9800
C103 H10I 0.9800
C103 C105 1.510(14)
C104 H10J 0.9800
C104 H10K 0.9800
C104 H10L 0.9800
C105 H105 1.0000
C105 C107 1.508(14)
C106 H10M 0.9800
C106 H10N 0.9800
C106 H10O 0.9800
C107 H10P 0.9800
C107 H10Q 0.9800
C107 H10R 0.9800
C108 H10S 0.9800
C108 H10T 0.9800
C108 H10U 0.9800
C108 C110 1.49(4)
C109 H10V 0.9800
C109 H10W 0.9800
C109 H10X 0.9800
C109 C120 1.51(2)
C110 H110 1.0000
C110 C111 1.49(3)
C111 H11A 0.9800
C111 H11B 0.9800
C111 H11C 0.9800
C112 H11D 0.9800
C112 H11E 0.9800
C112 H11F 0.9800
C112 C114 1.492(19)
C113 H11G 0.9800
C113 H11H 0.9800
C113 H11I 0.9800
C113 C114 1.46(5)
C114 H114 1.0000
C114 H11J 1.0000
C114 C116 1.492(19)
C115 H11K 0.9800
C115 H11L 0.9800
C115 H11M 0.9800
C115 C117 1.49(2)
C116 H11N 0.9800
C116 H11O 0.9800
C116 H11P 0.9800
C117 H117 1.0000
C117 C118 1.508(19)
C118 H11Q 0.9800
C118 H11R 0.9800
C118 H11S 0.9800
C119 H11T 0.9800
C119 H11U 0.9800
C119 H11V 0.9800
C119 C129 1.48(4)
C120 H120 1.0000
C120 C121 1.50(2)
C121 H12A 0.9800
C121 H12B 0.9800
C121 H12C 0.9800
C122 H12D 0.9800
C122 H12E 0.9800
C122 H12F 0.9800
C122 C123 1.54(5)
C123 H123 1.0000
C123 C124 1.491(14)
C124 H12G 0.9800
C124 H12H 0.9800
C124 H12I 0.9800
C125 H12J 0.9800
C125 H12K 0.9800
C125 H12L 0.9800
C125 C127 1.45(3)
C126 H12M 0.9800
C126 H12N 0.9800
C126 H12O 0.9800
C126 C130 1.52(2)
C127 H127 1.0000
C127 C131 1.50(3)
C128 H12P 0.9800
C128 H12Q 0.9800
C128 H12R 0.9800
C128 C130 1.47(5)
C129 H129 1.0000
C129 C132 1.37(4)
C130 H130 1.0000
C131 H13A 0.9800
C131 H13B 0.9800
C131 H13C 0.9800
C132 H13D 0.9800
C132 H13E 0.9800
C132 H13F 0.9800
C133 C134 1.39(2)
C133 C140 1.39(2)
C134 C136 1.38(2)
C135 H13G 0.9800
C135 H13H 0.9800
C135 H13I 0.9800
C135 C137 1.58(3)
C136 C137 1.55(2)
C136 C142 1.41(2)
C137 C138 1.52(3)
C137 C139 1.53(2)
C138 H13J 0.9800
C138 H13K 0.9800
C138 H13L 0.9800
C139 H13M 0.9800
C139 H13N 0.9800
C139 H13O 0.9800
C140 H140 0.9500
C140 C141 1.40(2)
C141 C142 1.37(2)
C141 C143 1.54(3)
C142 H142 0.9500
C143 C144 1.57(3)
C143 C145 1.51(3)
C143 C146 1.49(3)
C144 H14D 0.9800
C144 H14E 0.9800
C144 H14F 0.9800
C145 H14G 0.9800
C145 H14H 0.9800
C145 H14I 0.9800
C146 H14J 0.9800
C146 H14K 0.9800
C146 H14L 0.9800
C147 H14M 0.9800
C147 H14N 0.9800
C147 H14O 0.9800
C147 C148 1.48(3)
C148 H148 1.0000
C148 C152 1.48(3)
C149 H14P 0.9800
C149 H14Q 0.9800
C149 H14R 0.9800
C149 C150 1.49(5)
C150 H150 1.0000
C150 C151 1.44(4)
C151 H15A 0.9800
C151 H15B 0.9800
C151 H15C 0.9800
C152 H15D 0.9800
C152 H15E 0.9800
C152 H15F 0.9800
C153 H153 1.0000
C153 C154 1.46(5)
C153 C156 1.56(5)
C154 H15G 0.9800
C154 H15H 0.9800
C154 H15I 0.9800
C155 H155 1.0000
C155 C157 1.50(2)
C155 C158 1.48(4)
C156 H15J 0.9800
C156 H15K 0.9800
C156 H15L 0.9800
C157 H15M 0.9800
C157 H15N 0.9800
C157 H15O 0.9800
C158 H15P 0.9800
C158 H15Q 0.9800
C158 H15R 0.9800
C159 H159 1.0000
C159 C160 1.49(2)
C159 C161 1.49(2)
C160 H16D 0.9800
C160 H16E 0.9800
C160 H16F 0.9800
C161 H16G 0.9800
C161 H16H 0.9800
C161 H16I 0.9800
C162 C163 1.36(2)
C162 C166 1.40(2)
C163 C168 1.37(2)
C164 C165 1.46(4)
C164 C166 1.49(3)
C164 C169 1.57(3)
C164 C177 1.58(4)
C165 H16J 0.9800
C165 H16K 0.9800
C165 H16L 0.9800
C166 C170 1.45(3)
C167 H16M 0.9800
C167 H16N 0.9800
C167 H16O 0.9800
C167 C176 1.50(6)
C168 H168 0.9500
C168 C171 1.44(3)
C169 H16P 0.9800
C169 H16Q 0.9800
C169 H16R 0.9800
C170 H170 0.9500
C170 C171 1.40(3)
C171 C172 1.53(3)
C172 C173 1.48(4)
C172 C174 1.43(3)
C172 C175 1.56(4)
C173 H17A 0.9800
C173 H17B 0.9800
C173 H17C 0.9800
C174 H17D 0.9800
C174 H17E 0.9800
C174 H17F 0.9800
C175 H17G 0.9800
C175 H17H 0.9800
C175 H17I 0.9800
C176 H176 1.0000
C176 C178 1.60(5)
C177 H17J 0.9800
C177 H17K 0.9800
C177 H17L 0.9800
C178 H17M 0.9800
C178 H17N 0.9800
C178 H17O 0.9800
C179 H179 1.0000
C179 C180 1.44(4)
C179 C181 1.50(4)
C180 H18A 0.9800
C180 H18B 0.9800
C180 H18C 0.9800
C181 H18D 0.9800
C181 H18E 0.9800
C181 H18F 0.9800
I3 I4 1.292(18)
I3 I5 2.861(7)
I4 I5 1.581(19)
I5 I6 1.78(2)
I5 I7 2.889(9)
I6 I7 1.13(2)
I6 I8 2.80(3)
I7 I8 1.78(3)
I9 I10 2.916(4)
I10 I11 2.891(4)

loop_
_geom_torsion_atom_site_label_1
_geom_torsion_atom_site_label_2
_geom_torsion_atom_site_label_3
_geom_torsion_atom_site_label_4
_geom_torsion
Ti23 Ti24 O60 C2 -138(4)
Ti23 Ti24 O62 Ti25 17.0(5)
Ti23 Ti24 O62 Ti30 -118.5(10)
Ti23 Ti24 O77 Ti29 -23.8(5)
Ti23 Ti24 O77 Ti31 121.0(10)
Ti23 Ti27 O70 C46 -174(2)
Ti23 Ti27 O73 Ti26 -24.0(5)
Ti23 Ti27 O73 Ti35 121.5(10)
Ti23 O59 C30 C31 47(3)
Ti23 O59 C30 C32 -75(3)
Ti24 Ti23 O59 C30 -132(2)
Ti24 Ti25 O61 C11 -143.0(10)
Ti24 Ti29 O65 C28 -10(4)
Ti24 O60 C2 C1 100(5)
Ti24 O60 C2 C3 -25(6)
Ti25 Ti24 O60 C2 -49(5)
Ti25 Ti24 O62 Ti30 -135.5(13)
Ti25 Ti24 O77 Ti29 -106.9(4)
Ti25 Ti24 O77 Ti31 37.9(12)
Ti25 Ti26 O67 C37 -141(4)
Ti25 Ti30 O80 C19 -120(6)
Ti25 Ti30 O81 Ti31 -17.5(17)
Ti25 O61 C11 C8 -169.4(12)
Ti25 O61 C11 C17 5.9(19)
Ti25 O64 C17 C11 -4.3(16)
Ti25 O64 C17 C18 174.9(14)
Ti26 Ti25 O61 C11 -13.9(12)
Ti26 Ti27 O70 C46 96(3)
Ti26 Ti27 O73 Ti35 145.5(14)
Ti26 Ti35 O87 C65 -153(4)
Ti26 Ti35 O88 Ti36 8.2(16)
Ti26 O64 C17 C11 167.1(11)
Ti26 O64 C17 C18 -14(3)
Ti26 O67 C37 C33 95(5)
Ti26 O67 C37 C38 -129(4)
Ti27 Ti23 O59 C30 48(2)
Ti27 Ti26 O67 C37 -16(5)
Ti27 Ti28 O71 C45 -140.0(11)
Ti27 O70 C46 C47 -12(4)
Ti27 O70 C46 C48 109(3)
Ti28 Ti27 O70 C46 -86(3)
Ti28 Ti27 O73 Ti26 -106.9(4)
Ti28 Ti27 O73 Ti35 38.6(12)
Ti28 Ti29 O65 C28 -132(4)
Ti28 Ti36 O88 Ti35 -10.9(16)
Ti28 O71 C45 C36 0(2)
Ti28 O71 C45 C55 179.8(13)
Ti28 O74 C36 C35 172.2(16)
Ti28 O74 C36 C45 -4.2(17)
Ti29 Ti24 O60 C2 132(4)
Ti29 Ti24 O62 Ti25 103.8(4)
Ti29 Ti24 O62 Ti30 -31.7(12)
Ti29 Ti24 O77 Ti31 144.8(14)
Ti29 Ti28 O71 C45 -13.8(13)
Ti29 Ti31 O79 C15 -161(4)
Ti29 Ti31 O81 Ti30 16.1(18)
Ti29 O65 C28 C27 -102(5)
Ti29 O65 C28 C29 95(5)
Ti29 O74 C36 C35 -30(3)
Ti29 O74 C36 C45 153.6(12)
Ti30 Ti25 O61 C11 138.1(11)
Ti30 Ti32 O82 C24 -126(4)
Ti30 Ti32 O84 Ti34 -99.8(16)
Ti30 O80 C19 C20 -117(5)
Ti30 O80 C19 C21 36(7)
Ti31 Ti29 O65 C28 67(4)
Ti31 Ti33 O93 Ti37 106.7(14)
Ti31 Ti33 O94 C40 130(3)
Ti31 O79 C15 C14 59(6)
Ti31 O79 C15 C22 -57(5)
Ti32 Ti30 O80 C19 -39(6)
Ti32 Ti30 O81 Ti31 -109.4(15)
Ti32 Ti40 O97 Ti41 97.7(14)
Ti32 Ti40 O98 C86 -62(4)
Ti32 O82 C24 C23 15(6)
Ti32 O82 C24 C25 -135(3)
Ti33 Ti31 O79 C15 117(4)
Ti33 Ti31 O81 Ti30 109.3(15)
Ti33 Ti41 O97 Ti40 -97.6(14)
Ti33 Ti41 O99 C84 -168(2)
Ti33 O94 C40 C39 -60(4)
Ti33 O94 C40 C66 61(3)
Ti34 Ti35 O87 C65 126(4)
Ti34 Ti35 O88 Ti36 102.7(14)
Ti34 Ti38 O107 Ti39 -97.7(13)
Ti34 Ti38 O108 C73 -79(4)
Ti34 O95 C67 C41 -49(6)
Ti34 O95 C67 C68 -165(3)
Ti35 Ti26 O67 C37 59(5)
Ti35 Ti34 O84 Ti32 100.3(16)
Ti35 Ti34 O95 C67 102(4)
Ti35 O87 C65 C63 -12(6)
Ti35 O87 C65 C64 -154(3)
Ti36 Ti28 O71 C45 141.6(11)
Ti36 Ti37 O90 C61 -64(4)
Ti36 Ti37 O93 Ti33 -106.4(14)
Ti37 Ti36 O88 Ti35 -102.2(14)
Ti37 Ti39 O107 Ti38 96.7(14)
Ti37 Ti39 O112 C77 55(4)
Ti37 O90 C61 C56 -25(6)
Ti37 O90 C61 C62 -142(4)
Ti38 Ti34 O84 Ti32 7.3(18)
Ti38 Ti34 O95 C67 -179(4)
Ti38 Ti42 O96 Ti32 -25.4(13)
Ti38 Ti42 O96 Ti40 108.6(5)
Ti38 Ti42 O101 C81 73(3)
Ti38 Ti42 O105 Ti34 136.7(14)
Ti38 O108 C73 C70 98(6)
Ti38 O108 C73 C75 -72(9)
Ti39 Ti37 O90 C61 -143(4)
Ti39 Ti37 O93 Ti33 -14.7(16)
Ti39 Ti43 O104 Ti33 24.0(11)
Ti39 Ti43 O104 Ti41 -106.6(4)
Ti39 Ti43 O106 Ti37 -129.6(13)
Ti39 Ti43 O111 C72 -46(6)
Ti39 O112 C77 C78 60(6)
Ti39 O112 C77 C79 -69(5)
Ti40 Ti32 O82 C24 153(4)
Ti40 Ti32 O84 Ti34 -6.9(19)
Ti40 Ti42 O96 Ti32 -134.0(14)
Ti40 Ti42 O101 C81 -115(3)
Ti40 Ti42 O105 Ti34 28.0(13)
Ti40 Ti42 O105 Ti38 -108.7(5)
Ti40 O98 C86 C87 53(5)
Ti40 O98 C86 C88 -58(5)
Ti41 Ti33 O93 Ti37 16.1(16)
Ti41 Ti33 O94 C40 -151(3)
Ti41 Ti43 O104 Ti33 130.6(12)
Ti41 Ti43 O106 Ti37 -21.6(13)
Ti41 Ti43 O106 Ti39 108.0(4)
Ti41 Ti43 O111 C72 144(6)
Ti41 O99 C84 C82 -79(3)
Ti41 O99 C84 C85 151(3)
Ti42 Ti38 O107 Ti39 0.9(16)
Ti42 Ti38 O108 C73 -156(4)
Ti42 Ti40 O97 Ti41 2.5(17)
Ti42 Ti40 O98 C86 15(4)
Ti42 Ti44 O110 C89 122(8)
Ti42 O101 C81 C80 -48(5)
Ti42 O101 C81 C83 71(5)
Ti43 Ti39 O107 Ti38 -0.2(16)
Ti43 Ti39 O112 C77 132(4)
Ti43 Ti41 O97 Ti40 -1.5(17)
Ti43 Ti41 O99 C84 113(2)
Ti43 Ti44 O110 C89 -57(8)
Ti43 O111 C72 C69 -66(7)
Ti43 O111 C72 C71 -136(5)
Ti43 O111 C72 C74 -5(8)
Ti43 O111 C72 C76 70(9)
Ti44 Ti42 O96 Ti32 -113.0(10)
Ti44 Ti42 O96 Ti40 21.0(6)
Ti44 Ti42 O101 C81 158(3)
Ti44 Ti42 O105 Ti34 115.4(10)
Ti44 Ti42 O105 Ti38 -21.3(6)
Ti44 Ti43 O104 Ti33 112.6(9)
Ti44 Ti43 O104 Ti41 -17.9(5)
Ti44 Ti43 O106 Ti37 -110.1(10)
Ti44 Ti43 O106 Ti39 19.5(6)
Ti44 Ti43 O111 C72 -131(6)
Ti44 O110 C89 C90 -88(8)
Ti44 O110 C89 C91 43(10)
O57 Ti25 O61 C11 -5.0(17)
O57 Ti26 O67 C37 -135(4)
O58 Ti28 O71 C45 -11.9(18)
O58 Ti29 O65 C28 -124(4)
O60 Ti24 O62 Ti25 -117.0(6)
O60 Ti24 O62 Ti30 107.5(11)
O60 Ti24 O77 Ti29 111.5(5)
O60 Ti24 O77 Ti31 -103.7(11)
O61 C11 C17 O64 -0.4(19)
O61 C11 C17 C18 -179.7(15)
O62 Ti24 O60 C2 -7(5)
O62 Ti24 O77 Ti29 -138.6(5)
O62 Ti24 O77 Ti31 6.2(11)
O62 Ti25 O61 C11 177.9(11)
O62 Ti30 O80 C19 -158(6)
O62 Ti30 O81 Ti31 11.4(16)
O63 Ti23 O59 C30 -174(2)
O63 Ti24 O60 C2 -95(4)
O63 Ti24 O62 Ti25 -7.0(4)
O63 Ti24 O62 Ti30 -142.5(11)
O63 Ti24 O77 Ti29 -63.9(8)
O63 Ti24 O77 Ti31 80.9(12)
O63 Ti25 O61 C11 -102.6(11)
O64 Ti25 O61 C11 -6.3(11)
O64 Ti26 O67 C37 -154(5)
O64 C17 C18 C12 -177.1(15)
O66 Ti23 O59 C30 -90(2)
O66 Ti24 O60 C2 178(4)
O66 Ti24 O62 Ti25 57.0(8)
O66 Ti24 O62 Ti30 -78.5(13)
O66 Ti24 O77 Ti29 1.0(5)
O66 Ti24 O77 Ti31 145.8(11)
O66 Ti29 O65 C28 -49(4)
O68 Ti23 O59 C30 90(2)
O68 Ti26 O67 C37 -55(5)
O68 Ti27 O70 C46 141(3)
O68 Ti27 O73 Ti26 1.8(5)
O68 Ti27 O73 Ti35 147.2(11)
O69 Ti23 O59 C30 5(2)
O69 Ti27 O70 C46 -131(3)
O69 Ti27 O73 Ti26 -63.2(8)
O69 Ti27 O73 Ti35 82.2(12)
O69 Ti28 O71 C45 -100.3(12)
O70 Ti27 O73 Ti26 111.9(6)
O70 Ti27 O73 Ti35 -102.6(11)
O71 C45 C55 C49 -4(3)
O71 C45 C55 C53 174.6(16)
O72 Ti27 O70 C46 -44(3)
O72 Ti27 O73 Ti26 -138.4(5)
O72 Ti27 O73 Ti35 7.1(11)
O72 Ti28 O71 C45 -179.3(12)
O72 Ti36 O88 Ti35 17.0(14)
O73 Ti26 O67 C37 22(5)
O73 Ti27 O70 C46 53(3)
O73 Ti35 O87 C65 -114(4)
O73 Ti35 O88 Ti36 -17.0(14)
O74 Ti28 O71 C45 -1.6(12)
O74 Ti29 O65 C28 -148(4)
O74 C36 C45 O71 3(2)
O74 C36 C45 C55 -177.1(15)
O75 Ti26 O67 C37 99(5)
O75 Ti34 O84 Ti32 127.2(16)
O75 Ti34 O95 C67 60(4)
O75 Ti35 O87 C65 167(4)
O75 Ti35 O88 Ti36 51.0(18)
O76 Ti29 O65 C28 108(4)
O76 Ti31 O79 C15 159(4)
O76 Ti31 O81 Ti30 58.4(19)
O76 Ti33 O93 Ti37 133.8(14)
O76 Ti33 O94 C40 88(3)
O77 Ti24 O60 C2 89(4)
O77 Ti24 O62 Ti25 132.2(5)
O77 Ti24 O62 Ti30 -3.3(11)
O77 Ti29 O65 C28 28(4)
O77 Ti31 O79 C15 -121(4)
O77 Ti31 O81 Ti30 -10.3(16)
O78 Ti25 O61 C11 98.8(11)
O78 Ti30 O80 C19 -79(6)
O78 Ti30 O81 Ti31 -59.2(19)
O78 Ti32 O82 C24 -85(4)
O78 Ti32 O84 Ti34 -123.1(16)
O79 Ti31 O81 Ti30 -115.6(16)
O80 Ti30 O81 Ti31 114.0(15)
O81 Ti30 O80 C19 106(6)
O81 Ti31 O79 C15 -26(4)
O82 Ti32 O84 Ti34 129.2(16)
O83 Ti30 O80 C19 3(6)
O83 Ti30 O81 Ti31 -138.6(15)
O83 Ti32 O82 C24 -166(4)
O83 Ti32 O84 Ti34 -50(2)
O83 Ti40 O97 Ti41 124.9(14)
O83 Ti40 O98 C86 -103(4)
O84 Ti32 O82 C24 14(4)
O84 Ti34 O95 C67 -42(4)
O85 Ti31 O79 C15 75(4)
O85 Ti31 O81 Ti30 137.9(15)
O85 Ti33 O93 Ti37 58.9(18)
O85 Ti33 O94 C40 170(3)
O85 Ti41 O97 Ti40 -125.3(14)
O85 Ti41 O99 C84 -127(2)
O86 Ti28 O71 C45 101.2(12)
O86 Ti36 O88 Ti35 -51.7(18)
O86 Ti37 O90 C61 -23(4)
O86 Ti37 O93 Ti33 -131.5(14)
O87 Ti35 O88 Ti36 -122.2(14)
O88 Ti35 O87 C65 -18(4)
O89 Ti36 O88 Ti35 122.7(14)
O90 Ti37 O93 Ti33 121.2(14)
O91 Ti36 O88 Ti35 -129.9(14)
O91 Ti37 O90 C61 -104(4)
O91 Ti37 O93 Ti33 -57.0(17)
O91 Ti39 O107 Ti38 121.8(13)
O91 Ti39 O112 C77 14(4)
O92 Ti34 O84 Ti32 48(2)
O92 Ti34 O95 C67 143(4)
O92 Ti35 O87 C65 85(4)
O92 Ti35 O88 Ti36 129.2(14)
O92 Ti38 O107 Ti39 -121.9(13)
O92 Ti38 O108 C73 -40(4)
O93 Ti33 O94 C40 -11(3)
O93 Ti37 O90 C61 78(4)
O94 Ti33 O93 Ti37 -120.0(14)
O95 Ti34 O84 Ti32 -125.3(16)
O96 Ti32 O82 C24 112(4)
O96 Ti32 O84 Ti34 20.3(17)
O96 Ti40 O97 Ti41 49(2)
O96 Ti40 O98 C86 -24(4)
O96 Ti42 O101 C81 -71(3)
O96 Ti42 O105 Ti34 -2.8(12)
O96 Ti42 O105 Ti38 -139.5(5)
O97 Ti40 O98 C86 154(4)
O97 Ti41 O99 C84 -23(2)
O98 Ti40 O97 Ti41 -126.9(14)
O99 Ti41 O97 Ti40 126.0(15)
O100 Ti40 O97 Ti41 -21.7(15)
O100 Ti40 O98 C86 56(4)
O100 Ti42 O96 Ti32 -134.5(12)
O100 Ti42 O96 Ti40 -0.4(5)
O100 Ti42 O101 C81 -158(3)
O100 Ti42 O105 Ti34 76.6(14)
O100 Ti42 O105 Ti38 -60.1(10)
O100 Ti44 O110 C89 80(8)
O101 Ti42 O96 Ti32 114.8(12)
O101 Ti42 O96 Ti40 -111.2(7)
O101 Ti42 O105 Ti34 -114.4(11)
O101 Ti42 O105 Ti38 108.8(6)
O102 Ti41 O97 Ti40 22.1(15)
O102 Ti41 O99 C84 72(2)
O102 Ti43 O104 Ti33 133.1(10)
O102 Ti43 O104 Ti41 2.5(5)
O102 Ti43 O106 Ti37 -70.5(14)
O102 Ti43 O106 Ti39 59.1(10)
O102 Ti43 O111 C72 -174(6)
O102 Ti44 O110 C89 -15(8)
O103 Ti38 O107 Ti39 24.4(14)
O103 Ti38 O108 C73 163(4)
O103 Ti42 O96 Ti32 -73.9(14)
O103 Ti42 O96 Ti40 60.1(10)
O103 Ti42 O101 C81 115(3)
O103 Ti42 O105 Ti34 137.2(12)
O103 Ti42 O105 Ti38 0.5(5)
O103 Ti44 O110 C89 164(8)
O104 Ti33 O93 Ti37 -13.6(15)
O104 Ti33 O94 C40 -110(3)
O104 Ti41 O97 Ti40 -45(2)
O104 Ti41 O99 C84 152(2)
O104 Ti43 O106 Ti37 9.7(11)
O104 Ti43 O106 Ti39 139.3(5)
O104 Ti43 O111 C72 100(6)
O105 Ti34 O84 Ti32 -19.3(16)
O105 Ti34 O95 C67 -138(4)
O105 Ti38 O107 Ti39 -46(2)
O105 Ti38 O108 C73 -118(4)
O105 Ti42 O96 Ti32 4.8(12)
O105 Ti42 O96 Ti40 138.9(6)
O105 Ti42 O101 C81 29(3)
O106 Ti37 O90 C61 175(4)
O106 Ti37 O93 Ti33 14.3(15)
O106 Ti39 O107 Ti38 45(2)
O106 Ti39 O112 C77 94(4)
O106 Ti43 O104 Ti33 -7.6(10)
O106 Ti43 O104 Ti41 -138.2(5)
O106 Ti43 O111 C72 -2(6)
O107 Ti38 O108 C73 63(4)
O107 Ti39 O112 C77 -88(4)
O108 Ti38 O107 Ti39 131.3(13)
O109 Ti39 O107 Ti38 -24.4(14)
O109 Ti39 O112 C77 174(4)
O109 Ti43 O104 Ti33 74.1(13)
O109 Ti43 O104 Ti41 -56.4(9)
O109 Ti43 O106 Ti37 -131.4(11)
O109 Ti43 O106 Ti39 -1.8(5)
O109 Ti43 O111 C72 -88(6)
O109 Ti44 O110 C89 -101(8)
O111 Ti43 O104 Ti33 -118.4(10)
O111 Ti43 O104 Ti41 111.0(6)
O111 Ti43 O106 Ti37 121.7(11)
O111 Ti43 O106 Ti39 -108.6(7)
O112 Ti39 O107 Ti38 -130.8(13)
C4 C6 C8 C9 117.9(17)
C4 C6 C8 C11 -60(2)
C5 C6 C8 C9 -6(2)
C5 C6 C8 C11 176.0(16)
C6 C8 C9 C12 179.9(16)
C6 C8 C11 O61 -3(3)
C6 C8 C11 C17 -177.7(15)
C7 C6 C8 C9 -124.7(17)
C7 C6 C8 C11 57(2)
C8 C9 C12 C13 178.8(17)
C8 C9 C12 C18 0(3)
C8 C11 C17 O64 175.1(14)
C8 C11 C17 C18 -4(2)
C9 C8 C11 O61 178.9(15)
C9 C8 C11 C17 4(2)
C9 C12 C13 C10 4(3)
C9 C12 C13 C16 123(2)
C9 C12 C13 C26 -116(2)
C9 C12 C18 C17 0(2)
C11 C8 C9 C12 -2(2)
C11 C17 C18 C12 2(2)
C13 C12 C18 C17 -179.1(16)
C18 C12 C13 C10 -177.3(17)
C18 C12 C13 C16 -57(3)
C18 C12 C13 C26 63(2)
C34 C43 C44 C35 -7(3)
C34 C43 C44 C53 172(2)
C35 C36 C45 O71 -173.5(17)
C35 C36 C45 C55 6(3)
C35 C44 C53 C55 1(3)
C36 C35 C44 C43 178.7(18)
C36 C35 C44 C53 0(3)
C36 C45 C55 C49 176.0(18)
C36 C45 C55 C53 -5(3)
C42 C43 C44 C35 115(3)
C42 C43 C44 C53 -66(3)
C43 C44 C53 C55 -178.0(19)
C44 C35 C36 O74 -179.2(16)
C44 C35 C36 C45 -3(3)
C44 C53 C55 C45 2(3)
C44 C53 C55 C49 -179.5(19)
C50 C49 C55 C45 66(2)
C50 C49 C55 C53 -113(2)
C51 C49 C55 C45 -176.8(19)
C51 C49 C55 C53 5(3)
C52 C49 C55 C45 -58(3)
C52 C49 C55 C53 124(2)
C54 C43 C44 C35 -122(2)
C54 C43 C44 C53 57(3)
Ti1 Ti2 O5 C150 -128(7)
Ti1 Ti2 O16 Ti3 16.6(5)
Ti1 Ti2 O16 Ti11 -118.4(10)
Ti1 Ti5 O14 Ti6 16.2(5)
Ti1 Ti5 O14 Ti9 -120.4(9)
Ti1 Ti5 O17 C127 -162.6(17)
Ti1 Ti5 O23 Ti4 -23.7(5)
Ti1 Ti5 O23 Ti8 120.5(11)
Ti1 O4 C148 C147 -74(2)
Ti1 O4 C148 C152 49(3)
Ti2 Ti1 O4 C148 -126.6(19)
Ti2 Ti3 O3 C134 -140.5(10)
Ti2 Ti14 O6 C179 -11(3)
Ti2 O5 C150 C149 -32(9)
Ti2 O5 C150 C151 91(8)
Ti3 Ti2 O5 C150 -38(7)
Ti3 Ti2 O16 Ti11 -135.0(13)
Ti3 Ti4 O21 C129 -156(2)
Ti3 Ti11 O15 Ti12 -17.7(16)
Ti3 Ti11 O24 C130 -141(5)
Ti3 O3 C134 C133 5.9(17)
Ti3 O3 C134 C136 -173.3(12)
Ti3 O20 C133 C134 0.4(15)
Ti3 O20 C133 C140 176.3(12)
Ti4 Ti3 O3 C134 -12.2(11)
Ti4 Ti5 O14 Ti6 102.8(4)
Ti4 Ti5 O14 Ti9 -33.8(11)
Ti4 Ti5 O17 C127 107.8(18)
Ti4 Ti5 O23 Ti8 144.3(14)
Ti4 Ti8 O29 C110 -150(3)
Ti4 Ti8 O31 Ti9 12.4(16)
Ti4 O20 C133 C134 165.0(11)
Ti4 O20 C133 C140 -19(2)
Ti4 O21 C129 C119 -121(3)
Ti4 O21 C129 C132 115(3)
Ti5 Ti1 O4 C148 52(2)
Ti5 Ti4 O21 C129 -31(3)
Ti5 Ti6 O10 C162 -144.4(11)
Ti5 O17 C127 C125 -25(3)
Ti5 O17 C127 C131 99(2)
Ti6 Ti5 O14 Ti9 -136.6(12)
Ti6 Ti5 O17 C127 -73.4(19)
Ti6 Ti5 O23 Ti4 -106.8(4)
Ti6 Ti5 O23 Ti8 37.5(12)
Ti6 Ti9 O31 Ti8 -15.4(16)
Ti6 Ti9 O32 C123 -62(8)
Ti6 Ti14 O6 C179 -134(2)
Ti6 O10 C162 C163 5(2)
Ti6 O10 C162 C166 -178.7(14)
Ti6 O11 C163 C162 -4.9(17)
Ti6 O11 C163 C168 168.0(14)
Ti7 Ti9 O31 Ti8 -105.8(14)
Ti7 Ti9 O32 C123 18(8)
Ti7 Ti16 O43 C100 71(3)
Ti7 Ti16 O47 Ti17 96.9(14)
Ti7 O37 C155 C157 -101(5)
Ti7 O37 C155 C158 11(5)
Ti8 Ti4 O21 C129 44(3)
Ti8 Ti15 O27 C114 109(3)
Ti8 Ti15 O28 Ti13 100.7(14)
Ti8 O29 C110 C108 -22(4)
Ti8 O29 C110 C111 -153(2)
Ti9 Ti6 O10 C162 136.9(11)
Ti9 Ti7 O35 Ti10 -101.4(14)
Ti9 Ti7 O37 C155 -113(3)
Ti9 O32 C123 C122 -155(7)
Ti9 O32 C123 C124 91(9)
Ti10 Ti12 O12 C176 -160(3)
Ti10 Ti12 O15 Ti11 108.4(14)
Ti10 Ti22 O39 C153 45(4)
Ti10 Ti22 O46 Ti21 -95.9(14)
Ti10 O36 C159 C160 -58(6)
Ti10 O36 C159 C161 95(5)
Ti11 Ti3 O3 C134 140.3(10)
Ti11 Ti13 O26 C117 -134(4)
Ti11 Ti13 O28 Ti15 -101.2(14)
Ti11 O24 C130 C126 -12(8)
Ti11 O24 C130 C128 88(6)
Ti12 Ti10 O35 Ti7 100.8(14)
Ti12 Ti10 O36 C159 69(4)
Ti12 Ti14 O6 C179 66(3)
Ti12 O12 C176 C167 172(3)
Ti12 O12 C176 C178 -50(5)
Ti13 Ti11 O15 Ti12 -108.7(14)
Ti13 Ti11 O24 C130 -60(5)
Ti13 Ti21 O46 Ti22 95.5(14)
Ti13 Ti21 O50 C120 -85(16)
Ti13 O26 C117 C115 -134(5)
Ti13 O26 C117 C118 44(7)
Ti14 Ti2 O5 C150 143(7)
Ti14 Ti2 O16 Ti3 103.2(4)
Ti14 Ti2 O16 Ti11 -31.8(12)
Ti14 Ti6 O10 C162 -17.8(13)
Ti14 Ti12 O12 C176 -79(4)
Ti14 Ti12 O15 Ti11 15.8(16)
Ti14 O6 C179 C180 93(3)
Ti14 O6 C179 C181 -138(2)
Ti14 O11 C163 C162 156.8(12)
Ti14 O11 C163 C168 -30(2)
Ti15 Ti8 O29 C110 129(3)
Ti15 Ti8 O31 Ti9 106.6(14)
Ti15 Ti17 O47 Ti16 -97.6(13)
Ti15 Ti17 O51 C102 -41(6)
Ti15 O27 C114 C112 -163(3)
Ti15 O27 C114 C113 123(3)
Ti15 O27 C114 C116 -43(5)
Ti16 Ti7 O35 Ti10 -8.7(17)
Ti16 Ti7 O37 C155 169(3)
Ti16 Ti20 O40 Ti7 -127.8(13)
Ti16 Ti20 O44 C97 5(4)
Ti16 O43 C100 C99 -88(4)
Ti16 O43 C100 C101 39(4)
Ti17 Ti15 O27 C114 -171(3)
Ti17 Ti15 O28 Ti13 7.7(16)
Ti17 Ti18 O52 C105 52(4)
Ti17 Ti18 O53 Ti15 133.9(13)
Ti17 Ti18 O54 Ti13 -22.1(13)
Ti17 Ti18 O54 Ti21 107.6(4)
Ti17 O51 C102 C104 -106(5)
Ti17 O51 C102 C106 37(8)
Ti18 Ti17 O47 Ti16 0.2(16)
Ti18 Ti17 O51 C102 -118(6)
Ti18 Ti19 O48 Ti21 122.1(12)
Ti18 Ti19 O56 C93 12(4)
Ti18 Ti19 O56 C95 88(3)
Ti18 Ti21 O46 Ti22 -0.1(16)
Ti18 Ti21 O50 C120 -8(16)
Ti18 O52 C105 C103 -106(5)
Ti18 O52 C105 C107 7(6)
Ti19 Ti18 O52 C105 137(4)
Ti19 Ti18 O53 Ti15 112.8(10)
Ti19 Ti18 O53 Ti17 -21.1(5)
Ti19 Ti18 O54 Ti13 -110.8(10)
Ti19 Ti18 O54 Ti21 18.9(5)
Ti19 Ti20 O40 Ti7 -109.3(10)
Ti19 Ti20 O40 Ti16 18.4(6)
Ti19 Ti20 O44 C97 -80(4)
Ti19 O56 C93 C92 159(4)
Ti19 O56 C93 C94 54(4)
Ti19 O56 C95 C92 153(3)
Ti19 O56 C95 C94 -76(5)
Ti20 Ti16 O43 C100 148(3)
Ti20 Ti16 O47 Ti17 0.2(16)
Ti20 Ti19 O48 Ti18 -131.7(4)
Ti20 Ti19 O48 Ti21 -9.6(12)
Ti20 Ti19 O56 C93 -169(4)
Ti20 Ti19 O56 C95 -93(3)
Ti20 Ti22 O39 C153 -32(4)
Ti20 Ti22 O46 Ti21 0.1(16)
Ti20 O44 C97 C96 51(6)
Ti20 O44 C97 C98 -81(5)
Ti21 Ti13 O26 C117 147(4)
Ti21 Ti13 O28 Ti15 -8.1(16)
Ti21 Ti18 O52 C105 -138(4)
Ti21 Ti18 O53 Ti15 25.3(13)
Ti21 Ti18 O53 Ti17 -108.7(4)
Ti21 Ti18 O54 Ti13 -129.7(13)
Ti21 O50 C120 C109 50(19)
Ti21 O50 C120 C121 -108(15)
Ti22 Ti10 O35 Ti7 8.4(16)
Ti22 Ti10 O36 C159 148(4)
Ti22 Ti20 O40 Ti7 -20.5(13)
Ti22 Ti20 O40 Ti16 107.3(5)
Ti22 Ti20 O44 C97 -163(3)
Ti22 O39 C153 C154 55(5)
Ti22 O39 C153 C156 -78(5)
O1 Ti3 O3 C134 -3.4(16)
O1 Ti4 O21 C129 -151(2)
O2 Ti6 O10 C162 -14.3(18)
O2 Ti14 O6 C179 -125(3)
O3 C134 C136 C137 0(2)
O3 C134 C136 C142 179.9(14)
O5 Ti2 O16 Ti3 -119.1(6)
O5 Ti2 O16 Ti11 105.9(11)
O7 Ti1 O4 C148 -84.9(19)
O7 Ti2 O5 C150 -172(7)
O7 Ti2 O16 Ti3 56.6(8)
O7 Ti2 O16 Ti11 -78.4(13)
O7 Ti14 O6 C179 -51(3)
O8 Ti1 O4 C148 10(2)
O8 Ti5 O14 Ti6 -7.2(4)
O8 Ti5 O14 Ti9 -143.7(10)
O8 Ti5 O17 C127 -118.6(19)
O8 Ti5 O23 Ti4 -63.5(8)
O8 Ti5 O23 Ti8 80.8(13)
O8 Ti6 O10 C162 -104.9(12)
O9 Ti2 O5 C150 100(7)
O9 Ti2 O16 Ti3 131.2(5)
O9 Ti2 O16 Ti11 -3.8(11)
O9 Ti12 O12 C176 -40(4)
O9 Ti12 O15 Ti11 -9.8(15)
O9 Ti14 O6 C179 28(3)
O10 C162 C163 O11 0(2)
O10 C162 C163 C168 -172.5(17)
O10 C162 C166 C164 1(3)
O10 C162 C166 C170 177.2(16)
O11 Ti6 O10 C162 -6.1(11)
O11 Ti14 O6 C179 -149(3)
O11 C163 C168 C171 179.1(16)
O12 Ti12 O15 Ti11 -112.9(14)
O13 Ti10 O35 Ti7 127.4(14)
O13 Ti10 O36 C159 28(4)
O13 Ti12 O12 C176 -119(4)
O13 Ti12 O15 Ti11 58.6(18)
O13 Ti14 O6 C179 106(3)
O14 Ti5 O17 C127 -31(2)
O14 Ti5 O23 Ti4 -138.8(5)
O14 Ti5 O23 Ti8 5.5(12)
O14 Ti6 O10 C162 176.7(11)
O14 Ti9 O31 Ti8 13.6(14)
O14 Ti9 O32 C123 -102(8)
O15 Ti11 O24 C130 85(5)
O15 Ti12 O12 C176 55(4)
O16 Ti2 O5 C150 5(7)
O16 Ti3 O3 C134 -179.3(10)
O16 Ti11 O15 Ti12 11.4(15)
O16 Ti11 O24 C130 180(5)
O17 Ti5 O14 Ti6 -118.5(5)
O17 Ti5 O14 Ti9 104.9(10)
O17 Ti5 O23 Ti4 111.6(5)
O17 Ti5 O23 Ti8 -104.1(12)
O18 Ti1 O4 C148 93.8(19)
O18 Ti4 O21 C129 -71(3)
O18 Ti5 O14 Ti6 54.6(8)
O18 Ti5 O14 Ti9 -81.9(12)
O18 Ti5 O17 C127 153.5(18)
O18 Ti5 O23 Ti4 2.0(5)
O18 Ti5 O23 Ti8 146.2(12)
O19 Ti1 O4 C148 -168.8(19)
O19 Ti2 O5 C150 -84(7)
O19 Ti2 O16 Ti3 -8.1(4)
O19 Ti2 O16 Ti11 -143.1(11)
O19 Ti3 O3 C134 -100.5(10)
O20 Ti3 O3 C134 -4.3(10)
O20 Ti4 O21 C129 -169(3)
O20 C133 C134 O3 -3.6(18)
O20 C133 C134 C136 175.6(14)
O20 C133 C140 C141 -175.6(14)
O22 Ti3 O3 C134 101.5(11)
O22 Ti11 O15 Ti12 -58.1(18)
O22 Ti11 O24 C130 -101(5)
O22 Ti13 O26 C117 -93(4)
O22 Ti13 O28 Ti15 -123.5(14)
O23 Ti4 O21 C129 6(3)
O23 Ti5 O14 Ti6 131.9(5)
O23 Ti5 O14 Ti9 -4.6(10)
O23 Ti5 O17 C127 65(2)
O23 Ti8 O29 C110 -110(3)
O23 Ti8 O31 Ti9 -13.3(14)
O24 Ti11 O15 Ti12 114.5(14)
O25 Ti4 O21 C129 84(3)
O25 Ti8 O29 C110 170(3)
O25 Ti8 O31 Ti9 55.4(18)
O25 Ti15 O27 C114 67(3)
O25 Ti15 O28 Ti13 127.4(14)
O26 Ti13 O28 Ti15 127.6(14)
O27 Ti15 O28 Ti13 -124.4(14)
O28 Ti13 O26 C117 7(4)
O28 Ti15 O27 C114 -34(3)
O29 Ti8 O31 Ti9 -118.0(14)
O30 Ti11 O15 Ti12 -137.6(14)
O30 Ti11 O24 C130 -18(5)
O30 Ti13 O26 C117 -173(4)
O30 Ti13 O28 Ti15 -52.1(18)
O30 Ti21 O46 Ti22 122.7(14)
O30 Ti21 O50 C120 -126(16)
O31 Ti8 O29 C110 -14(3)
O31 Ti9 O32 C123 162(8)
O32 Ti9 O31 Ti8 117.9(14)
O33 Ti6 O10 C162 97.0(12)
O33 Ti7 O35 Ti10 -126.0(14)
O33 Ti7 O37 C155 -72(4)
O33 Ti9 O31 Ti8 -55.6(17)
O33 Ti9 O32 C123 -22(8)
O34 Ti10 O35 Ti7 51.4(19)
O34 Ti10 O36 C159 108(4)
O34 Ti12 O12 C176 158(3)
O34 Ti12 O15 Ti11 137.5(14)
O34 Ti22 O39 C153 86(4)
O34 Ti22 O46 Ti21 -123.1(14)
O35 Ti7 O37 C155 28(4)
O35 Ti10 O36 C159 -73(4)
O36 Ti10 O35 Ti7 -126.4(14)
O37 Ti7 O35 Ti10 128.8(14)
O38 Ti10 O35 Ti7 -20.5(15)
O38 Ti10 O36 C159 -171(4)
O38 Ti20 O40 Ti7 11.0(11)
O38 Ti20 O40 Ti16 138.7(5)
O38 Ti20 O44 C97 153(3)
O38 Ti22 O39 C153 7(4)
O38 Ti22 O46 Ti21 -45(2)
O39 Ti22 O46 Ti21 130.1(14)
O40 Ti7 O35 Ti10 20.6(15)
O40 Ti7 O37 C155 127(3)
O40 Ti16 O43 C100 110(3)
O40 Ti16 O47 Ti17 46(2)
O40 Ti20 O44 C97 50(4)
O41 Ti19 O48 Ti18 -153.3(5)
O41 Ti19 O48 Ti21 -31.2(10)
O41 Ti19 O56 C93 -127(4)
O41 Ti19 O56 C95 -51(3)
O41 Ti20 O40 Ti7 -70.6(15)
O41 Ti20 O40 Ti16 57.2(11)
O41 Ti20 O44 C97 -122(3)
O41 Ti22 O39 C153 -72(4)
O41 Ti22 O46 Ti21 23.7(14)
O42 Ti16 O43 C100 -172(3)
O42 Ti16 O47 Ti17 -23.9(14)
O42 Ti19 O48 Ti18 -78.2(13)
O42 Ti19 O48 Ti21 43.8(18)
O42 Ti19 O56 C93 149(4)
O42 Ti19 O56 C95 -135(3)
O42 Ti20 O40 Ti7 -131.1(11)
O42 Ti20 O40 Ti16 -3.4(5)
O42 Ti20 O44 C97 -36(4)
O43 Ti16 O47 Ti17 -131.2(13)
O44 Ti20 O40 Ti7 122.9(11)
O44 Ti20 O40 Ti16 -109.4(7)
O45 Ti7 O35 Ti10 -51.7(19)
O45 Ti7 O37 C155 -152(3)
O45 Ti9 O31 Ti8 -133.9(14)
O45 Ti9 O32 C123 60(8)
O45 Ti16 O43 C100 30(3)
O45 Ti16 O47 Ti17 122.7(13)
O46 Ti21 O50 C120 130(16)
O46 Ti22 O39 C153 -171(4)
O47 Ti16 O43 C100 -72(3)
O47 Ti17 O51 C102 102(6)
O48 Ti18 O52 C105 179(4)
O48 Ti18 O53 Ti15 75.2(14)
O48 Ti18 O53 Ti17 -58.7(9)
O48 Ti18 O54 Ti13 -131.4(11)
O48 Ti18 O54 Ti21 -1.7(5)
O48 Ti19 O56 C93 -31(4)
O48 Ti19 O56 C95 45(3)
O48 Ti21 O46 Ti22 -23.3(14)
O48 Ti21 O50 C120 33(16)
O49 Ti17 O47 Ti16 23.1(14)
O49 Ti17 O51 C102 -159(6)
O49 Ti18 O52 C105 95(4)
O49 Ti18 O53 Ti15 134.6(11)
O49 Ti18 O53 Ti17 0.6(5)
O49 Ti18 O54 Ti13 -72.6(14)
O49 Ti18 O54 Ti21 57.1(10)
O49 Ti19 O48 Ti18 -2.6(5)
O49 Ti19 O48 Ti21 119.4(10)
O49 Ti19 O56 C93 53(4)
O49 Ti19 O56 C95 129(3)
O50 Ti21 O46 Ti22 -128.8(14)
O51 Ti17 O47 Ti16 129.3(14)
O52 Ti18 O53 Ti15 -117.9(11)
O52 Ti18 O53 Ti17 108.2(6)
O52 Ti18 O54 Ti13 121.3(11)
O52 Ti18 O54 Ti21 -109.0(7)
O53 Ti15 O27 C114 -131(3)
O53 Ti15 O28 Ti13 -19.4(14)
O53 Ti17 O47 Ti16 -46(2)
O53 Ti17 O51 C102 -80(6)
O53 Ti18 O52 C105 8(4)
O53 Ti18 O54 Ti13 8.3(11)
O53 Ti18 O54 Ti21 138.0(5)
O54 Ti13 O26 C117 105(4)
O54 Ti13 O28 Ti15 20.7(15)
O54 Ti18 O52 C105 -94(4)
O54 Ti18 O53 Ti15 -6.2(11)
O54 Ti18 O53 Ti17 -140.1(5)
O54 Ti21 O46 Ti22 44(2)
O54 Ti21 O50 C120 -46(16)
O55 Ti8 O29 C110 87(3)
O55 Ti8 O31 Ti9 133.9(14)
O55 Ti15 O27 C114 149(3)
O55 Ti15 O28 Ti13 50.0(18)
O55 Ti17 O47 Ti16 -122.9(13)
O55 Ti17 O51 C102 -1(6)
O56 Ti19 O48 Ti18 100.7(7)
O56 Ti19 O48 Ti21 -137.2(11)
O56 C93 C94 C95 40(3)
C92 C93 C94 C95 -58.3(14)
C93 O56 C95 C92 -66(3)
C93 O56 C95 C94 65(3)
C93 C92 C95 O56 77(6)
C93 C92 C95 C94 -60.1(14)
C93 C94 C95 O56 -76(6)
C93 C94 C95 C92 60.1(14)
C95 O56 C93 C92 53(2)
C95 O56 C93 C94 -52(2)
C95 C92 C93 O56 -42(3)
C95 C92 C93 C94 58.4(16)
C133 C134 C136 C137 -178.9(15)
C133 C134 C136 C142 1(2)
C133 C140 C141 C142 0(2)
C133 C140 C141 C143 -178.8(15)
C134 C133 C140 C141 0(2)
C134 C136 C137 C135 57(2)
C134 C136 C137 C138 -63(2)
C134 C136 C137 C139 174.0(16)
C134 C136 C142 C141 -1(2)
C137 C136 C142 C141 179.1(15)
C140 C133 C134 O3 -179.7(13)
C140 C133 C134 C136 -1(2)
C140 C141 C142 C136 0(2)
C140 C141 C143 C144 -58(2)
C140 C141 C143 C145 -174.2(17)
C140 C141 C143 C146 62(2)
C142 C136 C137 C135 -122.5(18)
C142 C136 C137 C138 117.3(18)
C142 C136 C137 C139 -6(2)
C142 C141 C143 C144 123(2)
C142 C141 C143 C145 7(3)
C142 C141 C143 C146 -116(2)
C143 C141 C142 C136 179.1(16)
C162 C163 C168 C171 -9(3)
C162 C166 C170 C171 2(3)
C163 C162 C166 C164 177(2)
C163 C162 C166 C170 -7(3)
C163 C168 C171 C170 3(3)
C163 C168 C171 C172 179.5(19)
C164 C166 C170 C171 178(2)
C165 C164 C166 C162 63(3)
C165 C164 C166 C170 -112(3)
C166 C162 C163 O11 -175.7(17)
C166 C162 C163 C168 12(3)
C166 C170 C171 C168 0(3)
C166 C170 C171 C172 -176(2)
C168 C171 C172 C173 120(3)
C168 C171 C172 C174 -11(4)
C168 C171 C172 C175 -127(2)
C169 C164 C166 C162 180(2)
C169 C164 C166 C170 4(4)
C170 C171 C172 C173 -64(3)
C170 C171 C172 C174 166(3)
C170 C171 C172 C175 50(3)
C177 C164 C166 C162 -62(3)
C177 C164 C166 C170 122(2)
I5 I6 I7 I8 176(6)
I5 I7 I8 I6 2(2)
I8 I6 I7 I5 -176(6)
